data_7244661
loop_
_publ_author_name
'Che, ZiWei'
'Chen, JiTun'
'Wang, TianTian'
'Yan, Han'
'Zhou, Teng-Da'
'Guo, Rui'
'Sun, Wenbin'

_publ_section_title
;
 Wheel-like Gd42 Polynuclear Complex with Significant Magnetocaloric
 Effect
;
_journal_name_full CrystEngComm
_journal_paper_doi 10.1039/D2CE00315E
_journal_year 2022
_chemical_formula_sum 'C280 H378 Dy42 O238'
_chemical_formula_weight 14376.80
_space_group_crystal_system triclinic
_space_group_IT_number 2
_space_group_name_Hall '-P 1'
_space_group_name_H-M_alt 'P -1'
_atom_sites_solution_hydrogens geom
_audit_creation_method SHELXL-2014
_audit_update_record
;
2022-02-28 deposited with the CCDC.	2022-03-22 downloaded from the CCDC.
;
_cell_angle_alpha 104.020(2)
_cell_angle_beta 103.807(2)
_cell_angle_gamma 99.650(2)
_cell_formula_units_Z 1
_cell_length_a 16.7204(7)
_cell_length_b 31.9354(13)
_cell_length_c 32.9423(13)
_cell_measurement_reflns_used 9763
_cell_measurement_temperature 150(2)
_cell_measurement_theta_max 26.33
_cell_measurement_theta_min 2.16
_cell_volume 16091.7(12)
_computing_structure_refinement 'SHELXL-2014 (Sheldrick, 2014)'
_diffrn_ambient_temperature 150(2)
_diffrn_measured_fraction_theta_full 0.999
_diffrn_measured_fraction_theta_max 0.997
_diffrn_measurement_device_type 'Bruker APEX-II CCD'
_diffrn_measurement_method '\f and \w scans'
_diffrn_radiation_type MoK\a
_diffrn_radiation_wavelength 0.71073
_diffrn_reflns_av_R_equivalents 0.0972
_diffrn_reflns_av_unetI/netI 0.0635
_diffrn_reflns_Laue_measured_fraction_full 0.999
_diffrn_reflns_Laue_measured_fraction_max 0.997
_diffrn_reflns_limit_h_max 20
_diffrn_reflns_limit_h_min -20
_diffrn_reflns_limit_k_max 39
_diffrn_reflns_limit_k_min -39
_diffrn_reflns_limit_l_max 41
_diffrn_reflns_limit_l_min -41
_diffrn_reflns_number 360368
_diffrn_reflns_point_group_measured_fraction_full 0.999
_diffrn_reflns_point_group_measured_fraction_max 0.997
_diffrn_reflns_theta_full 25.242
_diffrn_reflns_theta_max 26.401
_diffrn_reflns_theta_min 1.942
_exptl_absorpt_coefficient_mu 4.872
_exptl_absorpt_correction_T_max 1.00000
_exptl_absorpt_correction_T_min 0.18990
_exptl_absorpt_correction_type multi-scan
_exptl_crystal_colour yellow
_exptl_crystal_density_diffrn 1.484
_exptl_crystal_description block
_exptl_crystal_F_000 6734
_exptl_crystal_size_max 0.200
_exptl_crystal_size_mid 0.150
_exptl_crystal_size_min 0.100
_refine_diff_density_max 1.888
_refine_diff_density_min -0.863
_refine_diff_density_rms 0.128
_refine_ls_extinction_method none
_refine_ls_goodness_of_fit_ref 1.030
_refine_ls_hydrogen_treatment constr
_refine_ls_matrix_type full
_refine_ls_number_parameters 2570
_refine_ls_number_reflns 65786
_refine_ls_number_restraints 0
_refine_ls_restrained_S_all 1.030
_refine_ls_R_factor_all 0.0755
_refine_ls_R_factor_gt 0.0428
_refine_ls_shift/su_max 0.113
_refine_ls_shift/su_mean 0.001
_refine_ls_structure_factor_coef Fsqd
_refine_ls_weighting_details 'w=1/[\s^2^(Fo^2^)+(0.0446P)^2^] where P=(Fo^2^+2Fc^2^)/3'
_refine_ls_weighting_scheme calc
_refine_ls_wR_factor_gt 0.1008
_refine_ls_wR_factor_ref 0.1148
_reflns_Friedel_coverage 0.000
_reflns_number_gt 39890
_reflns_number_total 65786
_reflns_threshold_expression 'I > 2\s(I)'
_cod_data_source_file d2ce00315e2.cif
_cod_data_source_block 2-Dy
_cod_depositor_comments
;
The following automatic conversions were performed:

data item '_exptl_absorpt_correction_type' value 'Multi-scan' was
changed to 'multi-scan' in accordance with the
/home/data/users/saulius/crontab/automatic-downloads/rss-feeds/RSC/lib/dictionaries/cif_core.dic
dictionary named 'cif_core.dic' version 2.4.2 last updated on
2011-04-26.

Automatic conversion script
Id: cif_fix_values 7556 2019-12-06 15:28:31Z antanas 
;
_cod_database_code 7244661
_shelx_space_group_comment
;
The symmetry employed for this shelxl refinement is uniquely defined
by the following loop, which should always be used as a source of
symmetry information in preference to the above space-group names.
They are only intended as comments.
;
_shelx_estimated_absorpt_t_min 0.442
_shelx_estimated_absorpt_t_max 0.642
_shelxl_version_number 2014-3

loop_
_space_group_symop_operation_xyz
'x, y, z'
'-x, -y, -z'

loop_
_atom_site_label
_atom_site_type_symbol
_atom_site_fract_x
_atom_site_fract_y
_atom_site_fract_z
_atom_site_U_iso_or_equiv
_atom_site_adp_type
_atom_site_occupancy
_atom_site_site_symmetry_order
_atom_site_calc_flag
_atom_site_refinement_flags_posn
_atom_site_refinement_flags_adp
_atom_site_refinement_flags_occupancy
_atom_site_disorder_assembly
_atom_site_disorder_group
Dy01 Dy 0.88557(3) 0.84875(2) 0.60793(2) 0.05133(10) Uani 1 1 d . . . . .
Dy02 Dy 0.67933(3) 0.88909(2) 0.58441(2) 0.05080(10) Uani 1 1 d . . . . .
Dy03 Dy 0.75951(3) 0.55056(2) 0.94468(2) 0.05333(10) Uani 1 1 d . . . . .
Dy04 Dy 0.87613(3) 0.61025(2) 0.87804(2) 0.05225(10) Uani 1 1 d . . . . .
Dy05 Dy 0.73956(3) 0.81846(2) 0.40591(2) 0.05228(10) Uani 1 1 d . . . . .
Dy06 Dy 0.94100(3) 0.85646(2) 0.73360(2) 0.05110(10) Uani 1 1 d . . . . .
Dy07 Dy 0.63476(3) 0.58573(2) 0.86108(2) 0.05244(10) Uani 1 1 d . . . . .
Dy08 Dy 0.88183(3) 0.95068(2) 0.68100(2) 0.05460(10) Uani 1 1 d . . . . .
Dy09 Dy 0.92737(3) 0.71119(2) 0.83125(2) 0.05403(10) Uani 1 1 d . . . . .
Dy0A Dy 0.57116(3) 0.45884(2) 0.85217(2) 0.05382(10) Uani 1 1 d . . . . .
Dy0B Dy 0.72483(3) 0.83302(2) 0.75659(2) 0.05297(10) Uani 1 1 d . . . . .
Dy0C Dy 0.72164(3) 0.92639(2) 0.48384(2) 0.05385(10) Uani 1 1 d . . . . .
Dy0D Dy 0.76347(3) 0.77919(2) 0.85291(2) 0.05319(10) Uani 1 1 d . . . . .
Dy0E Dy 0.40253(3) 0.71889(2) 0.26358(2) 0.05577(10) Uani 1 1 d . . . . .
Dy0F Dy 0.63736(3) 0.71378(2) 0.30116(2) 0.05554(10) Uani 1 1 d . . . . .
Dy0G Dy 0.90636(3) 0.88924(2) 0.84844(2) 0.05762(11) Uani 1 1 d . . . . .
Dy0H Dy 0.72164(3) 0.40561(2) 0.79566(2) 0.05497(10) Uani 1 1 d . . . . .
Dy0I Dy 0.56088(3) 0.82783(2) 0.46029(2) 0.05385(10) Uani 1 1 d . . . . .
Dy0J Dy 0.90493(3) 0.73818(2) 0.93883(2) 0.05610(11) Uani 1 1 d . . . . .
Dy0K Dy 0.59652(3) 0.81703(2) 0.29045(2) 0.06153(11) Uani 1 1 d . . . . .
Dy0L Dy 0.62624(3) 0.34722(2) 0.85857(2) 0.06365(12) Uani 1 1 d . . . . .
O00M O 0.8149(3) 0.80247(18) 0.71443(18) 0.0536(14) Uani 1 1 d . . . . .
O00N O 0.5494(3) 0.84579(18) 0.53494(16) 0.0496(13) Uani 1 1 d . . . . .
O00O O 0.7848(3) 0.72154(18) 0.80149(17) 0.0523(13) Uani 1 1 d . . . . .
O00P O 0.9864(3) 0.79547(18) 0.74533(18) 0.0545(14) Uani 1 1 d . . . . .
O00Q O 0.8481(3) 0.87401(16) 0.67416(16) 0.0469(12) Uani 1 1 d . . . . .
H00Q H 0.7867 0.8623 0.6705 0.056 Uiso 1 1 calc R U . . .
O00R O 0.6495(3) 0.72168(19) 0.84139(18) 0.0558(14) Uani 1 1 d . . . . .
O00S O 0.7308(3) 0.82561(17) 0.58459(17) 0.0516(13) Uani 1 1 d . . . . .
O00T O 0.8993(3) 0.76938(17) 0.87962(16) 0.0523(13) Uani 1 1 d . . . . .
H00T H 0.9439 0.7976 0.8879 0.063 Uiso 1 1 calc R U . . .
O00U O 0.8266(3) 0.90958(17) 0.60502(17) 0.0502(13) Uani 1 1 d . . . . .
H00U H 0.8481 0.9261 0.5861 0.060 Uiso 1 1 calc R U . . .
O00V O 0.8842(4) 0.55970(19) 0.92028(18) 0.0577(14) Uani 1 1 d . . . . .
O00W O 0.9697(3) 0.82690(19) 0.66790(18) 0.0558(14) Uani 1 1 d . . . . .
O00X O 0.6523(3) 0.78058(18) 0.43772(17) 0.0544(14) Uani 1 1 d . . . . .
O00Y O 0.5183(3) 0.51885(19) 0.83906(18) 0.0547(14) Uani 1 1 d . . . . .
O00Z O 0.7691(3) 0.60976(18) 0.91254(17) 0.0510(13) Uani 1 1 d . . . . .
H00Z H 0.7763 0.6392 0.9341 0.061 Uiso 1 1 calc R U . . .
O010 O 0.8311(3) 0.81540(17) 0.80914(16) 0.0499(13) Uani 1 1 d . . . . .
H010 H 0.8665 0.7976 0.7952 0.060 Uiso 1 1 calc R U . . .
O011 O 0.6472(3) 0.86152(17) 0.42465(16) 0.0525(13) Uani 1 1 d . . . . .
H011 H 0.6132 0.8687 0.3990 0.063 Uiso 1 1 calc R U . . .
O012 O 0.4956(3) 0.68883(18) 0.30761(17) 0.0526(13) Uani 1 1 d . . . . .
O013 O 0.4455(3) 0.42198(19) 0.79805(18) 0.0575(14) Uani 1 1 d . . . . .
O014 O 0.6800(3) 0.42195(17) 0.85901(17) 0.0529(13) Uani 1 1 d . . . . .
H014 H 0.7291 0.4384 0.8854 0.064 Uiso 1 1 calc R U . . .
O015 O 0.7448(4) 0.58930(18) 0.82415(17) 0.0571(14) Uani 1 1 d . . . . .
O016 O 0.6153(3) 0.8600(2) 0.62906(18) 0.0578(15) Uani 1 1 d . . . . .
O017 O 0.6415(3) 0.48371(18) 0.92733(17) 0.0556(14) Uani 1 1 d . . . . .
O018 O 0.5953(3) 0.35033(17) 0.78539(16) 0.0522(13) Uani 1 1 d . . . . .
H018 H 0.5420 0.3602 0.7759 0.063 Uiso 1 1 calc R U . . .
O019 O 0.8805(4) 0.5442(2) 0.83199(18) 0.0570(14) Uani 1 1 d . . . . .
O01A O 0.6882(3) 0.52182(17) 0.86805(16) 0.0496(13) Uani 1 1 d . . . . .
H01A H 0.7277 0.5156 0.8501 0.059 Uiso 1 1 calc R U . . .
O01B O 0.7317(4) 0.94249(18) 0.65524(17) 0.0551(14) Uani 1 1 d . . . . .
O01C O 0.9459(3) 0.63669(19) 0.83219(19) 0.0575(15) Uani 1 1 d . . . . .
O01D O 0.6227(3) 0.56742(19) 0.92886(18) 0.0539(13) Uani 1 1 d . . . . .
O01E O 0.8526(3) 0.88423(17) 0.77267(17) 0.0511(13) Uani 1 1 d . . . . .
H01E H 0.8437 0.9133 0.7687 0.061 Uiso 1 1 calc R U . . .
O01F O 0.5811(4) 0.93622(19) 0.60246(18) 0.0587(15) Uani 1 1 d . . . . .
O01G O 0.7930(4) 0.47974(18) 0.81521(18) 0.0563(14) Uani 1 1 d . . . . .
O01H O 0.8332(3) 0.80331(18) 0.46103(18) 0.0547(14) Uani 1 1 d . . . . .
O01I O 0.6131(3) 0.78020(16) 0.34531(16) 0.0507(13) Uani 1 1 d . . . . .
H01I H 0.5611 0.7742 0.3549 0.061 Uiso 1 1 calc R U . . .
O01J O 1.0081(4) 0.87430(19) 0.81074(18) 0.0585(15) Uani 1 1 d . . . . .
O01K O 0.6445(4) 0.95285(19) 0.42780(19) 0.0604(15) Uani 1 1 d . . . . .
O01L O 0.8439(3) 0.68036(17) 0.87268(17) 0.0503(13) Uani 1 1 d . . . . .
H01L H 0.7818 0.6775 0.8604 0.060 Uiso 1 1 calc R U . . .
O01M O 0.6965(3) 0.86510(17) 0.51224(16) 0.0488(13) Uani 1 1 d . . . . .
H01M H 0.7397 0.8470 0.5110 0.059 Uiso 1 1 calc R U . . .
O01N O 0.5386(3) 0.73934(18) 0.25678(17) 0.0574(14) Uani 1 1 d . . . . .
H01N H 0.5390 0.7301 0.2256 0.069 Uiso 1 1 calc R U . . .
O01O O 0.8189(3) 0.88895(17) 0.45609(17) 0.0537(14) Uani 1 1 d . . . . .
O01P O 0.6541(3) 0.65532(19) 0.85035(18) 0.0577(14) Uani 1 1 d . . . . .
O01Q O 0.6100(3) 0.44632(18) 0.78801(17) 0.0523(13) Uani 1 1 d . . . . .
O01R O 0.7991(4) 0.77664(19) 0.60052(19) 0.0606(15) Uani 1 1 d . . . . .
O01S O 0.8081(4) 0.7016(2) 0.96798(19) 0.0627(15) Uani 1 1 d . . . . .
O01T O 0.4180(3) 0.35637(19) 0.74967(18) 0.0570(14) Uani 1 1 d . . . . .
O01U O 0.7036(4) 0.51934(19) 0.99661(17) 0.0617(15) Uani 1 1 d . . . . .
O01V O 0.8395(4) 0.85082(19) 0.89461(18) 0.0586(14) Uani 1 1 d . . . . .
O01W O 0.6009(4) 0.6778(2) 0.35351(19) 0.0660(16) Uani 1 1 d . . . . .
O01X O 0.3824(4) 0.7424(2) 0.33078(18) 0.0613(15) Uani 1 1 d . . . . .
O01Y O 0.8172(4) 0.66206(19) 0.76661(19) 0.0642(16) Uani 1 1 d . . . . .
O01Z O 0.7025(4) 0.7564(2) 0.71318(19) 0.0631(15) Uani 1 1 d . . . . .
O020 O 0.7095(4) 0.95059(18) 0.55944(17) 0.0594(15) Uani 1 1 d . . . . .
O021 O 0.7580(3) 0.75065(18) 0.36738(17) 0.0541(14) Uani 1 1 d . . . . .
O022 O 0.9891(3) 0.91803(19) 0.65843(17) 0.0568(14) Uani 1 1 d . . . . .
O023 O 0.5769(4) 0.90937(19) 0.48537(18) 0.0595(15) Uani 1 1 d . . . . .
O024 O 0.9384(4) 0.66531(19) 0.94628(18) 0.0591(15) Uani 1 1 d . . . . .
O025 O 0.8471(3) 0.82603(18) 0.53209(18) 0.0560(14) Uani 1 1 d . . . . .
O026 O 0.9771(3) 0.93324(18) 0.74354(17) 0.0556(14) Uani 1 1 d . . . . .
O027 O 0.6585(3) 0.7933(2) 0.79992(19) 0.0584(15) Uani 1 1 d . . . . .
O028 O 0.4789(4) 0.78047(19) 0.39299(18) 0.0603(15) Uani 1 1 d . . . . .
O029 O 0.2863(4) 0.66344(19) 0.25847(18) 0.0580(14) Uani 1 1 d . . . . .
O02A O 0.6434(4) 0.4173(2) 0.72889(18) 0.0664(16) Uani 1 1 d . . . . .
O02B O 0.9469(3) 0.75714(19) 0.78785(18) 0.0563(14) Uani 1 1 d . . . . .
O02C O 0.8566(4) 0.9549(2) 0.53612(19) 0.0650(16) Uani 1 1 d . . . . .
O02D O 0.8111(4) 0.4855(2) 0.94111(19) 0.0633(15) Uani 1 1 d . . . . .
O02E O 0.5225(4) 0.38972(19) 0.86445(17) 0.0623(16) Uani 1 1 d . . . . .
O02F O 0.6164(4) 0.5566(2) 0.78353(19) 0.0660(16) Uani 1 1 d . . . . .
O02G O 0.7731(4) 0.61635(19) 1.00158(19) 0.0637(16) Uani 1 1 d . . . . .
O02H O 0.9342(4) 0.9996(2) 0.6439(2) 0.0712(18) Uani 1 1 d . . . . .
O02I O 0.7763(4) 0.76241(19) 0.92093(17) 0.0580(15) Uani 1 1 d . . . . .
O02J O 0.8833(4) 0.84326(19) 0.39869(19) 0.0609(15) Uani 1 1 d . . . . .
O02K O 0.5826(4) 0.7615(2) 0.4812(2) 0.0663(16) Uani 1 1 d . . . . .
O02L O 0.5970(4) 0.6311(2) 0.92219(19) 0.0649(16) Uani 1 1 d . . . . .
O02M O 0.7128(4) 0.7815(2) 0.28884(18) 0.0641(16) Uani 1 1 d . . . . .
O02N O 1.0053(4) 0.7255(2) 0.9991(2) 0.0686(17) Uani 1 1 d . . . . .
O02O O 0.6801(4) 0.84720(19) 0.69046(17) 0.0584(15) Uani 1 1 d . . . . .
O02P O 0.7838(4) 0.9749(2) 0.4479(2) 0.0694(17) Uani 1 1 d . . . . .
O02Q O 0.8671(4) 1.02716(19) 0.6903(2) 0.0672(16) Uani 1 1 d . . . . .
O02R O 0.7581(4) 0.88694(19) 0.83224(18) 0.0612(15) Uani 1 1 d . . . . .
O02S O 0.7169(4) 1.00078(18) 0.52501(18) 0.0627(16) Uani 1 1 d . . . . .
O02T O 1.0029(4) 0.6670(2) 0.7899(2) 0.0766(19) Uani 1 1 d . . . . .
O02U O 0.6744(4) 0.8114(2) 0.89641(19) 0.0655(16) Uani 1 1 d . . . . .
O02V O 1.0089(4) 0.99964(19) 0.7371(2) 0.0695(18) Uani 1 1 d . . . . .
O02W O 1.0989(3) 0.8811(2) 0.7563(2) 0.0640(16) Uani 1 1 d . . . . .
O02X O 0.9832(4) 0.8004(2) 0.60321(19) 0.0679(17) Uani 1 1 d . . . . .
O02Y O 0.8304(4) 0.9640(2) 0.74273(19) 0.0630(16) Uani 1 1 d . . . . .
O02Z O 0.7253(4) 0.85803(19) 0.35399(18) 0.0625(15) Uani 1 1 d . . . . .
O030 O 0.7057(4) 0.8800(2) 0.2957(2) 0.0737(18) Uani 1 1 d . . . . .
O031 O 0.9981(4) 0.8962(2) 0.59137(19) 0.0667(16) Uani 1 1 d . . . . .
O032 O 1.0151(3) 0.7212(2) 0.90739(19) 0.0621(16) Uani 1 1 d . . . . .
O033 O 0.4598(4) 0.4585(2) 0.8904(2) 0.0700(17) Uani 1 1 d . . . . .
O034 O 0.7532(4) 0.3502(2) 0.83609(19) 0.0669(17) Uani 1 1 d . . . . .
O035 O 1.0049(4) 0.8588(2) 0.8898(2) 0.0684(17) Uani 1 1 d . . . . .
O036 O 0.4479(4) 0.7988(2) 0.28580(19) 0.0674(17) Uani 1 1 d . . . . .
O037 O 0.4851(4) 0.5783(2) 0.8262(2) 0.0704(17) Uani 1 1 d . . . . .
O038 O 0.8783(4) 0.5831(2) 1.0104(2) 0.0711(17) Uani 1 1 d . . . . .
O039 O 0.9060(5) 0.9650(2) 0.8497(2) 0.079(2) Uani 1 1 d . . . . .
O03A O 1.0220(3) 0.6004(2) 0.90483(19) 0.0617(16) Uani 1 1 d . . . . .
O03B O 0.5665(5) 0.8767(2) 0.3383(2) 0.0765(19) Uani 1 1 d . . . . .
O03C O 1.0742(4) 0.7552(3) 0.8678(2) 0.083(2) Uani 1 1 d . . . . .
O03D O 0.8990(4) 0.9221(2) 0.92208(19) 0.0752(18) Uani 1 1 d . . . . .
O03E O 0.6758(4) 0.9008(2) 0.7776(2) 0.0717(18) Uani 1 1 d . . . . .
O03F O 0.4921(5) 0.2965(2) 0.8386(2) 0.0772(19) Uani 1 1 d . . . . .
O03G O 0.3763(4) 0.7257(2) 0.19291(19) 0.0708(18) Uani 1 1 d . . . . .
O03H O 0.3313(5) 0.7169(2) 0.1234(2) 0.082(2) Uani 1 1 d . . . . .
O03I O 0.7616(4) 0.6862(2) 0.3270(2) 0.0779(19) Uani 1 1 d . . . . .
O03J O 0.8557(4) 0.4097(2) 0.8487(2) 0.0755(19) Uani 1 1 d . . . . .
O03K O 0.2850(4) 0.7588(2) 0.2530(2) 0.0764(19) Uani 1 1 d . . . . .
O03L O 0.1885(4) 0.6066(2) 0.2523(2) 0.082(2) Uani 1 1 d . . . . .
O03M O 0.7351(5) 0.3802(2) 0.9262(2) 0.086(2) Uani 1 1 d . . . . .
O03N O 0.4360(4) 0.8049(2) 0.4835(2) 0.0790(19) Uani 1 1 d . . . . .
O03O O 0.5747(4) 0.8016(2) 0.7428(2) 0.0751(19) Uani 1 1 d . . . . .
O03P O 0.6020(5) 0.8036(2) 0.2159(2) 0.081(2) Uani 1 1 d . . . . .
O03Q O 0.5308(5) 0.8529(3) 0.2373(2) 0.088(2) Uani 1 1 d . . . . .
O03R O 0.4688(4) 0.8713(2) 0.4293(2) 0.084(2) Uani 1 1 d . . . . .
O03S O 1.0101(5) 0.8076(3) 0.9686(3) 0.092(2) Uani 1 1 d . . . . .
O03T O 0.7064(5) 0.7175(3) 0.2437(2) 0.091(2) Uani 1 1 d . . . . .
O03U O 0.6087(6) 0.3500(3) 0.9297(2) 0.092(2) Uani 1 1 d . . . . .
C03V C 0.7298(5) 0.7867(3) 0.5897(2) 0.0500(19) Uani 1 1 d . . . . .
O03W O 1.0265(4) 0.9531(2) 0.8844(2) 0.0769(19) Uani 1 1 d . . . . .
O03X O 0.9146(5) 0.7957(2) 1.0048(2) 0.083(2) Uani 1 1 d . . . . .
C03Y C 0.7104(6) 0.9761(3) 0.4260(3) 0.062(2) Uani 1 1 d . . . . .
C03Z C 0.7634(6) 0.6839(3) 0.7722(3) 0.056(2) Uani 1 1 d . . . . .
C040 C 0.6931(5) 0.5660(3) 0.7866(2) 0.052(2) Uani 1 1 d . . . . .
C041 C 0.8646(5) 0.5026(3) 0.8201(3) 0.054(2) Uani 1 1 d . . . . .
C042 C 0.7695(6) 0.7620(3) 0.7030(3) 0.054(2) Uani 1 1 d . . . . .
C043 C 0.5260(5) 0.6775(3) 0.3422(2) 0.0490(19) Uani 1 1 d . . . . .
C044 C 0.5965(5) 0.4364(3) 0.7460(3) 0.055(2) Uani 1 1 d . . . . .
C045 C 0.6360(6) 0.7562(3) 0.4613(3) 0.052(2) Uani 1 1 d . . . . .
C046 C 0.6460(5) 0.7574(3) 0.5844(3) 0.063(2) Uani 1 1 d . . . . .
H04A H 0.6522 0.7270 0.5824 0.095 Uiso 1 1 calc R U . . .
H04B H 0.6048 0.7573 0.5576 0.095 Uiso 1 1 calc R U . . .
H04C H 0.6259 0.7686 0.6096 0.095 Uiso 1 1 calc R U . . .
C047 C 0.6169(5) 0.6869(3) 0.8486(3) 0.055(2) Uani 1 1 d . . . . .
C048 C 0.6190(5) 0.8559(3) 0.6657(3) 0.053(2) Uani 1 1 d . . . . .
C049 C 0.8811(6) 0.4766(3) 0.9447(3) 0.062(2) Uani 1 1 d . . . . .
H049 H 0.8876 0.4500 0.9517 0.074 Uiso 1 1 calc R U . . .
C04A C 0.6726(5) 0.6668(3) 0.7449(3) 0.065(2) Uani 1 1 d . . . . .
H04D H 0.6681 0.6422 0.7194 0.097 Uiso 1 1 calc R U . . .
H04E H 0.6520 0.6907 0.7352 0.097 Uiso 1 1 calc R U . . .
H04F H 0.6383 0.6563 0.7624 0.097 Uiso 1 1 calc R U . . .
C04B C 0.5215(6) 0.4504(3) 0.7202(3) 0.068(2) Uani 1 1 d . . . . .
H04G H 0.5123 0.4375 0.6888 0.101 Uiso 1 1 calc R U . . .
H04H H 0.5340 0.4828 0.7274 0.101 Uiso 1 1 calc R U . . .
H04I H 0.4703 0.4397 0.7279 0.101 Uiso 1 1 calc R U . . .
C04C C 0.9997(5) 0.7697(3) 0.7687(3) 0.055(2) Uani 1 1 d . . . . .
C04D C 0.9987(6) 0.8008(3) 0.6417(3) 0.059(2) Uani 1 1 d . . . . .
C04E C 1.0454(6) 0.9479(3) 0.5037(3) 0.071(3) Uani 1 1 d . . . . .
H04J H 1.0816 0.9718 0.5279 0.085 Uiso 1 1 calc R U . . .
C04F C 0.7114(6) 0.9913(3) 0.5594(3) 0.061(2) Uani 1 1 d . . . . .
C04G C 0.9296(7) 0.9592(3) 0.5336(3) 0.069(3) Uani 1 1 d . . . . .
H04K H 0.9721 0.9805 0.5577 0.083 Uiso 1 1 calc R U . . .
C04H C 0.9949(5) 0.6846(3) 0.9827(3) 0.058(2) Uani 1 1 d . . . . .
C04I C 0.3948(6) 0.3876(3) 0.7721(3) 0.061(2) Uani 1 1 d . . . . .
C04J C 0.6771(6) 0.9587(3) 0.6731(3) 0.060(2) Uani 1 1 d . . . . .
C04K C 0.6494(6) 0.4878(3) 0.9675(3) 0.060(2) Uani 1 1 d . . . . .
C04L C 0.8448(6) 0.6154(4) 1.0226(3) 0.065(2) Uani 1 1 d . . . . .
C04M C 0.9536(6) 0.5034(3) 0.9390(3) 0.061(2) Uani 1 1 d . . . . .
C04N C 0.9125(6) 1.0312(3) 0.6640(3) 0.067(3) Uani 1 1 d . . . . .
C04O C 0.6940(6) 0.9783(3) 0.7182(3) 0.067(2) Uani 1 1 d . . . . .
C04P C 0.6006(5) 0.6031(3) 0.9430(3) 0.060(2) Uani 1 1 d . . . . .
C04Q C 0.8004(6) 0.7259(3) 0.6781(3) 0.066(2) Uani 1 1 d . . . . .
H04L H 0.8229 0.7358 0.6562 0.099 Uiso 1 1 calc R U . . .
H04M H 0.7534 0.6995 0.6634 0.099 Uiso 1 1 calc R U . . .
H04N H 0.8454 0.7185 0.6983 0.099 Uiso 1 1 calc R U . . .
C04R C 0.7095(6) 1.0244(3) 0.5992(3) 0.068(3) Uani 1 1 d . . . . .
H04O H 0.7323 1.0544 0.5983 0.101 Uiso 1 1 calc R U . . .
H04P H 0.7440 1.0192 0.6252 0.101 Uiso 1 1 calc R U . . .
H04Q H 0.6508 1.0215 0.6003 0.101 Uiso 1 1 calc R U . . .
C04S C 0.9505(6) 0.5418(3) 0.9259(3) 0.065(2) Uani 1 1 d . . . . .
C04T C 1.0237(6) 0.9727(3) 0.7575(3) 0.063(2) Uani 1 1 d . . . . .
C04U C 0.7132(6) 0.9108(3) 0.8175(3) 0.066(2) Uani 1 1 d . . . . .
C04V C 0.7471(6) 0.7102(3) 0.9800(3) 0.063(2) Uani 1 1 d . . . . .
H04V H 0.7294 0.6945 0.9986 0.075 Uiso 1 1 calc R U . . .
C04W C 1.0798(7) 0.8596(3) 0.8948(3) 0.073(3) Uani 1 1 d . . . . .
H04W H 1.1090 0.8538 0.9206 0.088 Uiso 1 1 calc R U . . .
C04X C 0.4651(6) 0.5379(3) 0.8224(3) 0.065(2) Uani 1 1 d . . . . .
C04Y C 0.8610(7) 0.8873(4) 0.9268(3) 0.072(3) Uani 1 1 d . . . . .
C04Z C 0.9007(6) 0.9013(3) 0.4627(3) 0.060(2) Uani 1 1 d . . . . .
C050 C 0.7140(6) 0.7648(3) 0.9391(3) 0.060(2) Uani 1 1 d . . . . .
C051 C 1.0889(6) 0.8740(3) 0.8252(3) 0.065(2) Uani 1 1 d . . . . .
C052 C 0.9587(6) 0.9359(3) 0.4988(3) 0.064(2) Uani 1 1 d . . . . .
C053 C 1.0263(6) 0.9228(3) 0.6288(3) 0.066(2) Uani 1 1 d . . . . .
C054 C 1.1440(6) 0.8780(3) 0.7970(3) 0.064(2) Uani 1 1 d . . . . .
C055 C 0.8765(6) 0.8141(3) 0.5004(3) 0.055(2) Uani 1 1 d . . . . .
C056 C 1.0789(6) 0.7460(4) 0.9024(3) 0.074(3) Uani 1 1 d . . . . .
C057 C 0.9840(6) 0.6337(3) 0.8018(4) 0.073(3) Uani 1 1 d . . . . .
C058 C 1.0820(5) 0.7563(3) 0.7749(3) 0.070(3) Uani 1 1 d . . . . .
H05A H 1.0712 0.7240 0.7627 0.106 Uiso 1 1 calc R U . . .
H05B H 1.1124 0.7651 0.8061 0.106 Uiso 1 1 calc R U . . .
H05C H 1.1165 0.7709 0.7597 0.106 Uiso 1 1 calc R U . . .
C059 C 0.8292(6) 0.9209(3) 0.3559(3) 0.075(3) Uani 1 1 d . . . . .
H05D H 0.8363 0.9312 0.3874 0.112 Uiso 1 1 calc R U . . .
H05E H 0.8261 0.9458 0.3436 0.112 Uiso 1 1 calc R U . . .
H05F H 0.8776 0.9090 0.3510 0.112 Uiso 1 1 calc R U . . .
C05A C 0.8300(7) 0.3740(3) 0.8552(3) 0.071(3) Uani 1 1 d . . . . .
C05B C 0.4034(6) 0.7675(3) 0.3689(3) 0.066(2) Uani 1 1 d . . . . .
C05C C 1.1287(5) 0.8682(3) 0.8665(3) 0.069(3) Uani 1 1 d . . . . .
C05D C 0.6984(6) 0.7422(3) 0.9687(3) 0.065(2) Uani 1 1 d . . . . .
C05E C 1.0775(7) 0.9251(3) 0.4735(3) 0.077(3) Uani 1 1 d . . . . .
H05G H 1.1364 0.9334 0.4767 0.092 Uiso 1 1 calc R U . . .
C05F C 0.4729(6) 0.8213(3) 0.5228(3) 0.064(2) Uani 1 1 d . . . . .
C05G C 0.7279(6) 0.5527(3) 0.7490(3) 0.063(2) Uani 1 1 d . . . . .
H05H H 0.7737 0.5772 0.7506 0.095 Uiso 1 1 calc R U . . .
H05I H 0.6828 0.5458 0.7215 0.095 Uiso 1 1 calc R U . . .
H05J H 0.7502 0.5264 0.7503 0.095 Uiso 1 1 calc R U . . .
C05H C 0.6831(6) 0.7196(3) 0.4638(3) 0.069(3) Uani 1 1 d . . . . .
H05K H 0.7431 0.7330 0.4796 0.104 Uiso 1 1 calc R U . . .
H05L H 0.6780 0.7018 0.4341 0.104 Uiso 1 1 calc R U . . .
H05M H 0.6586 0.7006 0.4791 0.104 Uiso 1 1 calc R U . . .
C05I C 0.5786(6) 0.6123(4) 0.9860(3) 0.078(3) Uani 1 1 d . . . . .
H05N H 0.5758 0.6435 0.9955 0.117 Uiso 1 1 calc R U . . .
H05O H 0.6223 0.6066 1.0082 0.117 Uiso 1 1 calc R U . . .
H05P H 0.5236 0.5929 0.9819 0.117 Uiso 1 1 calc R U . . .
C05J C 0.4487(6) 0.3815(3) 0.8733(3) 0.069(3) Uani 1 1 d . . . . .
C05K C 0.5018(6) 0.9368(3) 0.5740(3) 0.076(3) Uani 1 1 d . . . . .
H05Q H 0.5034 0.9282 0.5436 0.114 Uiso 1 1 calc R U . . .
H05R H 0.4922 0.9668 0.5816 0.114 Uiso 1 1 calc R U . . .
H05S H 0.4557 0.9158 0.5773 0.114 Uiso 1 1 calc R U . . .
C05L C 0.5955(6) 0.9576(3) 0.6473(3) 0.065(2) Uani 1 1 d . . . . .
C05M C 0.5847(6) 0.7853(3) 0.7737(3) 0.072(3) Uani 1 1 d . . . . .
C05N C 0.9345(6) 0.4808(3) 0.8130(4) 0.078(3) Uani 1 1 d . . . . .
H05T H 0.9208 0.4643 0.7820 0.117 Uiso 1 1 calc R U . . .
H05U H 0.9409 0.4604 0.8307 0.117 Uiso 1 1 calc R U . . .
H05V H 0.9875 0.5036 0.8215 0.117 Uiso 1 1 calc R U . . .
C05O C 1.0282(6) 0.4867(3) 0.9458(3) 0.072(3) Uani 1 1 d . . . . .
H05W H 1.0284 0.4609 0.9552 0.087 Uiso 1 1 calc R U . . .
C05P C 0.9416(6) 0.8777(3) 0.4332(3) 0.064(2) Uani 1 1 d . . . . .
C05Q C 0.7936(6) 0.7176(3) 0.3613(3) 0.069(3) Uani 1 1 d . . . . .
C05R C 0.4618(6) 0.6620(3) 0.3650(3) 0.065(2) Uani 1 1 d . . . . .
H05X H 0.4724 0.6352 0.3726 0.097 Uiso 1 1 calc R U . . .
H05Y H 0.4042 0.6554 0.3453 0.097 Uiso 1 1 calc R U . . .
H H 0.4678 0.6856 0.3917 0.097 Uiso 1 1 calc R U . . .
C05S C 0.6314(8) 0.9964(3) 0.7350(3) 0.085(3) Uani 1 1 d . . . . .
H05Z H 0.6432 1.0090 0.7656 0.102 Uiso 1 1 calc R U . . .
C05T C 0.5020(8) 0.8920(4) 0.3378(3) 0.082(3) Uani 1 1 d . . . . .
H05 H 0.5110 0.9220 0.3547 0.099 Uiso 1 1 calc R U . . .
C05U C 0.4277(8) 0.2994(4) 0.8493(3) 0.087(4) Uani 1 1 d . . . . .
H1 H 0.3886 0.2720 0.8442 0.105 Uiso 1 1 calc R U . . .
C05V C 0.7705(7) 0.9785(3) 0.7506(3) 0.073(3) Uani 1 1 d . . . . .
H2 H 0.7745 0.9910 0.7804 0.088 Uiso 1 1 calc R U . . .
C05W C 0.7493(6) 0.8853(3) 0.3341(3) 0.069(3) Uani 1 1 d . . . . .
C05X C 1.0509(6) 0.6590(3) 1.0044(3) 0.076(3) Uani 1 1 d . . . . .
H3 H 1.0969 0.6562 0.9911 0.114 Uiso 1 1 calc R U . . .
HA H 1.0172 0.6293 1.0006 0.114 Uiso 1 1 calc R U . . .
HB H 1.0749 0.6748 1.0357 0.114 Uiso 1 1 calc R U . . .
C05Y C 0.6582(6) 0.7914(3) 0.9277(3) 0.069(3) Uani 1 1 d . . . . .
C060 C 0.2268(6) 0.6460(4) 0.2719(3) 0.072(3) Uani 1 1 d . . . . .
C061 C 0.9693(5) 0.8128(3) 0.5099(3) 0.068(3) Uani 1 1 d . . . . .
H06A H 0.9809 0.7990 0.4826 0.101 Uiso 1 1 calc R U . . .
H06B H 0.9822 0.7955 0.5304 0.101 Uiso 1 1 calc R U . . .
H06C H 1.0048 0.8432 0.5229 0.101 Uiso 1 1 calc R U . . .
C062 C 0.3069(7) 0.8056(3) 0.2747(3) 0.078(3) Uani 1 1 d . . . . .
C063 C 0.5305(6) 0.6832(3) 0.8559(3) 0.069(3) Uani 1 1 d . . . . .
H06D H 0.4870 0.6647 0.8289 0.103 Uiso 1 1 calc R U . . .
H06E H 0.5197 0.7128 0.8641 0.103 Uiso 1 1 calc R U . . .
H06F H 0.5286 0.6695 0.8794 0.103 Uiso 1 1 calc R U . . .
C064 C 0.4116(6) 0.4168(4) 0.8876(3) 0.071(3) Uani 1 1 d . . . . .
C065 C 0.4809(7) 0.9489(3) 0.4537(3) 0.076(3) Uani 1 1 d . . . . .
H06G H 0.4451 0.9448 0.4241 0.114 Uiso 1 1 calc R U . . .
H06H H 0.5304 0.9736 0.4613 0.114 Uiso 1 1 calc R U . . .
H06I H 0.4483 0.9554 0.4746 0.114 Uiso 1 1 calc R U . . .
C066 C 0.5101(7) 0.9068(3) 0.4555(3) 0.074(3) Uani 1 1 d . . . . .
C067 C 1.0997(6) 0.5081(3) 0.9387(3) 0.075(3) Uani 1 1 d . . . . .
H067 H 1.1497 0.4975 0.9440 0.090 Uiso 1 1 calc R U . . .
C068 C 0.5627(8) 0.8312(4) 0.2082(4) 0.091(4) Uani 1 1 d . . . . .
C069 C 1.0260(6) 0.8896(3) 0.4379(3) 0.073(3) Uani 1 1 d . . . . .
H069 H 1.0497 0.8739 0.4172 0.088 Uiso 1 1 calc R U . . .
C06A C 1.0280(6) 0.5612(3) 0.9183(3) 0.071(3) Uani 1 1 d . . . . .
C06B C 0.4189(7) 0.8694(3) 0.3151(3) 0.076(3) Uani 1 1 d . . . . .
C06C C 0.5360(7) 0.9757(3) 0.6636(3) 0.081(3) Uani 1 1 d . . . . .
H06J H 0.4824 0.9742 0.6446 0.097 Uiso 1 1 calc R U . . .
C06D C 0.4042(7) 0.3381(4) 0.8680(3) 0.079(3) Uani 1 1 d . . . . .
C06E C 0.3949(7) 0.8240(3) 0.2916(3) 0.070(3) Uani 1 1 d . . . . .
C06F C 0.7322(7) 0.7584(4) 0.2568(3) 0.078(3) Uani 1 1 d . . . . .
C06G C 1.0970(6) 0.9845(3) 0.7976(3) 0.077(3) Uani 1 1 d . . . . .
H06K H 1.1444 0.9735 0.7899 0.116 Uiso 1 1 calc R U . . .
H06L H 1.0803 0.9710 0.8189 0.116 Uiso 1 1 calc R U . . .
H06M H 1.1145 1.0169 0.8103 0.116 Uiso 1 1 calc R U . . .
C06H C 0.3012(6) 0.3832(4) 0.7680(4) 0.084(3) Uani 1 1 d . . . . .
H06N H 0.2703 0.3804 0.7378 0.126 Uiso 1 1 calc R U . . .
H06O H 0.2937 0.4096 0.7878 0.126 Uiso 1 1 calc R U . . .
H06P H 0.2792 0.3567 0.7757 0.126 Uiso 1 1 calc R U . . .
C06I C 1.1003(6) 0.9623(3) 0.6414(4) 0.081(3) Uani 1 1 d . . . . .
H06Q H 1.0975 0.9850 0.6667 0.122 Uiso 1 1 calc R U . . .
H06R H 1.0979 0.9747 0.6167 0.122 Uiso 1 1 calc R U . . .
H06S H 1.1535 0.9530 0.6488 0.122 Uiso 1 1 calc R U . . .
C06J C 0.9140(6) 0.8221(3) 0.3642(3) 0.078(3) Uani 1 1 d . . . . .
H06T H 0.9445 0.8447 0.3543 0.117 Uiso 1 1 calc R U . . .
H06U H 0.8661 0.8025 0.3398 0.117 Uiso 1 1 calc R U . . .
H06V H 0.9525 0.8045 0.3749 0.117 Uiso 1 1 calc R U . . .
C06K C 0.5416(6) 0.8615(3) 0.6821(3) 0.072(3) Uani 1 1 d . . . . .
H06W H 0.5111 0.8325 0.6823 0.108 Uiso 1 1 calc R U . . .
H06X H 0.5038 0.8733 0.6626 0.108 Uiso 1 1 calc R U . . .
H06Y H 0.5605 0.8820 0.7118 0.108 Uiso 1 1 calc R U . . .
C06L C 0.9788(9) 0.9796(3) 0.8752(4) 0.089(4) Uani 1 1 d . . . . .
C06M C 1.0993(6) 0.5448(3) 0.9240(3) 0.077(3) Uani 1 1 d . . . . .
H06Z H 1.1479 0.5588 0.9178 0.092 Uiso 1 1 calc R U . . .
C06N C 1.0494(7) 0.7713(4) 0.6593(3) 0.084(3) Uani 1 1 d . . . . .
H06 H 1.0120 0.7483 0.6656 0.125 Uiso 1 1 calc R U . . .
HC H 1.0938 0.7891 0.6862 0.125 Uiso 1 1 calc R U . . .
HD H 1.0754 0.7574 0.6375 0.125 Uiso 1 1 calc R U . . .
C06O C 0.2483(7) 0.8303(4) 0.2778(4) 0.091(3) Uani 1 1 d . . . . .
H4 H 0.1894 0.8169 0.2653 0.109 Uiso 1 1 calc R U . . .
C06P C 0.3583(8) 0.8945(4) 0.3186(3) 0.090(4) Uani 1 1 d . . . . .
H5 H 0.3759 0.9251 0.3348 0.108 Uiso 1 1 calc R U . . .
C06Q C 0.6298(7) 0.7456(4) 0.9855(4) 0.087(3) Uani 1 1 d . . . . .
H6 H 0.6193 0.7295 1.0052 0.104 Uiso 1 1 calc R U . . .
C06R C 0.3482(7) 0.7410(3) 0.1609(3) 0.075(3) Uani 1 1 d . . . . .
C06S C 0.5928(7) 0.4546(3) 0.9804(3) 0.075(3) Uani 1 1 d . . . . .
H7 H 0.5395 0.4634 0.9805 0.112 Uiso 1 1 calc R U . . .
HE H 0.6213 0.4536 1.0098 0.112 Uiso 1 1 calc R U . . .
HF H 0.5809 0.4251 0.9594 0.112 Uiso 1 1 calc R U . . .
C06T C 0.9822(9) 0.8189(4) 1.0019(5) 0.096(4) Uani 1 1 d . . . . .
C06U C 0.4329(7) 0.8127(4) 0.5562(3) 0.089(3) Uani 1 1 d . . . . .
H8 H 0.3790 0.7904 0.5420 0.133 Uiso 1 1 calc R U . . .
HG H 0.4224 0.8403 0.5723 0.133 Uiso 1 1 calc R U . . .
HH H 0.4706 0.8016 0.5765 0.133 Uiso 1 1 calc R U . . .
C06V C 0.5920(8) 0.7950(4) 0.9446(3) 0.087(3) Uani 1 1 d . . . . .
H9 H 0.5555 0.8132 0.9364 0.104 Uiso 1 1 calc R U . . .
C06W C 0.3393(7) 0.4097(5) 0.8988(3) 0.094(4) Uani 1 1 d . . . . .
H10 H 0.3188 0.4346 0.9105 0.113 Uiso 1 1 calc R U . . .
C06X C 0.6899(11) 0.3691(4) 0.9476(3) 0.099(4) Uani 1 1 d . . . . .
C06Y C 1.1507(6) 0.8920(4) 0.7293(3) 0.078(3) Uani 1 1 d . . . . .
H11 H 1.1947 0.9192 0.7459 0.117 Uiso 1 1 calc R U . . .
HI H 1.1152 0.8965 0.7032 0.117 Uiso 1 1 calc R U . . .
HJ H 1.1775 0.8676 0.7206 0.117 Uiso 1 1 calc R U . . .
C06Z C 0.4317(7) 0.4961(3) 0.9098(4) 0.094(4) Uani 1 1 d . . . . .
H12 H 0.3761 0.4956 0.8911 0.140 Uiso 1 1 calc R U . . .
HK H 0.4725 0.5234 0.9129 0.140 Uiso 1 1 calc R U . . .
HL H 0.4271 0.4952 0.9387 0.140 Uiso 1 1 calc R U . . .
C070 C 1.2135(7) 0.8677(4) 0.8777(4) 0.092(4) Uani 1 1 d . . . . .
H070 H 1.2388 0.8633 0.9049 0.111 Uiso 1 1 calc R U . . .
C072 C 0.8680(6) 0.7158(3) 0.3969(3) 0.081(3) Uani 1 1 d . . . . .
H07A H 0.8541 0.7213 0.4247 0.121 Uiso 1 1 calc R U . . .
H07B H 0.9178 0.7386 0.3997 0.121 Uiso 1 1 calc R U . . .
H07C H 0.8802 0.6864 0.3894 0.121 Uiso 1 1 calc R U . . .
C073 C 1.2270(6) 0.8780(4) 0.8096(4) 0.094(4) Uani 1 1 d . . . . .
H073 H 1.2615 0.8809 0.7909 0.113 Uiso 1 1 calc R U . . .
C074 C 0.8923(7) 0.6529(4) 1.0624(4) 0.100(4) Uani 1 1 d . . . . .
H07D H 0.8595 0.6756 1.0659 0.150 Uiso 1 1 calc R U . . .
H07E H 0.9471 0.6660 1.0594 0.150 Uiso 1 1 calc R U . . .
H07F H 0.9015 0.6421 1.0881 0.150 Uiso 1 1 calc R U . . .
C075 C 0.8858(7) 0.3566(4) 0.8869(4) 0.094(4) Uani 1 1 d . . . . .
H07G H 0.8593 0.3527 0.9097 0.141 Uiso 1 1 calc R U . . .
H07H H 0.9412 0.3778 0.9004 0.141 Uiso 1 1 calc R U . . .
H07I H 0.8934 0.3279 0.8713 0.141 Uiso 1 1 calc R U . . .
C076 C 0.2052(7) 0.6699(4) 0.3097(4) 0.103(4) Uani 1 1 d . . . . .
H07J H 0.1562 0.6513 0.3134 0.155 Uiso 1 1 calc R U . . .
H07K H 0.1911 0.6974 0.3052 0.155 Uiso 1 1 calc R U . . .
H07L H 0.2536 0.6772 0.3359 0.155 Uiso 1 1 calc R U . . .
C077 C 0.2770(8) 0.8757(4) 0.2996(4) 0.102(4) Uani 1 1 d . . . . .
H077 H 0.2370 0.8936 0.3007 0.123 Uiso 1 1 calc R U . . .
C078 C 0.8429(7) 0.8869(4) 0.9688(3) 0.084(3) Uani 1 1 d . . . . .
H07M H 0.8866 0.9097 0.9929 0.125 Uiso 1 1 calc R U . . .
H07N H 0.8430 0.8577 0.9731 0.125 Uiso 1 1 calc R U . . .
H07O H 0.7872 0.8932 0.9679 0.125 Uiso 1 1 calc R U . . .
C079 C 0.5114(6) 0.7562(4) 0.7799(4) 0.098(4) Uani 1 1 d . . . . .
H07P H 0.4590 0.7549 0.7580 0.147 Uiso 1 1 calc R U . . .
H07Q H 0.5065 0.7685 0.8093 0.147 Uiso 1 1 calc R U . . .
H07R H 0.5206 0.7262 0.7766 0.147 Uiso 1 1 calc R U . . .
C07A C 1.0988(6) 0.6218(4) 0.8984(4) 0.089(4) Uani 1 1 d . . . . .
H07S H 1.1032 0.6059 0.8698 0.133 Uiso 1 1 calc R U . . .
H07T H 1.1477 0.6214 0.9215 0.133 Uiso 1 1 calc R U . . .
H07U H 1.0978 0.6526 0.8993 0.133 Uiso 1 1 calc R U . . .
C07B C 1.1592(6) 0.7636(4) 0.9407(4) 0.103(4) Uani 1 1 d . . . . .
H07V H 1.1444 0.7733 0.9679 0.155 Uiso 1 1 calc R U . . .
H07W H 1.1956 0.7889 0.9367 0.155 Uiso 1 1 calc R U . . .
H07X H 1.1896 0.7401 0.9421 0.155 Uiso 1 1 calc R U . . .
C07C C 0.7058(8) 0.9524(4) 0.8493(4) 0.095(4) Uani 1 1 d . . . . .
H07Y H 0.6949 0.9452 0.8750 0.142 Uiso 1 1 calc R U . . .
HM H 0.6590 0.9635 0.8349 0.142 Uiso 1 1 calc R U . . .
HN H 0.7589 0.9752 0.8584 0.142 Uiso 1 1 calc R U . . .
C07D C 0.5781(8) 0.7718(4) 0.9740(4) 0.098(4) Uani 1 1 d . . . . .
H07Z H 0.5321 0.7744 0.9860 0.117 Uiso 1 1 calc R U . . .
C07E C 0.2940(9) 0.3678(6) 0.8941(5) 0.121(5) Uani 1 1 d . . . . .
H07 H 0.2419 0.3634 0.9011 0.145 Uiso 1 1 calc R U . . .
C07F C 0.7019(7) 1.0026(5) 0.3936(5) 0.126(6) Uani 1 1 d . . . . .
H13 H 0.7569 1.0113 0.3886 0.189 Uiso 1 1 calc R U . . .
HO H 0.6832 1.0292 0.4053 0.189 Uiso 1 1 calc R U . . .
HP H 0.6602 0.9844 0.3659 0.189 Uiso 1 1 calc R U . . .
C07G C 0.3347(6) 0.7840(4) 0.3863(4) 0.097(4) Uani 1 1 d . . . . .
H14 H 0.2802 0.7725 0.3634 0.146 Uiso 1 1 calc R U . . .
HQ H 0.3486 0.8166 0.3952 0.146 Uiso 1 1 calc R U . . .
HR H 0.3309 0.7736 0.4116 0.146 Uiso 1 1 calc R U . . .
C07H C 0.3325(8) 0.7888(3) 0.1718(3) 0.096(4) Uani 1 1 d . . . . .
H15 H 0.2714 0.7868 0.1652 0.145 Uiso 1 1 calc R U . . .
HS H 0.3561 0.8053 0.1541 0.145 Uiso 1 1 calc R U . . .
HT H 0.3601 0.8043 0.2029 0.145 Uiso 1 1 calc R U . . .
C07I C 0.6299(7) 0.8448(4) 0.8890(4) 0.092(4) Uani 1 1 d . . . . .
H16 H 0.5706 0.8307 0.8724 0.138 Uiso 1 1 calc R U . . .
HU H 0.6564 0.8617 0.8724 0.138 Uiso 1 1 calc R U . . .
HV H 0.6326 0.8651 0.9171 0.138 Uiso 1 1 calc R U . . .
C07J C 0.9367(8) 1.0760(4) 0.6574(5) 0.105(4) Uani 1 1 d . . . . .
H17 H 0.9833 1.0952 0.6827 0.158 Uiso 1 1 calc R U . . .
HW H 0.8877 1.0893 0.6544 0.158 Uiso 1 1 calc R U . . .
HX H 0.9549 1.0726 0.6309 0.158 Uiso 1 1 calc R U . . .
C07K C 0.5555(8) 0.9957(4) 0.7078(4) 0.095(4) Uani 1 1 d . . . . .
H18 H 0.5160 1.0092 0.7193 0.114 Uiso 1 1 calc R U . . .
C07L C 0.3262(8) 0.3333(5) 0.8793(4) 0.114(5) Uani 1 1 d . . . . .
H19 H 0.2956 0.3042 0.8760 0.137 Uiso 1 1 calc R U . . .
C07M C 0.3761(6) 0.5105(4) 0.7952(4) 0.096(4) Uani 1 1 d . . . . .
H20 H 0.3627 0.5155 0.7664 0.145 Uiso 1 1 calc R U . . .
HY H 0.3348 0.5195 0.8102 0.145 Uiso 1 1 calc R U . . .
HZ H 0.3736 0.4789 0.7916 0.145 Uiso 1 1 calc R U . . .
C07N C 0.1991(7) 0.7379(4) 0.2299(4) 0.093(4) Uani 1 1 d . . . . .
H21 H 0.1950 0.7078 0.2120 0.139 Uiso 1 1 calc R U . . .
H29 H 0.1763 0.7551 0.2109 0.139 Uiso 1 1 calc R U . . .
H30 H 0.1663 0.7362 0.2507 0.139 Uiso 1 1 calc R U . . .
C07O C 0.9937(8) 0.5907(4) 0.7793(4) 0.094(4) Uani 1 1 d . . . . .
H22 H 0.9996 0.5910 0.7505 0.141 Uiso 1 1 calc R U . . .
H31 H 0.9436 0.5677 0.7758 0.141 Uiso 1 1 calc R U . . .
H32 H 1.0444 0.5845 0.7965 0.141 Uiso 1 1 calc R U . . .
C07P C 0.7861(8) 0.7848(4) 0.2357(4) 0.104(4) Uani 1 1 d . . . . .
H23 H 0.7533 0.8030 0.2219 0.156 Uiso 1 1 calc R U . . .
H33 H 0.8022 0.7642 0.2134 0.156 Uiso 1 1 calc R U . . .
H34 H 0.8373 0.8041 0.2581 0.156 Uiso 1 1 calc R U . . .
C07Q C 1.2608(7) 0.8735(5) 0.8510(4) 0.104(4) Uani 1 1 d . . . . .
H24 H 1.3196 0.8745 0.8606 0.125 Uiso 1 1 calc R U . . .
C07R C 1.0141(9) 1.0290(4) 0.8978(4) 0.121(5) Uani 1 1 d . . . . .
H25 H 1.0579 1.0405 0.8855 0.182 Uiso 1 1 calc R U . . .
H35 H 1.0388 1.0339 0.9292 0.182 Uiso 1 1 calc R U . . .
H36 H 0.9682 1.0444 0.8933 0.182 Uiso 1 1 calc R U . . .
C07U C 1.0326(9) 0.8609(4) 1.0412(5) 0.135(6) Uani 1 1 d . . . . .
H26 H 0.9944 0.8713 1.0576 0.203 Uiso 1 1 calc R U . . .
H37 H 1.0565 0.8845 1.0302 0.203 Uiso 1 1 calc R U . . .
H38 H 1.0786 0.8533 1.0605 0.203 Uiso 1 1 calc R U . . .
C07W C 0.5487(12) 0.8412(6) 0.1641(4) 0.161(7) Uani 1 1 d . . . . .
H27 H 0.5997 0.8405 0.1545 0.242 Uiso 1 1 calc R U . . .
H39 H 0.5370 0.8707 0.1674 0.242 Uiso 1 1 calc R U . . .
H40 H 0.5004 0.8188 0.1423 0.242 Uiso 1 1 calc R U . . .
C07X C 0.7223(9) 0.3731(5) 0.9950(4) 0.136(6) Uani 1 1 d . . . . .
H28 H 0.7503 0.3490 0.9983 0.204 Uiso 1 1 calc R U . . .
H41 H 0.6749 0.3711 1.0076 0.204 Uiso 1 1 calc R U . . .
H42 H 0.7631 0.4018 1.0102 0.204 Uiso 1 1 calc R U . . .

loop_
_atom_site_aniso_label
_atom_site_aniso_U_11
_atom_site_aniso_U_22
_atom_site_aniso_U_33
_atom_site_aniso_U_23
_atom_site_aniso_U_13
_atom_site_aniso_U_12
Dy01 0.0574(2) 0.0485(2) 0.0462(2) 0.01725(18) 0.00928(18) 0.01152(18)
Dy02 0.0587(2) 0.0472(2) 0.0432(2) 0.01374(17) 0.00752(17) 0.01419(18)
Dy03 0.0608(2) 0.0511(2) 0.0439(2) 0.01684(18) 0.01064(18) 0.00492(19)
Dy04 0.0541(2) 0.0528(2) 0.0519(2) 0.02333(19) 0.01317(18) 0.01011(18)
Dy05 0.0592(2) 0.0474(2) 0.0448(2) 0.01282(17) 0.01029(18) 0.00665(18)
Dy06 0.0557(2) 0.0499(2) 0.0463(2) 0.01962(18) 0.00866(17) 0.00975(18)
Dy07 0.0543(2) 0.0561(2) 0.0460(2) 0.01688(18) 0.01337(18) 0.00979(19)
Dy08 0.0666(3) 0.0439(2) 0.0461(2) 0.01496(17) 0.00576(19) 0.00735(19)
Dy09 0.0575(2) 0.0563(2) 0.0533(2) 0.02626(19) 0.01458(18) 0.01416(19)
Dy0A 0.0594(2) 0.0540(2) 0.0423(2) 0.00949(18) 0.01557(18) 0.00432(19)
Dy0B 0.0586(2) 0.0544(2) 0.0467(2) 0.01924(18) 0.01198(18) 0.01432(19)
Dy0C 0.0656(3) 0.0443(2) 0.0455(2) 0.01439(17) 0.00617(18) 0.00969(19)
Dy0D 0.0597(2) 0.0547(2) 0.0480(2) 0.02068(19) 0.01430(18) 0.01497(19)
Dy0E 0.0646(3) 0.0536(2) 0.0423(2) 0.01135(18) 0.00813(18) 0.0110(2)
Dy0F 0.0603(2) 0.0519(2) 0.0471(2) 0.00854(18) 0.01411(18) 0.00534(19)
Dy0G 0.0711(3) 0.0503(2) 0.0453(2) 0.01469(18) 0.00832(19) 0.0098(2)
Dy0H 0.0617(2) 0.0550(2) 0.0448(2) 0.01269(18) 0.01365(18) 0.0107(2)
Dy0I 0.0595(2) 0.0508(2) 0.0447(2) 0.01030(18) 0.00910(18) 0.01017(19)
Dy0J 0.0631(3) 0.0536(2) 0.0470(2) 0.01973(19) 0.00756(19) 0.0071(2)
Dy0K 0.0787(3) 0.0536(2) 0.0453(2) 0.01614(19) 0.0116(2) 0.0043(2)
Dy0L 0.0854(3) 0.0563(3) 0.0416(2) 0.01497(19) 0.0126(2) 0.0048(2)
O00M 0.063(3) 0.047(3) 0.057(3) 0.021(3) 0.018(3) 0.019(3)
O00N 0.042(3) 0.061(3) 0.044(3) 0.015(3) 0.010(2) 0.014(3)
O00O 0.049(3) 0.055(3) 0.045(3) 0.012(3) 0.006(2) 0.008(3)
O00P 0.061(3) 0.052(3) 0.057(3) 0.026(3) 0.014(3) 0.020(3)
O00Q 0.052(3) 0.041(3) 0.046(3) 0.017(2) 0.009(2) 0.009(2)
O00R 0.056(3) 0.060(4) 0.055(3) 0.023(3) 0.017(3) 0.014(3)
O00S 0.066(4) 0.045(3) 0.047(3) 0.019(3) 0.018(3) 0.012(3)
O00T 0.061(3) 0.049(3) 0.042(3) 0.014(2) 0.007(3) 0.013(3)
O00U 0.053(3) 0.043(3) 0.049(3) 0.014(2) 0.008(2) 0.006(2)
O00V 0.061(4) 0.058(4) 0.056(3) 0.025(3) 0.015(3) 0.011(3)
O00W 0.057(3) 0.061(4) 0.051(3) 0.024(3) 0.009(3) 0.017(3)
O00X 0.062(3) 0.049(3) 0.049(3) 0.013(3) 0.012(3) 0.014(3)
O00Y 0.048(3) 0.064(4) 0.052(3) 0.010(3) 0.020(3) 0.016(3)
O00Z 0.053(3) 0.052(3) 0.045(3) 0.020(3) 0.007(2) 0.008(3)
O010 0.057(3) 0.050(3) 0.046(3) 0.021(3) 0.014(3) 0.014(3)
O011 0.065(3) 0.048(3) 0.039(3) 0.014(2) 0.008(3) 0.009(3)
O012 0.059(3) 0.057(3) 0.044(3) 0.016(3) 0.015(3) 0.016(3)
O013 0.057(3) 0.058(4) 0.047(3) 0.004(3) 0.013(3) 0.004(3)
O014 0.064(3) 0.051(3) 0.042(3) 0.014(3) 0.015(3) 0.009(3)
O015 0.067(4) 0.055(3) 0.046(3) 0.013(3) 0.014(3) 0.009(3)
O016 0.058(3) 0.075(4) 0.048(3) 0.025(3) 0.016(3) 0.022(3)
O017 0.066(4) 0.058(3) 0.036(3) 0.013(3) 0.013(3) 0.002(3)
O018 0.060(3) 0.048(3) 0.043(3) 0.010(2) 0.013(3) 0.008(3)
O019 0.063(4) 0.061(4) 0.057(4) 0.027(3) 0.023(3) 0.024(3)
O01A 0.052(3) 0.051(3) 0.044(3) 0.014(2) 0.015(2) 0.005(3)
O01B 0.070(4) 0.048(3) 0.050(3) 0.015(3) 0.018(3) 0.022(3)
O01C 0.059(3) 0.066(4) 0.070(4) 0.036(3) 0.032(3) 0.030(3)
O01D 0.059(3) 0.054(3) 0.052(3) 0.014(3) 0.024(3) 0.010(3)
O01E 0.056(3) 0.044(3) 0.048(3) 0.013(2) 0.011(3) 0.007(3)
O01F 0.063(4) 0.059(4) 0.052(3) 0.015(3) 0.008(3) 0.023(3)
O01G 0.055(3) 0.050(3) 0.059(4) 0.017(3) 0.013(3) 0.004(3)
O01H 0.053(3) 0.056(3) 0.052(3) 0.017(3) 0.008(3) 0.012(3)
O01I 0.051(3) 0.044(3) 0.044(3) 0.008(2) 0.003(2) 0.001(2)
O01J 0.060(4) 0.058(4) 0.050(3) 0.019(3) 0.003(3) 0.009(3)
O01K 0.061(4) 0.059(4) 0.060(4) 0.027(3) 0.008(3) 0.010(3)
O01L 0.054(3) 0.051(3) 0.049(3) 0.022(3) 0.013(3) 0.014(3)
O01M 0.056(3) 0.047(3) 0.039(3) 0.011(2) 0.009(2) 0.009(3)
O01N 0.069(4) 0.056(3) 0.039(3) 0.011(3) 0.013(3) 0.002(3)
O01O 0.052(3) 0.047(3) 0.048(3) 0.012(3) 0.000(3) 0.001(3)
O01P 0.052(3) 0.063(4) 0.059(4) 0.025(3) 0.015(3) 0.009(3)
O01Q 0.059(3) 0.059(3) 0.040(3) 0.017(3) 0.017(3) 0.009(3)
O01R 0.057(4) 0.053(3) 0.068(4) 0.023(3) 0.007(3) 0.012(3)
O01S 0.072(4) 0.058(4) 0.059(4) 0.021(3) 0.024(3) 0.005(3)
O01T 0.056(3) 0.058(4) 0.051(3) 0.010(3) 0.019(3) 0.004(3)
O01U 0.079(4) 0.053(3) 0.041(3) 0.001(3) 0.021(3) -0.002(3)
O01V 0.076(4) 0.054(4) 0.047(3) 0.014(3) 0.021(3) 0.014(3)
O01W 0.056(4) 0.078(4) 0.059(4) 0.024(3) 0.007(3) 0.012(3)
O01X 0.061(4) 0.074(4) 0.047(3) 0.012(3) 0.016(3) 0.019(3)
O01Y 0.072(4) 0.054(4) 0.064(4) 0.018(3) 0.014(3) 0.019(3)
O01Z 0.066(4) 0.067(4) 0.053(4) 0.016(3) 0.018(3) 0.009(3)
O020 0.081(4) 0.049(3) 0.049(3) 0.020(3) 0.008(3) 0.025(3)
O021 0.052(3) 0.055(3) 0.050(3) 0.009(3) 0.012(3) 0.013(3)
O022 0.056(3) 0.060(4) 0.044(3) 0.018(3) 0.003(3) 0.001(3)
O023 0.063(4) 0.061(4) 0.055(4) 0.022(3) 0.011(3) 0.021(3)
O024 0.062(4) 0.060(4) 0.051(3) 0.023(3) 0.006(3) 0.009(3)
O025 0.059(3) 0.054(3) 0.048(3) 0.010(3) 0.010(3) 0.010(3)
O026 0.064(4) 0.048(3) 0.047(3) 0.019(3) 0.003(3) 0.007(3)
O027 0.052(3) 0.071(4) 0.060(4) 0.030(3) 0.017(3) 0.020(3)
O028 0.060(4) 0.059(4) 0.049(3) 0.007(3) 0.005(3) 0.009(3)
O029 0.053(3) 0.064(4) 0.050(3) 0.011(3) 0.011(3) 0.010(3)
O02A 0.074(4) 0.086(5) 0.040(3) 0.016(3) 0.020(3) 0.024(4)
O02B 0.059(3) 0.065(4) 0.059(4) 0.034(3) 0.022(3) 0.019(3)
O02C 0.072(4) 0.060(4) 0.055(4) 0.016(3) 0.008(3) 0.011(3)
O02D 0.067(4) 0.068(4) 0.053(4) 0.018(3) 0.014(3) 0.015(3)
O02E 0.073(4) 0.066(4) 0.043(3) 0.017(3) 0.020(3) -0.003(3)
O02F 0.052(4) 0.081(4) 0.058(4) 0.016(3) 0.013(3) 0.007(3)
O02G 0.064(4) 0.059(4) 0.057(4) 0.010(3) 0.012(3) 0.005(3)
O02H 0.095(5) 0.054(4) 0.062(4) 0.021(3) 0.016(4) 0.016(4)
O02I 0.064(4) 0.065(4) 0.041(3) 0.017(3) 0.013(3) 0.008(3)
O02J 0.061(4) 0.060(4) 0.055(4) 0.013(3) 0.014(3) 0.007(3)
O02K 0.084(4) 0.055(4) 0.067(4) 0.022(3) 0.030(4) 0.016(3)
O02L 0.074(4) 0.073(4) 0.058(4) 0.025(3) 0.028(3) 0.022(3)
O02M 0.076(4) 0.067(4) 0.044(3) 0.010(3) 0.022(3) 0.005(3)
O02N 0.073(4) 0.063(4) 0.064(4) 0.026(3) 0.004(3) 0.014(3)
O02O 0.071(4) 0.067(4) 0.048(3) 0.028(3) 0.019(3) 0.028(3)
O02P 0.072(4) 0.062(4) 0.081(4) 0.037(3) 0.020(3) 0.014(3)
O02Q 0.085(4) 0.052(4) 0.064(4) 0.020(3) 0.017(3) 0.017(3)
O02R 0.075(4) 0.054(4) 0.055(4) 0.018(3) 0.012(3) 0.023(3)
O02S 0.088(4) 0.046(3) 0.049(3) 0.014(3) 0.010(3) 0.019(3)
O02T 0.097(5) 0.071(4) 0.099(5) 0.049(4) 0.063(4) 0.033(4)
O02U 0.077(4) 0.068(4) 0.063(4) 0.023(3) 0.027(3) 0.031(3)
O02V 0.076(4) 0.052(4) 0.063(4) 0.021(3) -0.006(3) 0.000(3)
O02W 0.051(3) 0.075(4) 0.068(4) 0.037(3) 0.008(3) 0.010(3)
O02X 0.084(4) 0.081(4) 0.054(4) 0.029(3) 0.025(3) 0.040(4)
O02Y 0.077(4) 0.058(4) 0.052(4) 0.020(3) 0.012(3) 0.015(3)
O02Z 0.077(4) 0.052(3) 0.047(3) 0.012(3) 0.012(3) -0.001(3)
O030 0.092(5) 0.061(4) 0.057(4) 0.024(3) 0.009(3) -0.003(3)
O031 0.067(4) 0.076(4) 0.047(4) 0.015(3) 0.013(3) 0.000(3)
O032 0.051(3) 0.074(4) 0.064(4) 0.039(3) 0.008(3) 0.008(3)
O033 0.067(4) 0.067(4) 0.060(4) -0.001(3) 0.026(3) -0.009(3)
O034 0.077(4) 0.066(4) 0.052(4) 0.023(3) 0.006(3) 0.015(3)
O035 0.071(4) 0.073(4) 0.057(4) 0.028(3) 0.011(3) 0.003(3)
O036 0.080(4) 0.055(4) 0.058(4) 0.011(3) 0.008(3) 0.015(3)
O037 0.063(4) 0.062(4) 0.083(5) 0.023(4) 0.016(3) 0.013(3)
O038 0.063(4) 0.073(4) 0.062(4) 0.012(3) 0.001(3) 0.013(3)
O039 0.122(6) 0.055(4) 0.054(4) 0.014(3) 0.021(4) 0.019(4)
O03A 0.057(3) 0.073(4) 0.069(4) 0.041(3) 0.023(3) 0.016(3)
O03B 0.095(5) 0.073(4) 0.052(4) 0.018(3) 0.002(3) 0.023(4)
O03C 0.061(4) 0.118(6) 0.078(5) 0.063(5) 0.008(3) 0.008(4)
O03D 0.105(5) 0.061(4) 0.051(4) 0.015(3) 0.018(4) 0.008(4)
O03E 0.089(5) 0.072(4) 0.060(4) 0.018(3) 0.021(3) 0.036(4)
O03F 0.097(5) 0.066(4) 0.061(4) 0.011(3) 0.034(4) -0.004(4)
O03G 0.100(5) 0.056(4) 0.049(3) 0.019(3) 0.009(3) 0.012(3)
O03H 0.123(6) 0.058(4) 0.049(4) 0.017(3) 0.003(4) 0.012(4)
O03I 0.072(4) 0.068(4) 0.075(5) -0.008(4) 0.016(4) 0.018(3)
O03J 0.080(4) 0.058(4) 0.086(5) 0.026(4) 0.015(4) 0.018(4)
O03K 0.068(4) 0.076(5) 0.068(4) 0.008(4) -0.004(3) 0.026(4)
O03L 0.079(5) 0.080(5) 0.081(5) 0.008(4) 0.042(4) 0.001(4)
O03M 0.127(6) 0.065(4) 0.048(4) 0.021(3) 0.003(4) -0.001(4)
O03N 0.075(4) 0.096(5) 0.049(4) 0.003(4) 0.014(3) 0.010(4)
O03O 0.060(4) 0.095(5) 0.081(5) 0.051(4) 0.017(3) 0.016(4)
O03P 0.113(6) 0.070(4) 0.057(4) 0.029(4) 0.022(4) 0.007(4)
O03Q 0.095(5) 0.104(6) 0.066(5) 0.038(4) 0.014(4) 0.019(5)
O03R 0.087(5) 0.068(5) 0.081(5) 0.009(4) -0.002(4) 0.032(4)
O03S 0.091(5) 0.076(5) 0.091(6) 0.038(5) -0.001(5) -0.008(4)
O03T 0.099(5) 0.076(5) 0.090(5) 0.006(4) 0.050(4) -0.004(4)
O03U 0.135(7) 0.087(5) 0.055(4) 0.020(4) 0.030(5) 0.024(5)
C03V 0.062(5) 0.044(5) 0.040(4) 0.011(4) 0.014(4) 0.005(4)
O03W 0.088(5) 0.066(4) 0.063(4) 0.015(3) 0.018(4) -0.006(4)
O03X 0.094(5) 0.064(4) 0.074(5) 0.013(4) 0.004(4) 0.015(4)
C03Y 0.068(6) 0.055(5) 0.071(6) 0.032(5) 0.024(5) 0.011(5)
C03Z 0.059(5) 0.064(6) 0.046(5) 0.024(4) 0.015(4) 0.004(5)
C040 0.062(5) 0.050(5) 0.037(4) 0.018(4) 0.003(4) 0.008(4)
C041 0.058(5) 0.049(5) 0.051(5) 0.018(4) 0.004(4) 0.015(4)
C042 0.073(6) 0.042(5) 0.040(4) 0.015(4) 0.005(4) 0.004(4)
C043 0.061(5) 0.042(4) 0.039(4) 0.011(3) 0.014(4) 0.002(4)
C044 0.060(5) 0.058(5) 0.048(5) 0.026(4) 0.014(4) 0.002(4)
C045 0.072(6) 0.040(4) 0.043(4) 0.011(4) 0.014(4) 0.013(4)
C046 0.067(6) 0.046(5) 0.070(6) 0.017(4) 0.017(5) 0.001(4)
C047 0.048(5) 0.055(5) 0.055(5) 0.012(4) 0.008(4) 0.008(4)
C048 0.056(5) 0.050(5) 0.058(5) 0.026(4) 0.012(4) 0.021(4)
C049 0.072(6) 0.068(6) 0.047(5) 0.023(4) 0.016(4) 0.018(5)
C04A 0.071(6) 0.057(5) 0.056(5) 0.016(4) 0.006(4) 0.004(5)
C04B 0.072(6) 0.079(7) 0.051(5) 0.023(5) 0.014(4) 0.017(5)
C04C 0.058(5) 0.054(5) 0.058(5) 0.023(4) 0.015(4) 0.019(4)
C04D 0.065(6) 0.056(5) 0.061(6) 0.025(5) 0.021(5) 0.015(4)
C04E 0.064(6) 0.072(6) 0.068(6) 0.034(5) 0.006(5) -0.005(5)
C04F 0.067(6) 0.057(5) 0.053(5) 0.021(4) 0.004(4) 0.013(4)
C04G 0.079(7) 0.048(5) 0.067(6) 0.021(5) -0.002(5) 0.008(5)
C04H 0.059(5) 0.064(6) 0.055(5) 0.029(5) 0.014(4) 0.014(5)
C04I 0.059(5) 0.071(6) 0.042(5) 0.007(4) 0.012(4) 0.007(5)
C04J 0.074(6) 0.035(4) 0.068(6) 0.017(4) 0.010(5) 0.016(4)
C04K 0.071(6) 0.046(5) 0.055(5) 0.008(4) 0.019(5) 0.006(4)
C04L 0.053(5) 0.088(7) 0.044(5) 0.012(5) 0.013(4) 0.002(5)
C04M 0.076(6) 0.060(6) 0.047(5) 0.015(4) 0.017(4) 0.019(5)
C04N 0.076(6) 0.052(6) 0.066(6) 0.028(5) -0.001(5) 0.009(5)
C04O 0.084(7) 0.067(6) 0.056(6) 0.015(5) 0.022(5) 0.035(5)
C04P 0.049(5) 0.070(6) 0.051(5) 0.017(5) 0.007(4) 0.002(4)
C04Q 0.088(7) 0.055(5) 0.057(5) 0.024(4) 0.019(5) 0.013(5)
C04R 0.098(7) 0.045(5) 0.047(5) 0.012(4) -0.001(5) 0.021(5)
C04S 0.075(6) 0.056(5) 0.053(5) 0.021(4) 0.005(5) 0.001(5)
C04T 0.061(5) 0.068(6) 0.049(5) 0.020(5) 0.006(4) -0.002(5)
C04U 0.073(6) 0.068(6) 0.055(6) 0.012(5) 0.017(5) 0.021(5)
C04V 0.086(7) 0.052(5) 0.039(5) 0.004(4) 0.020(5) -0.002(5)
C04W 0.079(7) 0.072(7) 0.055(6) 0.029(5) -0.003(5) 0.001(5)
C04X 0.059(6) 0.066(6) 0.066(6) 0.005(5) 0.030(5) 0.010(5)
C04Y 0.098(8) 0.076(7) 0.058(6) 0.028(5) 0.033(5) 0.036(6)
C04Z 0.064(6) 0.054(5) 0.060(6) 0.025(4) 0.006(4) 0.009(4)
C050 0.068(6) 0.071(6) 0.048(5) 0.016(4) 0.024(4) 0.028(5)
C051 0.062(6) 0.065(6) 0.059(6) 0.021(5) 0.009(5) 0.004(5)
C052 0.072(6) 0.049(5) 0.060(6) 0.018(4) 0.006(5) -0.002(5)
C053 0.058(6) 0.074(7) 0.073(7) 0.032(6) 0.021(5) 0.021(5)
C054 0.065(6) 0.062(6) 0.052(5) 0.024(4) 0.000(4) -0.006(5)
C055 0.072(6) 0.045(5) 0.051(5) 0.023(4) 0.014(4) 0.016(4)
C056 0.051(5) 0.086(7) 0.077(7) 0.035(6) 0.001(5) 0.006(5)
C057 0.074(6) 0.063(6) 0.101(8) 0.039(6) 0.042(6) 0.025(5)
C058 0.061(6) 0.079(7) 0.089(7) 0.051(6) 0.023(5) 0.023(5)
C059 0.088(7) 0.049(5) 0.068(6) 0.022(5) 0.001(5) -0.012(5)
C05A 0.077(7) 0.068(7) 0.057(6) 0.011(5) 0.002(5) 0.020(6)
C05B 0.074(6) 0.066(6) 0.042(5) -0.002(4) 0.010(5) 0.011(5)
C05C 0.050(5) 0.092(7) 0.063(6) 0.038(5) 0.007(4) 0.006(5)
C05D 0.073(6) 0.064(6) 0.067(6) 0.031(5) 0.023(5) 0.020(5)
C05E 0.071(6) 0.079(7) 0.070(7) 0.015(6) 0.022(5) 0.002(5)
C05F 0.066(6) 0.068(6) 0.056(6) 0.021(5) 0.015(5) 0.014(5)
C05G 0.076(6) 0.063(6) 0.047(5) 0.013(4) 0.023(4) 0.003(5)
C05H 0.089(7) 0.065(6) 0.056(5) 0.022(5) 0.022(5) 0.016(5)
C05I 0.083(7) 0.089(8) 0.065(6) 0.025(6) 0.026(5) 0.017(6)
C05J 0.083(7) 0.076(7) 0.041(5) 0.016(5) 0.027(5) -0.008(5)
C05K 0.079(7) 0.080(7) 0.064(6) 0.019(5) 0.003(5) 0.032(6)
C05L 0.075(6) 0.052(5) 0.060(6) 0.008(4) 0.013(5) 0.015(5)
C05M 0.074(7) 0.071(7) 0.081(7) 0.034(6) 0.026(6) 0.024(5)
C05N 0.052(5) 0.067(6) 0.109(9) 0.019(6) 0.020(5) 0.018(5)
C05O 0.084(7) 0.073(7) 0.050(5) 0.014(5) 0.005(5) 0.021(6)
C05P 0.070(6) 0.056(5) 0.060(6) 0.017(5) 0.014(5) 0.005(5)
C05Q 0.060(6) 0.065(6) 0.076(7) 0.011(5) 0.022(5) 0.015(5)
C05R 0.071(6) 0.063(6) 0.058(5) 0.018(5) 0.018(5) 0.011(5)
C05S 0.129(10) 0.075(7) 0.042(5) 0.001(5) 0.018(6) 0.030(7)
C05T 0.105(9) 0.071(7) 0.065(6) 0.022(5) 0.004(6) 0.032(7)
C05U 0.101(9) 0.080(8) 0.057(6) 0.019(6) 0.012(6) -0.021(7)
C05V 0.105(8) 0.052(6) 0.056(6) 0.007(4) 0.022(6) 0.019(6)
C05W 0.067(6) 0.063(6) 0.071(7) 0.025(5) 0.022(5) -0.008(5)
C05X 0.071(6) 0.083(7) 0.074(7) 0.043(6) 0.003(5) 0.014(5)
C05Y 0.090(7) 0.079(7) 0.065(6) 0.034(5) 0.046(5) 0.036(6)
C060 0.051(5) 0.078(7) 0.072(7) 0.009(6) 0.010(5) 0.010(5)
C061 0.046(5) 0.090(7) 0.062(6) 0.021(5) 0.009(4) 0.015(5)
C062 0.086(8) 0.069(7) 0.065(6) 0.010(5) 0.003(5) 0.024(6)
C063 0.064(6) 0.065(6) 0.083(7) 0.023(5) 0.027(5) 0.023(5)
C064 0.074(6) 0.085(7) 0.050(5) 0.003(5) 0.033(5) 0.010(6)
C065 0.094(7) 0.075(7) 0.070(6) 0.031(5) 0.025(5) 0.036(6)
C066 0.096(8) 0.056(6) 0.066(6) 0.018(5) 0.008(6) 0.032(6)
C067 0.062(6) 0.079(7) 0.077(7) 0.031(6) 0.002(5) 0.013(5)
C068 0.116(10) 0.085(8) 0.058(7) 0.028(6) 0.012(7) 0.003(7)
C069 0.078(7) 0.070(6) 0.066(6) 0.018(5) 0.025(5) 0.002(5)
C06A 0.077(7) 0.065(6) 0.066(6) 0.027(5) 0.013(5) 0.009(5)
C06B 0.100(8) 0.076(7) 0.049(5) 0.011(5) 0.005(5) 0.050(6)
C06C 0.102(8) 0.082(7) 0.061(6) 0.008(5) 0.019(6) 0.052(6)
C06D 0.096(8) 0.066(7) 0.054(6) 0.004(5) 0.014(5) -0.010(6)
C06E 0.081(7) 0.071(7) 0.058(6) 0.023(5) 0.013(5) 0.021(6)
C06F 0.083(7) 0.096(8) 0.055(6) 0.018(6) 0.033(5) 0.009(6)
C06G 0.081(7) 0.059(6) 0.076(7) 0.027(5) 0.000(5) -0.002(5)
C06H 0.066(6) 0.084(8) 0.087(8) -0.001(6) 0.026(6) 0.009(5)
C06I 0.069(6) 0.081(7) 0.087(8) 0.032(6) 0.014(6) 0.003(5)
C06J 0.079(7) 0.080(7) 0.067(6) 0.004(5) 0.033(5) 0.005(6)
C06K 0.061(6) 0.091(7) 0.069(6) 0.030(6) 0.016(5) 0.028(5)
C06L 0.141(11) 0.046(6) 0.060(7) 0.011(5) 0.017(7) -0.009(7)
C06M 0.072(6) 0.085(7) 0.092(8) 0.050(6) 0.025(6) 0.032(6)
C06N 0.109(8) 0.094(8) 0.067(6) 0.038(6) 0.029(6) 0.051(7)
C06O 0.078(7) 0.090(8) 0.094(8) 0.018(7) 0.008(6) 0.029(7)
C06P 0.110(9) 0.061(6) 0.076(7) 0.004(5) -0.010(6) 0.035(6)
C06Q 0.101(8) 0.092(8) 0.086(8) 0.037(7) 0.045(7) 0.027(7)
C06R 0.094(7) 0.070(7) 0.047(6) 0.014(5) 0.005(5) 0.009(6)
C06S 0.103(8) 0.058(6) 0.059(6) 0.013(5) 0.037(5) -0.006(5)
C06T 0.094(9) 0.058(7) 0.100(10) 0.019(7) -0.023(8) 0.001(6)
C06U 0.081(7) 0.111(9) 0.063(7) 0.026(6) 0.016(6) 0.001(6)
C06V 0.121(9) 0.096(8) 0.069(7) 0.030(6) 0.049(7) 0.056(7)
C06W 0.094(8) 0.115(10) 0.066(7) 0.007(7) 0.043(6) 0.003(7)
C06X 0.163(13) 0.074(8) 0.038(6) 0.015(5) -0.003(7) 0.021(8)
C06Y 0.065(6) 0.108(8) 0.070(6) 0.047(6) 0.016(5) 0.016(6)
C06Z 0.099(8) 0.072(7) 0.104(9) -0.006(6) 0.061(7) 0.003(6)
C070 0.069(7) 0.136(11) 0.073(7) 0.054(7) 0.004(6) 0.018(7)
C072 0.066(6) 0.077(7) 0.079(7) 0.000(6) 0.009(5) 0.013(5)
C073 0.054(6) 0.128(10) 0.102(9) 0.059(8) 0.003(6) 0.015(6)
C074 0.079(7) 0.126(11) 0.074(8) 0.000(7) 0.020(6) 0.014(7)
C075 0.093(8) 0.097(9) 0.088(8) 0.040(7) -0.001(6) 0.030(7)
C076 0.100(9) 0.103(9) 0.079(8) -0.019(7) 0.049(7) -0.014(7)
C077 0.107(10) 0.077(8) 0.090(9) -0.011(7) 0.000(7) 0.028(7)
C078 0.120(9) 0.080(7) 0.059(6) 0.025(5) 0.037(6) 0.025(7)
C079 0.061(6) 0.120(10) 0.135(11) 0.073(9) 0.027(7) 0.029(7)
C07A 0.059(6) 0.101(8) 0.118(9) 0.064(8) 0.019(6) 0.012(6)
C07B 0.062(6) 0.133(11) 0.100(9) 0.069(8) -0.013(6) -0.009(7)
C07C 0.117(9) 0.100(9) 0.072(7) 0.022(6) 0.030(7) 0.039(8)
C07D 0.129(10) 0.129(11) 0.083(8) 0.057(8) 0.064(7) 0.070(9)
C07E 0.103(10) 0.148(14) 0.105(10) 0.013(10) 0.071(9) -0.008(10)
C07F 0.083(8) 0.158(13) 0.187(15) 0.132(12) 0.044(9) 0.034(8)
C07G 0.062(6) 0.114(9) 0.082(8) -0.016(7) 0.005(6) 0.017(6)
C07H 0.137(10) 0.066(7) 0.062(6) 0.013(5) -0.012(6) 0.029(7)
C07I 0.107(9) 0.105(9) 0.100(9) 0.050(7) 0.049(7) 0.063(8)
C07J 0.119(10) 0.074(8) 0.150(12) 0.058(8) 0.058(9) 0.032(7)
C07K 0.105(9) 0.106(9) 0.071(7) 0.006(6) 0.017(6) 0.060(8)
C07L 0.090(9) 0.127(12) 0.097(10) 0.014(9) 0.041(8) -0.043(8)
C07M 0.067(7) 0.083(8) 0.116(10) 0.015(7) 0.004(6) 0.011(6)
C07N 0.081(7) 0.096(8) 0.080(7) 0.001(6) 0.001(6) 0.034(6)
C07O 0.118(9) 0.089(8) 0.105(9) 0.043(7) 0.068(8) 0.033(7)
C07P 0.112(9) 0.111(10) 0.082(8) 0.012(7) 0.054(7) -0.007(8)
C07Q 0.070(7) 0.159(12) 0.088(8) 0.073(9) 0.001(6) 0.021(8)
C07R 0.154(12) 0.068(8) 0.106(10) 0.008(7) 0.016(9) -0.010(8)
C07U 0.152(13) 0.091(10) 0.111(11) -0.011(8) -0.003(10) 0.011(9)
C07W 0.26(2) 0.168(16) 0.077(9) 0.065(10) 0.049(11) 0.079(15)
C07X 0.159(13) 0.178(15) 0.057(8) 0.044(9) 0.009(8) 0.021(12)

loop_
_atom_type_symbol
_atom_type_description
_atom_type_scat_dispersion_real
_atom_type_scat_dispersion_imag
_atom_type_scat_source
C C 0.0033 0.0016 'International Tables Vol C Tables 4.2.6.8 and 6.1.1.4'
H H 0.0000 0.0000 'International Tables Vol C Tables 4.2.6.8 and 6.1.1.4'
Dy Dy -0.1892 4.4098 'International Tables Vol C Tables 4.2.6.8 and 6.1.1.4'
O O 0.0106 0.0060 'International Tables Vol C Tables 4.2.6.8 and 6.1.1.4'

loop_
_geom_angle_atom_site_label_1
_geom_angle_atom_site_label_2
_geom_angle_atom_site_label_3
_geom_angle
_geom_angle_site_symmetry_1
_geom_angle_site_symmetry_3
_geom_angle_publ_flag
O025 Dy01 O00U 88.83(19) . . ?
O025 Dy01 O00Q 149.26(18) . . ?
O00U Dy01 O00Q 71.24(17) . . ?
O025 Dy01 O01R 85.4(2) . . ?
O00U Dy01 O01R 121.56(19) . . ?
O00Q Dy01 O01R 85.58(19) . . ?
O025 Dy01 O02X 85.1(2) . . ?
O00U Dy01 O02X 160.2(2) . . ?
O00Q Dy01 O02X 121.05(17) . . ?
O01R Dy01 O02X 76.8(2) . . ?
O025 Dy01 O00S 74.82(19) . . ?
O00U Dy01 O00S 69.31(17) . . ?
O00Q Dy01 O00S 76.28(17) . . ?
O01R Dy01 O00S 53.07(17) . . ?
O02X Dy01 O00S 126.6(2) . . ?
O025 Dy01 O00W 137.0(2) . . ?
O00U Dy01 O00W 133.61(19) . . ?
O00Q Dy01 O00W 68.65(18) . . ?
O01R Dy01 O00W 77.51(18) . . ?
O02X Dy01 O00W 52.79(19) . . ?
O00S Dy01 O00W 120.75(18) . . ?
O025 Dy01 O031 76.8(2) . . ?
O00U Dy01 O031 80.1(2) . . ?
O00Q Dy01 O031 120.42(19) . . ?
O01R Dy01 O031 151.9(2) . . ?
O02X Dy01 O031 80.2(2) . . ?
O00S Dy01 O031 138.18(18) . . ?
O00W Dy01 O031 100.95(19) . . ?
O025 Dy01 O022 127.34(19) . . ?
O00U Dy01 O022 70.57(18) . . ?
O00Q Dy01 O022 68.63(18) . . ?
O01R Dy01 O022 146.78(18) . . ?
O02X Dy01 O022 98.4(2) . . ?
O00S Dy01 O022 133.12(19) . . ?
O00W Dy01 O022 73.84(18) . . ?
O031 Dy01 O022 52.68(19) . . ?
O025 Dy01 C04D 110.1(2) . . ?
O00U Dy01 C04D 157.3(2) . . ?
O00Q Dy01 C04D 95.4(2) . . ?
O01R Dy01 C04D 73.9(2) . . ?
O02X Dy01 C04D 25.7(2) . . ?
O00S Dy01 C04D 126.5(2) . . ?
O00W Dy01 C04D 27.2(2) . . ?
O031 Dy01 C04D 91.9(2) . . ?
O022 Dy01 C04D 87.6(2) . . ?
O025 Dy01 C03V 80.1(2) . . ?
O00U Dy01 C03V 95.8(2) . . ?
O00Q Dy01 C03V 79.0(2) . . ?
O01R Dy01 C03V 26.03(19) . . ?
O02X Dy01 C03V 101.7(2) . . ?
O00S Dy01 C03V 27.08(19) . . ?
O00W Dy01 C03V 98.5(2) . . ?
O031 Dy01 C03V 156.6(2) . . ?
O022 Dy01 C03V 147.4(2) . . ?
C04D Dy01 C03V 99.6(2) . . ?
O025 Dy01 C053 101.7(3) . . ?
O00U Dy01 C053 74.5(2) . . ?
O00Q Dy01 C053 95.4(2) . . ?
O01R Dy01 C053 162.9(2) . . ?
O02X Dy01 C053 88.2(2) . . ?
O00S Dy01 C053 143.7(2) . . ?
O00W Dy01 C053 86.9(2) . . ?
O031 Dy01 C053 25.6(2) . . ?
O022 Dy01 C053 27.1(2) . . ?
C04D Dy01 C053 89.0(3) . . ?
C03V Dy01 C053 170.1(3) . . ?
O016 Dy02 O00U 118.19(18) . . ?
O016 Dy02 O020 145.7(2) . . ?
O00U Dy02 O020 75.98(19) . . ?
O016 Dy02 O00S 77.42(19) . . ?
O00U Dy02 O00S 71.39(18) . . ?
O020 Dy02 O00S 135.9(2) . . ?
O016 Dy02 O00N 78.19(19) . . ?
O00U Dy02 O00N 150.80(19) . . ?
O020 Dy02 O00N 104.52(18) . . ?
O00S Dy02 O00N 90.79(18) . . ?
O016 Dy02 O01B 73.5(2) . . ?
O00U Dy02 O01B 70.07(19) . . ?
O020 Dy02 O01B 84.23(19) . . ?
O00S Dy02 O01B 110.74(18) . . ?
O00N Dy02 O01B 139.05(19) . . ?
O016 Dy02 O01M 138.62(19) . . ?
O00U Dy02 O01M 82.54(18) . . ?
O020 Dy02 O01M 70.43(18) . . ?
O00S Dy02 O01M 76.50(17) . . ?
O00N Dy02 O01M 70.65(18) . . ?
O01B Dy02 O01M 146.54(19) . . ?
O016 Dy02 O01F 73.95(19) . . ?
O00U Dy02 O01F 127.57(19) . . ?
O020 Dy02 O01F 73.2(2) . . ?
O00S Dy02 O01F 150.94(19) . . ?
O00N Dy02 O01F 78.64(18) . . ?
O01B Dy02 O01F 65.57(18) . . ?
O01M Dy02 O01F 123.52(17) . . ?
O016 Dy02 Dy01 99.31(13) . . ?
O00U Dy02 Dy01 34.22(12) . . ?
O020 Dy02 Dy01 106.11(15) . . ?
O00S Dy02 Dy01 37.18(13) . . ?
O00N Dy02 Dy01 124.74(13) . . ?
O01B Dy02 Dy01 88.99(13) . . ?
O01M Dy02 Dy01 77.95(12) . . ?
O01F Dy02 Dy01 154.56(13) . . ?
O016 Dy02 Dy08 91.62(14) . . ?
O00U Dy02 Dy08 35.32(13) . . ?
O020 Dy02 Dy08 84.71(13) . . ?
O00S Dy02 Dy08 85.48(13) . . ?
O00N Dy02 Dy08 169.71(13) . . ?
O01B Dy02 Dy08 35.91(14) . . ?
O01M Dy02 Dy08 117.54(12) . . ?
O01F Dy02 Dy08 100.14(13) . . ?
Dy01 Dy02 Dy08 54.970(10) . . ?
O016 Dy02 Dy0I 111.56(15) . . ?
O00U Dy02 Dy0I 117.50(13) . . ?
O020 Dy02 Dy0I 83.74(14) . . ?
O00S Dy02 Dy0I 85.72(13) . . ?
O00N Dy02 Dy0I 35.84(13) . . ?
O01B Dy02 Dy0I 163.54(12) . . ?
O01M Dy02 Dy0I 35.13(12) . . ?
O01F Dy02 Dy0I 100.10(13) . . ?
Dy01 Dy02 Dy0I 105.137(13) . . ?
Dy08 Dy02 Dy0I 152.664(15) . . ?
O016 Dy02 Dy0C 163.20(13) . . ?
O00U Dy02 Dy0C 78.30(13) . . ?
O020 Dy02 Dy0C 36.23(14) . . ?
O00S Dy02 Dy0C 107.06(13) . . ?
O00N Dy02 Dy0C 85.49(13) . . ?
O01B Dy02 Dy0C 118.15(13) . . ?
O01M Dy02 Dy0C 34.25(12) . . ?
O01F Dy02 Dy0C 99.08(13) . . ?
Dy01 Dy02 Dy0C 93.233(13) . . ?
Dy08 Dy02 Dy0C 104.773(13) . . ?
Dy0I Dy02 Dy0C 53.794(10) . . ?
O02D Dy03 O00Z 137.2(2) . . ?
O02D Dy03 O02G 134.9(2) . . ?
O00Z Dy03 O02G 74.1(2) . . ?
O02D Dy03 O01A 89.18(19) . . ?
O00Z Dy03 O01A 70.86(17) . . ?
O02G Dy03 O01A 135.94(19) . . ?
O02D Dy03 O01D 136.2(2) . . ?
O00Z Dy03 O01D 72.37(18) . . ?
O02G Dy03 O01D 74.9(2) . . ?
O01A Dy03 O01D 69.69(18) . . ?
O02D Dy03 O00V 71.6(2) . . ?
O00Z Dy03 O00V 68.82(18) . . ?
O02G Dy03 O00V 108.0(2) . . ?
O01A Dy03 O00V 83.20(18) . . ?
O01D Dy03 O00V 138.15(18) . . ?
O02D Dy03 O038 84.3(2) . . ?
O00Z Dy03 O038 99.7(2) . . ?
O02G Dy03 O038 54.4(2) . . ?
O01A Dy03 O038 157.3(2) . . ?
O01D Dy03 O038 128.4(2) . . ?
O00V Dy03 O038 74.1(2) . . ?
O02D Dy03 O01U 76.8(2) . . ?
O00Z Dy03 O01U 146.0(2) . . ?
O02G Dy03 O01U 78.50(19) . . ?
O01A Dy03 O01U 119.92(18) . . ?
O01D Dy03 O01U 81.44(19) . . ?
O00V Dy03 O01U 140.40(19) . . ?
O038 Dy03 O01U 79.7(2) . . ?
O02D Dy03 O017 68.8(2) . . ?
O00Z Dy03 O017 130.05(17) . . ?
O02G Dy03 O017 120.8(2) . . ?
O01A Dy03 O017 67.94(17) . . ?
O01D Dy03 O017 67.78(19) . . ?
O00V Dy03 O017 130.54(19) . . ?
O038 Dy03 O017 128.5(2) . . ?
O01U Dy03 O017 52.38(17) . . ?
O02D Dy03 C04L 110.7(3) . . ?
O00Z Dy03 C04L 85.3(2) . . ?
O02G Dy03 C04L 26.8(2) . . ?
O01A Dy03 C04L 156.1(2) . . ?
O01D Dy03 C04L 101.5(3) . . ?
O00V Dy03 C04L 90.5(2) . . ?
O038 Dy03 C04L 27.7(2) . . ?
O01U Dy03 C04L 78.9(2) . . ?
O017 Dy03 C04L 130.7(2) . . ?
O02D Dy03 C04K 70.5(2) . . ?
O00Z Dy03 C04K 145.5(2) . . ?
O02G Dy03 C04K 100.0(2) . . ?
O01A Dy03 C04K 94.2(2) . . ?
O01D Dy03 C04K 73.3(2) . . ?
O00V Dy03 C04K 142.1(2) . . ?
O038 Dy03 C04K 103.9(2) . . ?
O01U Dy03 C04K 25.9(2) . . ?
O017 Dy03 C04K 26.5(2) . . ?
C04L Dy03 C04K 104.6(3) . . ?
O02D Dy03 Dy07 131.00(14) . . ?
O00Z Dy03 Dy07 40.49(12) . . ?
O02G Dy03 Dy07 94.10(14) . . ?
O01A Dy03 Dy07 41.91(12) . . ?
O01D Dy03 Dy07 44.00(12) . . ?
O00V Dy03 Dy07 94.76(13) . . ?
O038 Dy03 Dy07 138.31(16) . . ?
O01U Dy03 Dy07 124.22(14) . . ?
O017 Dy03 Dy07 89.57(12) . . ?
C04L Dy03 Dy07 116.4(2) . . ?
C04K Dy03 Dy07 108.43(18) . . ?
O019 Dy04 O01C 79.5(2) . . ?
O019 Dy04 O015 76.5(2) . . ?
O01C Dy04 O015 91.89(19) . . ?
O019 Dy04 O00Z 118.2(2) . . ?
O01C Dy04 O00Z 150.41(17) . . ?
O015 Dy04 O00Z 71.58(18) . . ?
O019 Dy04 O024 146.97(19) . . ?
O01C Dy04 O024 103.1(2) . . ?
O015 Dy04 O024 135.5(2) . . ?
O00Z Dy04 O024 75.35(19) . . ?
O019 Dy04 O00V 73.9(2) . . ?
O01C Dy04 O00V 139.50(19) . . ?
O015 Dy04 O00V 110.49(19) . . ?
O00Z Dy04 O00V 70.09(19) . . ?
O024 Dy04 O00V 84.48(19) . . ?
O019 Dy04 O01L 138.26(18) . . ?
O01C Dy04 O01L 70.70(18) . . ?
O015 Dy04 O01L 75.99(18) . . ?
O00Z Dy04 O01L 81.35(18) . . ?
O024 Dy04 O01L 70.26(18) . . ?
O00V Dy04 O01L 145.91(19) . . ?
O019 Dy04 O03A 74.1(2) . . ?
O01C Dy04 O03A 77.10(18) . . ?
O015 Dy04 O03A 150.0(2) . . ?
O00Z Dy04 O03A 128.75(17) . . ?
O024 Dy04 O03A 74.5(2) . . ?
O00V Dy04 O03A 66.62(19) . . ?
O01L Dy04 O03A 124.21(19) . . ?
O019 Dy04 Dy07 97.99(14) . . ?
O01C Dy04 Dy07 125.72(13) . . ?
O015 Dy04 Dy07 37.10(14) . . ?
O00Z Dy04 Dy07 34.54(12) . . ?
O024 Dy04 Dy07 106.18(14) . . ?
O00V Dy04 Dy07 88.29(14) . . ?
O01L Dy04 Dy07 77.70(13) . . ?
O03A Dy04 Dy07 154.85(12) . . ?
O019 Dy04 Dy03 92.81(14) . . ?
O01C Dy04 Dy03 172.31(15) . . ?
O015 Dy04 Dy03 86.22(13) . . ?
O00Z Dy04 Dy03 34.99(12) . . ?
O024 Dy04 Dy03 83.34(14) . . ?
O00V Dy04 Dy03 35.92(14) . . ?
O01L Dy04 Dy03 115.92(13) . . ?
O03A Dy04 Dy03 100.95(12) . . ?
Dy07 Dy04 Dy03 54.932(10) . . ?
O019 Dy04 Dy09 111.94(13) . . ?
O01C Dy04 Dy09 35.52(13) . . ?
O015 Dy04 Dy09 85.83(13) . . ?
O00Z Dy04 Dy09 116.70(12) . . ?
O024 Dy04 Dy09 83.21(13) . . ?
O00V Dy04 Dy09 163.66(14) . . ?
O01L Dy04 Dy09 35.45(13) . . ?
O03A Dy04 Dy09 99.63(13) . . ?
Dy07 Dy04 Dy09 105.433(12) . . ?
Dy03 Dy04 Dy09 151.346(15) . . ?
O019 Dy04 Dy0J 164.41(14) . . ?
O01C Dy04 Dy0J 84.95(15) . . ?
O015 Dy04 Dy0J 105.25(14) . . ?
O00Z Dy04 Dy0J 76.43(13) . . ?
O024 Dy04 Dy0J 37.14(13) . . ?
O00V Dy04 Dy0J 118.61(14) . . ?
O01L Dy04 Dy0J 33.12(12) . . ?
O03A Dy04 Dy0J 101.50(15) . . ?
Dy07 Dy04 Dy0J 91.899(13) . . ?
Dy03 Dy04 Dy0J 102.744(13) . . ?
Dy09 Dy04 Dy0J 53.407(10) . . ?
O01H Dy05 O00X 76.01(19) . . ?
O01H Dy05 O011 118.31(19) . . ?
O00X Dy05 O011 71.81(18) . . ?
O01H Dy05 O021 79.70(19) . . ?
O00X Dy05 O021 89.67(19) . . ?
O011 Dy05 O021 148.37(18) . . ?
O01H Dy05 O02Z 145.3(2) . . ?
O00X Dy05 O02Z 137.9(2) . . ?
O011 Dy05 O02Z 77.2(2) . . ?
O021 Dy05 O02Z 103.1(2) . . ?
O01H Dy05 O01O 74.01(18) . . ?
O00X Dy05 O01O 110.47(19) . . ?
O011 Dy05 O01O 70.33(19) . . ?
O021 Dy05 O01O 141.25(19) . . ?
O02Z Dy05 O01O 84.15(18) . . ?
O01H Dy05 O01I 139.17(18) . . ?
O00X Dy05 O01I 76.70(18) . . ?
O011 Dy05 O01I 80.35(18) . . ?
O021 Dy05 O01I 70.35(18) . . ?
O02Z Dy05 O01I 70.54(18) . . ?
O01O Dy05 O01I 144.89(17) . . ?
O01H Dy05 O02J 73.73(19) . . ?
O00X Dy05 O02J 149.26(18) . . ?
O011 Dy05 O02J 128.48(19) . . ?
O021 Dy05 O02J 79.87(19) . . ?
O02Z Dy05 O02J 72.8(2) . . ?
O01O Dy05 O02J 65.8(2) . . ?
O01I Dy05 O02J 125.03(19) . . ?
O01H Dy05 Dy0I 97.67(14) . . ?
O00X Dy05 Dy0I 37.10(13) . . ?
O011 Dy05 Dy0I 34.77(13) . . ?
O021 Dy05 Dy0I 123.31(14) . . ?
O02Z Dy05 Dy0I 108.50(16) . . ?
O01O Dy05 Dy0I 88.45(14) . . ?
O01I Dy05 Dy0I 77.49(13) . . ?
O02J Dy05 Dy0I 154.16(14) . . ?
O01H Dy05 Dy0C 92.88(14) . . ?
O00X Dy05 Dy0C 86.27(13) . . ?
O011 Dy05 Dy0C 35.12(13) . . ?
O021 Dy05 Dy0C 172.23(13) . . ?
O02Z Dy05 Dy0C 84.32(15) . . ?
O01O Dy05 Dy0C 36.06(14) . . ?
O01I Dy05 Dy0C 114.97(13) . . ?
O02J Dy05 Dy0C 100.38(14) . . ?
Dy0I Dy05 Dy0C 55.021(11) . . ?
O01H Dy05 Dy0F 112.49(14) . . ?
O00X Dy05 Dy0F 84.91(13) . . ?
O011 Dy05 Dy0F 115.24(13) . . ?
O021 Dy05 Dy0F 35.51(13) . . ?
O02Z Dy05 Dy0F 83.28(14) . . ?
O01O Dy05 Dy0F 164.57(14) . . ?
O01I Dy05 Dy0F 35.12(13) . . ?
O02J Dy05 Dy0F 101.76(14) . . ?
Dy0I Dy05 Dy0F 104.023(13) . . ?
Dy0C Dy05 Dy0F 150.092(14) . . ?
O01H Dy05 Dy0K 163.98(14) . . ?
O00X Dy05 Dy0K 107.39(13) . . ?
O011 Dy05 Dy0K 77.18(12) . . ?
O021 Dy05 Dy0K 84.62(13) . . ?
O02Z Dy05 Dy0K 36.74(14) . . ?
O01O Dy05 Dy0K 117.74(12) . . ?
O01I Dy05 Dy0K 33.82(12) . . ?
O02J Dy05 Dy0K 100.35(13) . . ?
Dy0I Dy05 Dy0K 93.679(13) . . ?
Dy0C Dy05 Dy0K 102.908(13) . . ?
Dy0F Dy05 Dy0K 53.364(10) . . ?
O00P Dy06 O00M 76.84(19) . . ?
O00P Dy06 O01E 118.23(19) . . ?
O00M Dy06 O01E 71.08(19) . . ?
O00P Dy06 O00W 78.58(19) . . ?
O00M Dy06 O00W 92.9(2) . . ?
O01E Dy06 O00W 151.62(17) . . ?
O00P Dy06 O026 146.84(19) . . ?
O00M Dy06 O026 135.44(18) . . ?
O01E Dy06 O026 76.05(19) . . ?
O00W Dy06 O026 102.7(2) . . ?
O00P Dy06 O01J 73.09(19) . . ?
O00M Dy06 O01J 109.08(19) . . ?
O01E Dy06 O01J 69.90(19) . . ?
O00W Dy06 O01J 138.47(19) . . ?
O026 Dy06 O01J 86.15(18) . . ?
O00P Dy06 O00Q 137.10(18) . . ?
O00M Dy06 O00Q 76.32(17) . . ?
O01E Dy06 O00Q 83.18(17) . . ?
O00W Dy06 O00Q 70.06(17) . . ?
O026 Dy06 O00Q 70.58(17) . . ?
O01J Dy06 O00Q 148.09(18) . . ?
O00P Dy06 O02W 75.54(19) . . ?
O00M Dy06 O02W 152.24(18) . . ?
O01E Dy06 O02W 125.7(2) . . ?
O00W Dy06 O02W 78.9(2) . . ?
O026 Dy06 O02W 72.30(19) . . ?
O01J Dy06 O02W 65.1(2) . . ?
O00Q Dy06 O02W 123.85(18) . . ?
O00P Dy06 Dy0B 99.50(14) . . ?
O00M Dy06 Dy0B 37.18(14) . . ?
O01E Dy06 Dy0B 33.90(13) . . ?
O00W Dy06 Dy0B 126.41(14) . . ?
O026 Dy06 Dy0B 105.54(15) . . ?
O01J Dy06 Dy0B 88.29(14) . . ?
O00Q Dy06 Dy0B 77.78(13) . . ?
O02W Dy06 Dy0B 153.33(14) . . ?
O00P Dy06 Dy0G 91.84(14) . . ?
O00M Dy06 Dy0G 85.01(14) . . ?
O01E Dy06 Dy0G 35.37(12) . . ?
O00W Dy06 Dy0G 170.42(13) . . ?
O026 Dy06 Dy0G 85.23(14) . . ?
O01J Dy06 Dy0G 35.46(14) . . ?
O00Q Dy06 Dy0G 118.29(13) . . ?
O02W Dy06 Dy0G 98.63(15) . . ?
Dy0B Dy06 Dy0G 54.953(11) . . ?
O00P Dy06 Dy01 110.61(14) . . ?
O00M Dy06 Dy01 85.97(13) . . ?
O01E Dy06 Dy01 117.88(12) . . ?
O00W Dy06 Dy01 35.38(12) . . ?
O026 Dy06 Dy01 83.60(13) . . ?
O01J Dy06 Dy01 164.91(14) . . ?
O00Q Dy06 Dy01 34.85(13) . . ?
O02W Dy06 Dy01 101.09(14) . . ?
Dy0B Dy06 Dy01 105.099(12) . . ?
Dy0G Dy06 Dy01 153.130(14) . . ?
O00P Dy06 Dy08 162.91(14) . . ?
O00M Dy06 Dy08 105.77(12) . . ?
O01E Dy06 Dy08 78.01(12) . . ?
O00W Dy06 Dy08 84.40(13) . . ?
O026 Dy06 Dy08 37.00(12) . . ?
O01J Dy06 Dy08 120.39(13) . . ?
O00Q Dy06 Dy08 33.58(12) . . ?
O02W Dy06 Dy08 99.83(13) . . ?
Dy0B Dy06 Dy08 91.767(12) . . ?
Dy0G Dy06 Dy08 105.173(13) . . ?
Dy01 Dy06 Dy08 53.533(10) . . ?
O01P Dy07 O00Z 88.26(18) . . ?
O01P Dy07 O01A 149.60(19) . . ?
O00Z Dy07 O01A 71.38(17) . . ?
O01P Dy07 O02F 86.2(2) . . ?
O00Z Dy07 O02F 121.9(2) . . ?
O01A Dy07 O02F 85.84(19) . . ?
O01P Dy07 O037 85.0(2) . . ?
O00Z Dy07 O037 161.2(2) . . ?
O01A Dy07 O037 121.0(2) . . ?
O02F Dy07 O037 75.2(2) . . ?
O01P Dy07 O015 74.60(19) . . ?
O00Z Dy07 O015 69.85(18) . . ?
O01A Dy07 O015 77.22(18) . . ?
O02F Dy07 O015 52.93(19) . . ?
O037 Dy07 O015 124.6(2) . . ?
O01P Dy07 O02L 76.9(2) . . ?
O00Z Dy07 O02L 81.5(2) . . ?
O01A Dy07 O02L 120.20(18) . . ?
O02F Dy07 O02L 151.0(2) . . ?
O037 Dy07 O02L 79.9(2) . . ?
O015 Dy07 O02L 139.8(2) . . ?
O01P Dy07 O00Y 137.13(19) . . ?
O00Z Dy07 O00Y 133.94(18) . . ?
O01A Dy07 O00Y 68.88(18) . . ?
O02F Dy07 O00Y 77.43(19) . . ?
O037 Dy07 O00Y 52.7(2) . . ?
O015 Dy07 O00Y 121.15(18) . . ?
O02L Dy07 O00Y 99.05(19) . . ?
O01P Dy07 O01D 127.3(2) . . ?
O00Z Dy07 O01D 71.57(18) . . ?
O01A Dy07 O01D 68.17(18) . . ?
O02F Dy07 O01D 145.8(2) . . ?
O037 Dy07 O01D 98.9(2) . . ?
O015 Dy07 O01D 134.44(18) . . ?
O02L Dy07 O01D 52.76(19) . . ?
O00Y Dy07 O01D 72.75(18) . . ?
O01P Dy07 C04X 110.8(3) . . ?
O00Z Dy07 C04X 157.4(2) . . ?
O01A Dy07 C04X 94.8(3) . . ?
O02F Dy07 C04X 73.2(2) . . ?
O037 Dy07 C04X 26.3(2) . . ?
O015 Dy07 C04X 125.7(2) . . ?
O02L Dy07 C04X 90.8(2) . . ?
O00Y Dy07 C04X 26.5(2) . . ?
O01D Dy07 C04X 86.8(2) . . ?
O01P Dy07 C040 81.3(2) . . ?
O00Z Dy07 C040 96.1(2) . . ?
O01A Dy07 C040 78.8(2) . . ?
O02F Dy07 C040 25.94(19) . . ?
O037 Dy07 C040 100.1(2) . . ?
O015 Dy07 C040 27.1(2) . . ?
O02L Dy07 C040 158.1(2) . . ?
O00Y Dy07 C040 98.1(2) . . ?
O01D Dy07 C040 146.9(2) . . ?
C04X Dy07 C040 98.7(3) . . ?
O01P Dy07 C04P 102.2(2) . . ?
O00Z Dy07 C04P 75.7(2) . . ?
O01A Dy07 C04P 94.6(2) . . ?
O02F Dy07 C04P 161.1(2) . . ?
O037 Dy07 C04P 88.6(2) . . ?
O015 Dy07 C04P 145.5(2) . . ?
O02L Dy07 C04P 26.1(2) . . ?
O00Y Dy07 C04P 85.1(2) . . ?
O01D Dy07 C04P 26.6(2) . . ?
C04X Dy07 C04P 88.0(3) . . ?
C040 Dy07 C04P 170.9(2) . . ?
O02Y Dy08 O00Q 88.71(19) . . ?
O02Y Dy08 O02H 131.4(2) . . ?
O00Q Dy08 O02H 139.8(2) . . ?
O02Y Dy08 O01B 72.3(2) . . ?
O00Q Dy08 O01B 85.70(18) . . ?
O02H Dy08 O01B 101.9(2) . . ?
O02Y Dy08 O022 137.97(19) . . ?
O00Q Dy08 O022 70.95(18) . . ?
O02H Dy08 O022 78.0(2) . . ?
O01B Dy08 O022 138.49(18) . . ?
O02Y Dy08 O00U 136.9(2) . . ?
O00Q Dy08 O00U 70.88(17) . . ?
O02H Dy08 O00U 75.3(2) . . ?
O01B Dy08 O00U 68.80(18) . . ?
O022 Dy08 O00U 71.24(17) . . ?
O02Y Dy08 O02V 79.5(2) . . ?
O00Q Dy08 O02V 119.88(18) . . ?
O02H Dy08 O02V 77.6(2) . . ?
O01B Dy08 O02V 141.4(2) . . ?
O022 Dy08 O02V 79.8(2) . . ?
O00U Dy08 O02V 143.6(2) . . ?
O02Y Dy08 O02Q 78.1(2) . . ?
O00Q Dy08 O02Q 160.2(2) . . ?
O02H Dy08 O02Q 54.3(2) . . ?
O01B Dy08 O02Q 76.3(2) . . ?
O022 Dy08 O02Q 128.5(2) . . ?
O00U Dy08 O02Q 109.17(19) . . ?
O02V Dy08 O02Q 72.5(2) . . ?
O02Y Dy08 O026 69.4(2) . . ?
O00Q Dy08 O026 68.78(17) . . ?
O02H Dy08 O026 122.6(2) . . ?
O01B Dy08 O026 133.84(19) . . ?
O022 Dy08 O026 68.97(18) . . ?
O00U Dy08 O026 130.24(17) . . ?
O02V Dy08 O026 51.78(18) . . ?
O02Q Dy08 O026 118.67(19) . . ?
O02Y Dy08 C04N 105.3(3) . . ?
O00Q Dy08 C04N 163.9(3) . . ?
O02H Dy08 C04N 26.3(3) . . ?
O01B Dy08 C04N 91.0(2) . . ?
O022 Dy08 C04N 102.0(3) . . ?
O00U Dy08 C04N 93.2(2) . . ?
O02V Dy08 C04N 71.5(2) . . ?
O02Q Dy08 C04N 28.1(3) . . ?
O026 Dy08 C04N 123.2(2) . . ?
O02Y Dy08 C04T 72.2(2) . . ?
O00Q Dy08 C04T 95.0(2) . . ?
O02H Dy08 C04T 100.2(2) . . ?
O01B Dy08 C04T 144.4(2) . . ?
O022 Dy08 C04T 73.4(2) . . ?
O00U Dy08 C04T 144.6(2) . . ?
O02V Dy08 C04T 25.3(2) . . ?
O02Q Dy08 C04T 94.9(2) . . ?
O026 Dy08 C04T 26.5(2) . . ?
C04N Dy08 C04T 96.8(3) . . ?
O02Y Dy08 Dy01 130.51(14) . . ?
O00Q Dy08 Dy01 41.92(13) . . ?
O02H Dy08 Dy01 97.83(17) . . ?
O01B Dy08 Dy01 95.91(13) . . ?
O022 Dy08 Dy01 44.19(13) . . ?
O00U Dy08 Dy01 40.33(12) . . ?
O02V Dy08 Dy01 122.57(16) . . ?
O02Q Dy08 Dy01 147.21(15) . . ?
O026 Dy08 Dy01 89.92(13) . . ?
C04N Dy08 Dy01 123.1(3) . . ?
C04T Dy08 Dy01 108.2(2) . . ?
O02B Dy09 O00T 88.92(19) . . ?
O02B Dy09 O01L 149.83(18) . . ?
O00T Dy09 O01L 71.34(18) . . ?
O02B Dy09 O01Y 85.6(2) . . ?
O00T Dy09 O01Y 121.5(2) . . ?
O01L Dy09 O01Y 85.7(2) . . ?
O02B Dy09 O02T 84.0(2) . . ?
O00T Dy09 O02T 161.0(2) . . ?
O01L Dy09 O02T 121.42(19) . . ?
O01Y Dy09 O02T 75.5(2) . . ?
O02B Dy09 O01C 136.2(2) . . ?
O00T Dy09 O01C 134.49(18) . . ?
O01L Dy09 O01C 68.84(18) . . ?
O01Y Dy09 O01C 76.47(19) . . ?
O02T Dy09 O01C 53.01(19) . . ?
O02B Dy09 O00O 75.79(18) . . ?
O00T Dy09 O00O 69.04(18) . . ?
O01L Dy09 O00O 75.89(17) . . ?
O01Y Dy09 O00O 53.20(19) . . ?
O02T Dy09 O00O 125.5(2) . . ?
O01C Dy09 O00O 119.74(19) . . ?
O02B Dy09 O03C 77.2(2) . . ?
O00T Dy09 O03C 81.6(2) . . ?
O01L Dy09 O03C 120.25(19) . . ?
O01Y Dy09 O03C 151.2(2) . . ?
O02T Dy09 O03C 79.7(3) . . ?
O01C Dy09 O03C 100.1(2) . . ?
O00O Dy09 O03C 140.0(2) . . ?
O02B Dy09 O032 127.0(2) . . ?
O00T Dy09 O032 70.51(19) . . ?
O01L Dy09 O032 68.44(18) . . ?
O01Y Dy09 O032 146.88(19) . . ?
O02T Dy09 O032 100.0(2) . . ?
O01C Dy09 O032 75.1(2) . . ?
O00O Dy09 O032 132.53(19) . . ?
O03C Dy09 O032 52.36(19) . . ?
O02B Dy09 C03Z 81.7(2) . . ?
O00T Dy09 C03Z 95.3(2) . . ?
O01L Dy09 C03Z 77.8(2) . . ?
O01Y Dy09 C03Z 26.3(2) . . ?
O02T Dy09 C03Z 101.0(3) . . ?
O01C Dy09 C03Z 97.0(2) . . ?
O00O Dy09 C03Z 27.0(2) . . ?
O03C Dy09 C03Z 158.8(2) . . ?
O032 Dy09 C03Z 146.0(2) . . ?
O02B Dy09 C057 109.1(3) . . ?
O00T Dy09 C057 158.9(2) . . ?
O01L Dy09 C057 95.6(2) . . ?
O01Y Dy09 C057 72.3(3) . . ?
O02T Dy09 C057 25.8(2) . . ?
O01C Dy09 C057 27.3(2) . . ?
O00O Dy09 C057 125.1(3) . . ?
O03C Dy09 C057 91.5(3) . . ?
O032 Dy09 C057 89.4(3) . . ?
C03Z Dy09 C057 98.1(3) . . ?
O02B Dy09 C056 101.7(3) . . ?
O00T Dy09 C056 74.9(3) . . ?
O01L Dy09 C056 95.1(2) . . ?
O01Y Dy09 C056 162.4(3) . . ?
O02T Dy09 C056 89.3(3) . . ?
O01C Dy09 C056 87.4(3) . . ?
O00O Dy09 C056 143.9(3) . . ?
O03C Dy09 C056 25.5(2) . . ?
O032 Dy09 C056 26.8(2) . . ?
C03Z Dy09 C056 169.5(3) . . ?
C057 Dy09 C056 90.2(3) . . ?
O013 Dy0A O01Q 75.95(19) . . ?
O013 Dy0A O014 117.1(2) . . ?
O01Q Dy0A O014 71.29(18) . . ?
O013 Dy0A O00Y 79.5(2) . . ?
O01Q Dy0A O00Y 91.43(19) . . ?
O014 Dy0A O00Y 150.56(19) . . ?
O013 Dy0A O017 146.5(2) . . ?
O01Q Dy0A O017 136.43(19) . . ?
O014 Dy0A O017 76.44(19) . . ?
O00Y Dy0A O017 103.46(19) . . ?
O013 Dy0A O02E 72.4(2) . . ?
O01Q Dy0A O02E 109.85(19) . . ?
O014 Dy0A O02E 70.7(2) . . ?
O00Y Dy0A O02E 138.6(2) . . ?
O017 Dy0A O02E 85.40(18) . . ?
O013 Dy0A O01A 138.86(18) . . ?
O01Q Dy0A O01A 77.00(18) . . ?
O014 Dy0A O01A 81.92(18) . . ?
O00Y Dy0A O01A 70.81(18) . . ?
O017 Dy0A O01A 70.08(18) . . ?
O02E Dy0A O01A 146.96(18) . . ?
O013 Dy0A O033 74.8(2) . . ?
O01Q Dy0A O033 150.35(19) . . ?
O014 Dy0A O033 127.9(2) . . ?
O00Y Dy0A O033 78.4(2) . . ?
O017 Dy0A O033 73.2(2) . . ?
O02E Dy0A O033 65.5(2) . . ?
O01A Dy0A O033 123.85(19) . . ?
O013 Dy0A Dy0H 97.73(14) . . ?
O01Q Dy0A Dy0H 37.25(13) . . ?
O014 Dy0A Dy0H 34.07(12) . . ?
O00Y Dy0A Dy0H 125.31(13) . . ?
O017 Dy0A Dy0H 106.66(14) . . ?
O02E Dy0A Dy0H 88.63(15) . . ?
O01A Dy0A Dy0H 78.10(13) . . ?
O033 Dy0A Dy0H 154.14(16) . . ?
O013 Dy0A Dy0L 91.09(14) . . ?
O01Q Dy0A Dy0L 85.81(13) . . ?
O014 Dy0A Dy0L 35.67(13) . . ?
O00Y Dy0A Dy0L 170.55(14) . . ?
O017 Dy0A Dy0L 84.64(14) . . ?
O02E Dy0A Dy0L 35.89(15) . . ?
O01A Dy0A Dy0L 117.16(12) . . ?
O033 Dy0A Dy0L 99.69(16) . . ?
Dy0H Dy0A Dy0L 55.151(11) . . ?
O013 Dy0A Dy07 112.34(14) . . ?
O01Q Dy0A Dy07 85.76(13) . . ?
O014 Dy0A Dy07 116.80(13) . . ?
O00Y Dy0A Dy07 35.95(13) . . ?
O017 Dy0A Dy07 83.41(13) . . ?
O02E Dy0A Dy07 164.38(14) . . ?
O01A Dy0A Dy07 35.08(12) . . ?
O033 Dy0A Dy07 100.68(15) . . ?
Dy0H Dy0A Dy07 105.004(13) . . ?
Dy0L Dy0A Dy07 152.234(15) . . ?
O013 Dy0A Dy03 164.30(14) . . ?
O01Q Dy0A Dy03 107.44(13) . . ?
O014 Dy0A Dy03 78.05(13) . . ?
O00Y Dy0A Dy03 85.08(14) . . ?
O017 Dy0A Dy03 36.11(13) . . ?
O02E Dy0A Dy03 119.04(13) . . ?
O01A Dy0A Dy03 34.01(12) . . ?
O033 Dy0A Dy03 99.42(14) . . ?
Dy0H Dy0A Dy03 93.449(13) . . ?
Dy0L Dy0A Dy03 104.368(13) . . ?
Dy07 Dy0A Dy03 53.673(10) . . ?
O02O Dy0B O01E 89.55(19) . . ?
O02O Dy0B O010 149.96(19) . . ?
O01E Dy0B O010 71.38(17) . . ?
O02O Dy0B O03O 83.8(2) . . ?
O01E Dy0B O03O 161.2(2) . . ?
O010 Dy0B O03O 121.14(19) . . ?
O02O Dy0B O01Z 85.7(2) . . ?
O01E Dy0B O01Z 121.2(2) . . ?
O010 Dy0B O01Z 84.87(18) . . ?
O03O Dy0B O01Z 76.0(2) . . ?
O02O Dy0B O03E 77.9(2) . . ?
O01E Dy0B O03E 81.9(2) . . ?
O010 Dy0B O03E 120.2(2) . . ?
O03O Dy0B O03E 79.6(2) . . ?
O01Z Dy0B O03E 151.8(2) . . ?
O02O Dy0B O00M 75.70(18) . . ?
O01E Dy0B O00M 69.20(19) . . ?
O010 Dy0B O00M 75.87(18) . . ?
O03O Dy0B O00M 125.4(2) . . ?
O01Z Dy0B O00M 52.79(19) . . ?
O03E Dy0B O00M 140.5(2) . . ?
O02O Dy0B O027 136.0(2) . . ?
O01E Dy0B O027 133.41(18) . . ?
O010 Dy0B O027 69.60(18) . . ?
O03O Dy0B O027 52.51(19) . . ?
O01Z Dy0B O027 79.4(2) . . ?
O03E Dy0B O027 96.6(2) . . ?
O00M Dy0B O027 122.74(18) . . ?
O02O Dy0B O02R 127.03(19) . . ?
O01E Dy0B O02R 70.04(19) . . ?
O010 Dy0B O02R 68.83(18) . . ?
O03O Dy0B O02R 100.2(2) . . ?
O01Z Dy0B O02R 146.89(18) . . ?
O03E Dy0B O02R 51.81(19) . . ?
O00M Dy0B O02R 132.50(19) . . ?
O027 Dy0B O02R 72.9(2) . . ?
O02O Dy0B C05M 109.4(3) . . ?
O01E Dy0B C05M 156.9(3) . . ?
O010 Dy0B C05M 95.5(2) . . ?
O03O Dy0B C05M 25.9(2) . . ?
O01Z Dy0B C05M 74.8(3) . . ?
O03E Dy0B C05M 89.1(3) . . ?
O00M Dy0B C05M 127.2(2) . . ?
O027 Dy0B C05M 26.7(2) . . ?
O02R Dy0B C05M 87.6(3) . . ?
O02O Dy0B C042 81.3(2) . . ?
O01E Dy0B C042 95.6(2) . . ?
O010 Dy0B C042 77.9(2) . . ?
O03O Dy0B C042 100.7(3) . . ?
O01Z Dy0B C042 25.8(2) . . ?
O03E Dy0B C042 159.1(2) . . ?
O00M Dy0B C042 27.1(2) . . ?
O027 Dy0B C042 100.1(2) . . ?
O02R Dy0B C042 146.4(2) . . ?
C05M Dy0B C042 100.2(3) . . ?
O02O Dy0B C04U 102.5(2) . . ?
O01E Dy0B C04U 74.6(2) . . ?
O010 Dy0B C04U 94.7(2) . . ?
O03O Dy0B C04U 89.7(3) . . ?
O01Z Dy0B C04U 162.7(3) . . ?
O03E Dy0B C04U 25.7(2) . . ?
O00M Dy0B C04U 143.8(2) . . ?
O027 Dy0B C04U 84.2(2) . . ?
O02R Dy0B C04U 26.1(2) . . ?
C05M Dy0B C04U 88.0(3) . . ?
C042 Dy0B C04U 169.3(3) . . ?
O02C Dy0C O011 138.7(2) . . ?
O02C Dy0C O01M 90.40(19) . . ?
O011 Dy0C O01M 71.21(17) . . ?
O02C Dy0C O01O 72.2(2) . . ?
O011 Dy0C O01O 69.35(18) . . ?
O01M Dy0C O01O 83.64(18) . . ?
O02C Dy0C O01K 132.9(2) . . ?
O011 Dy0C O01K 74.70(18) . . ?
O01M Dy0C O01K 136.68(19) . . ?
O01O Dy0C O01K 108.44(19) . . ?
O02C Dy0C O023 136.3(2) . . ?
O011 Dy0C O023 72.3(2) . . ?
O01M Dy0C O023 69.71(18) . . ?
O01O Dy0C O023 138.58(19) . . ?
O01K Dy0C O023 75.05(19) . . ?
O02C Dy0C O02P 82.0(2) . . ?
O011 Dy0C O02P 102.5(2) . . ?
O01M Dy0C O02P 159.6(2) . . ?
O01O Dy0C O02P 76.1(2) . . ?
O01K Dy0C O02P 54.4(2) . . ?
O023 Dy0C O02P 127.89(19) . . ?
O02C Dy0C O02S 75.6(2) . . ?
O011 Dy0C O02S 145.64(19) . . ?
O01M Dy0C O02S 120.21(19) . . ?
O01O Dy0C O02S 139.8(2) . . ?
O01K Dy0C O02S 77.29(19) . . ?
O023 Dy0C O02S 81.6(2) . . ?
O02P Dy0C O02S 76.2(2) . . ?
O02C Dy0C O020 68.6(2) . . ?
O011 Dy0C O020 130.56(19) . . ?
O01M Dy0C O020 68.34(17) . . ?
O01O Dy0C O020 130.81(17) . . ?
O01K Dy0C O020 119.82(19) . . ?
O023 Dy0C O020 67.94(19) . . ?
O02P Dy0C O020 124.9(2) . . ?
O02S Dy0C O020 52.28(18) . . ?
O02C Dy0C C03Y 107.6(3) . . ?
O011 Dy0C C03Y 89.4(2) . . ?
O01M Dy0C C03Y 160.1(2) . . ?
O01O Dy0C C03Y 93.8(2) . . ?
O01K Dy0C C03Y 26.8(2) . . ?
O023 Dy0C C03Y 100.8(2) . . ?
O02P Dy0C C03Y 27.6(2) . . ?
O02S Dy0C C03Y 73.7(2) . . ?
O020 Dy0C C03Y 125.5(2) . . ?
O02C Dy0C C04F 69.9(2) . . ?
O011 Dy0C C04F 145.6(2) . . ?
O01M Dy0C C04F 94.7(2) . . ?
O01O Dy0C C04F 142.0(2) . . ?
O01K Dy0C C04F 98.6(2) . . ?
O023 Dy0C C04F 73.4(2) . . ?
O02P Dy0C C04F 100.2(2) . . ?
O02S Dy0C C04F 25.7(2) . . ?
O020 Dy0C C04F 26.6(2) . . ?
C03Y Dy0C C04F 99.2(3) . . ?
O02C Dy0C Dy0I 132.22(14) . . ?
O011 Dy0C Dy0I 40.72(13) . . ?
O01M Dy0C Dy0I 41.88(12) . . ?
O01O Dy0C Dy0I 95.28(13) . . ?
O01K Dy0C Dy0I 94.90(14) . . ?
O023 Dy0C Dy0I 43.96(14) . . ?
O02P Dy0C Dy0I 140.95(16) . . ?
O02S Dy0C Dy0I 124.39(15) . . ?
O020 Dy0C Dy0I 89.84(14) . . ?
C03Y Dy0C Dy0I 119.3(2) . . ?
C04F Dy0C Dy0I 108.68(19) . . ?
O00R Dy0D O00O 76.9(2) . . ?
O00R Dy0D O01V 146.6(2) . . ?
O00O Dy0D O01V 136.0(2) . . ?
O00R Dy0D O00T 117.95(18) . . ?
O00O Dy0D O00T 71.45(18) . . ?
O01V Dy0D O00T 77.4(2) . . ?
O00R Dy0D O027 78.34(19) . . ?
O00O Dy0D O027 92.36(19) . . ?
O01V Dy0D O027 101.6(2) . . ?
O00T Dy0D O027 152.03(19) . . ?
O00R Dy0D O02I 73.05(19) . . ?
O00O Dy0D O02I 110.62(19) . . ?
O01V Dy0D O02I 86.48(19) . . ?
O00T Dy0D O02I 70.52(19) . . ?
O027 Dy0D O02I 137.4(2) . . ?
O00R Dy0D O010 137.54(18) . . ?
O00O Dy0D O010 75.47(19) . . ?
O01V Dy0D O010 70.20(19) . . ?
O00T Dy0D O010 82.42(18) . . ?
O027 Dy0D O010 71.27(18) . . ?
O02I Dy0D O010 147.65(18) . . ?
O00R Dy0D O02U 74.5(2) . . ?
O00O Dy0D O02U 151.1(2) . . ?
O01V Dy0D O02U 72.9(2) . . ?
O00T Dy0D O02U 127.07(19) . . ?
O027 Dy0D O02U 77.58(19) . . ?
O02I Dy0D O02U 64.90(19) . . ?
O010 Dy0D O02U 124.66(19) . . ?
O00R Dy0D Dy09 99.09(14) . . ?
O00O Dy0D Dy09 37.39(12) . . ?
O01V Dy0D Dy09 106.94(15) . . ?
O00T Dy0D Dy09 34.07(13) . . ?
O027 Dy0D Dy09 126.46(15) . . ?
O02I Dy0D Dy09 89.18(14) . . ?
O010 Dy0D Dy09 77.17(12) . . ?
O02U Dy0D Dy09 154.08(13) . . ?
O00R Dy0D Dy0J 91.44(13) . . ?
O00O Dy0D Dy0J 85.47(12) . . ?
O01V Dy0D Dy0J 86.79(13) . . ?
O00T Dy0D Dy0J 35.41(13) . . ?
O027 Dy0D Dy0J 169.77(14) . . ?
O02I Dy0D Dy0J 36.23(14) . . ?
O010 Dy0D Dy0J 117.60(12) . . ?
O02U Dy0D Dy0J 99.62(13) . . ?
Dy09 Dy0D Dy0J 54.924(11) . . ?
O00R Dy0D Dy0B 110.22(13) . . ?
O00O Dy0D Dy0B 83.86(13) . . ?
O01V Dy0D Dy0B 83.76(13) . . ?
O00T Dy0D Dy0B 117.49(13) . . ?
O027 Dy0D Dy0B 35.96(14) . . ?
O02I Dy0D Dy0B 165.44(14) . . ?
O010 Dy0D Dy0B 35.36(12) . . ?
O02U Dy0D Dy0B 101.76(13) . . ?
Dy09 Dy0D Dy0B 103.984(13) . . ?
Dy0J Dy0D Dy0B 152.868(15) . . ?
O00R Dy0D Dy0G 162.45(13) . . ?
O00O Dy0D Dy0G 105.70(14) . . ?
O01V Dy0D Dy0G 36.69(14) . . ?
O00T Dy0D Dy0G 78.77(13) . . ?
O027 Dy0D Dy0G 84.20(14) . . ?
O02I Dy0D Dy0G 120.45(14) . . ?
O010 Dy0D Dy0G 33.53(13) . . ?
O02U Dy0D Dy0G 100.22(15) . . ?
Dy09 Dy0D Dy0G 92.591(13) . . ?
Dy0J Dy0D Dy0G 106.012(13) . . ?
Dy0B Dy0D Dy0G 53.781(10) . . ?
O01X Dy0E O03G 146.1(2) . . ?
O01X Dy0E O029 78.2(2) . . ?
O03G Dy0E O029 103.6(2) . . ?
O01X Dy0E O01N 118.6(2) . . ?
O03G Dy0E O01N 76.7(2) . . ?
O029 Dy0E O01N 149.8(2) . . ?
O01X Dy0E O012 76.42(19) . . ?
O03G Dy0E O012 136.6(2) . . ?
O029 Dy0E O012 91.06(19) . . ?
O01N Dy0E O012 70.92(18) . . ?
O01X Dy0E O036 74.4(2) . . ?
O03G Dy0E O036 84.1(2) . . ?
O029 Dy0E O036 139.2(2) . . ?
O01N Dy0E O036 71.0(2) . . ?
O012 Dy0E O036 110.77(19) . . ?
O01X Dy0E O018 137.19(19) . 2_666 ?
O03G Dy0E O018 71.51(19) . 2_666 ?
O029 Dy0E O018 70.59(19) . 2_666 ?
O01N Dy0E O018 81.32(19) . 2_666 ?
O012 Dy0E O018 75.63(18) . 2_666 ?
O036 Dy0E O018 146.7(2) . 2_666 ?
O01X Dy0E O03K 74.3(2) . . ?
O03G Dy0E O03K 72.9(2) . . ?
O029 Dy0E O03K 79.1(2) . . ?
O01N Dy0E O03K 128.0(2) . . ?
O012 Dy0E O03K 150.5(2) . . ?
O036 Dy0E O03K 64.8(2) . . ?
O018 Dy0E O03K 125.23(19) 2_666 . ?
O01X Dy0E Dy0F 98.59(14) . . ?
O03G Dy0E Dy0F 106.98(17) . . ?
O029 Dy0E Dy0F 124.87(13) . . ?
O01N Dy0E Dy0F 33.84(13) . . ?
O012 Dy0E Dy0F 37.12(13) . . ?
O036 Dy0E Dy0F 89.00(15) . . ?
O018 Dy0E Dy0F 77.24(13) 2_666 . ?
O03K Dy0E Dy0F 153.80(16) . . ?
O01X Dy0E Dy0K 93.25(15) . . ?
O03G Dy0E Dy0K 84.11(16) . . ?
O029 Dy0E Dy0K 171.37(14) . . ?
O01N Dy0E Dy0K 35.21(14) . . ?
O012 Dy0E Dy0K 85.71(13) . . ?
O036 Dy0E Dy0K 36.62(16) . . ?
O018 Dy0E Dy0K 116.14(13) 2_666 . ?
O03K Dy0E Dy0K 99.89(16) . . ?
Dy0F Dy0E Dy0K 54.730(11) . . ?
O01X Dy0E Dy0H 110.44(15) . 2_666 ?
O03G Dy0E Dy0H 84.53(15) . 2_666 ?
O029 Dy0E Dy0H 35.44(14) . 2_666 ?
O01N Dy0E Dy0H 116.46(14) . 2_666 ?
O012 Dy0E Dy0H 84.77(13) . 2_666 ?
O036 Dy0E Dy0H 164.46(14) . 2_666 ?
O018 Dy0E Dy0H 35.36(13) 2_666 2_666 ?
O03K Dy0E Dy0H 101.61(15) . 2_666 ?
Dy0F Dy0E Dy0H 104.472(13) . 2_666 ?
Dy0K Dy0E Dy0H 151.492(16) . 2_666 ?
O01X Dy0E Dy0L 162.94(15) . 2_666 ?
O03G Dy0E Dy0L 37.25(15) . 2_666 ?
O029 Dy0E Dy0L 84.88(14) . 2_666 ?
O01N Dy0E Dy0L 77.67(13) . 2_666 ?
O012 Dy0E Dy0L 106.39(13) . 2_666 ?
O036 Dy0E Dy0L 118.67(15) . 2_666 ?
O018 Dy0E Dy0L 34.29(12) 2_666 2_666 ?
O03K Dy0E Dy0L 100.44(15) . 2_666 ?
Dy0F Dy0E Dy0L 92.870(14) . 2_666 ?
Dy0K Dy0E Dy0L 103.709(14) . 2_666 ?
Dy0H Dy0E Dy0L 54.007(10) 2_666 2_666 ?
O01T Dy0F O01N 87.79(19) 2_666 . ?
O01T Dy0F O01I 148.92(19) 2_666 . ?
O01N Dy0F O01I 71.21(18) . . ?
O01T Dy0F O01W 85.4(2) 2_666 . ?
O01N Dy0F O01W 121.7(2) . . ?
O01I Dy0F O01W 86.5(2) . . ?
O01T Dy0F O03I 86.1(2) 2_666 . ?
O01N Dy0F O03I 160.4(2) . . ?
O01I Dy0F O03I 120.94(19) . . ?
O01W Dy0F O03I 76.3(2) . . ?
O01T Dy0F O012 74.73(19) 2_666 . ?
O01N Dy0F O012 69.54(18) . . ?
O01I Dy0F O012 76.50(18) . . ?
O01W Dy0F O012 52.83(18) . . ?
O03I Dy0F O012 126.2(2) . . ?
O01T Dy0F O03T 76.3(2) 2_666 . ?
O01N Dy0F O03T 80.9(2) . . ?
O01I Dy0F O03T 120.6(2) . . ?
O01W Dy0F O03T 150.6(2) . . ?
O03I Dy0F O03T 79.6(3) . . ?
O012 Dy0F O03T 138.9(2) . . ?
O01T Dy0F O021 138.02(19) 2_666 . ?
O01N Dy0F O021 133.71(19) . . ?
O01I Dy0F O021 68.44(17) . . ?
O01W Dy0F O021 77.54(19) . . ?
O03I Dy0F O021 52.8(2) . . ?
O012 Dy0F O021 120.12(18) . . ?
O03T Dy0F O021 100.9(2) . . ?
O01T Dy0F O02M 126.57(19) 2_666 . ?
O01N Dy0F O02M 71.56(19) . . ?
O01I Dy0F O02M 69.01(19) . . ?
O01W Dy0F O02M 147.3(2) . . ?
O03I Dy0F O02M 97.5(2) . . ?
O012 Dy0F O02M 134.33(19) . . ?
O03T Dy0F O02M 52.5(2) . . ?
O021 Dy0F O02M 73.56(18) . . ?
O01T Dy0F C043 81.2(2) 2_666 . ?
O01N Dy0F C043 96.2(2) . . ?
O01I Dy0F C043 78.7(2) . . ?
O01W Dy0F C043 25.55(19) . . ?
O03I Dy0F C043 101.2(2) . . ?
O012 Dy0F C043 27.44(19) . . ?
O03T Dy0F C043 157.4(2) . . ?
O021 Dy0F C043 97.2(2) . . ?
O02M Dy0F C043 147.6(2) . . ?
O01T Dy0F C06F 101.4(3) 2_666 . ?
O01N Dy0F C06F 75.7(3) . . ?
O01I Dy0F C06F 95.5(3) . . ?
O01W Dy0F C06F 161.9(3) . . ?
O03I Dy0F C06F 87.3(3) . . ?
O012 Dy0F C06F 145.1(2) . . ?
O03T Dy0F C06F 25.8(3) . . ?
O021 Dy0F C06F 86.4(3) . . ?
O02M Dy0F C06F 26.8(3) . . ?
C043 Dy0F C06F 171.3(3) . . ?
O01T Dy0F C05Q 111.3(2) 2_666 . ?
O01N Dy0F C05Q 157.2(2) . . ?
O01I Dy0F C05Q 95.1(2) . . ?
O01W Dy0F C05Q 73.9(2) . . ?
O03I Dy0F C05Q 25.9(2) . . ?
O012 Dy0F C05Q 126.2(2) . . ?
O03T Dy0F C05Q 91.3(3) . . ?
O021 Dy0F C05Q 27.0(2) . . ?
O02M Dy0F C05Q 86.7(2) . . ?
C043 Dy0F C05Q 98.8(3) . . ?
C06F Dy0F C05Q 88.0(3) . . ?
O010 Dy0G O035 86.99(19) . . ?
O010 Dy0G O01J 85.33(19) . . ?
O035 Dy0G O01J 71.6(2) . . ?
O010 Dy0G O02R 72.11(19) . . ?
O035 Dy0G O02R 137.9(2) . . ?
O01J Dy0G O02R 139.05(19) . . ?
O010 Dy0G O01E 70.95(17) . . ?
O035 Dy0G O01E 136.0(2) . . ?
O01J Dy0G O01E 69.14(18) . . ?
O02R Dy0G O01E 71.30(19) . . ?
O010 Dy0G O039 141.4(2) . . ?
O035 Dy0G O039 131.4(2) . . ?
O01J Dy0G O039 102.0(2) . . ?
O02R Dy0G O039 78.4(2) . . ?
O01E Dy0G O039 76.5(2) . . ?
O010 Dy0G O03W 158.8(2) . . ?
O035 Dy0G O03W 78.1(2) . . ?
O01J Dy0G O03W 75.8(2) . . ?
O02R Dy0G O03W 128.8(2) . . ?
O01E Dy0G O03W 110.0(2) . . ?
O039 Dy0G O03W 54.3(2) . . ?
O010 Dy0G O03D 120.0(2) . . ?
O035 Dy0G O03D 79.2(2) . . ?
O01J Dy0G O03D 140.2(2) . . ?
O02R Dy0G O03D 80.5(2) . . ?
O01E Dy0G O03D 144.8(2) . . ?
O039 Dy0G O03D 77.6(2) . . ?
O03W Dy0G O03D 72.1(2) . . ?
O010 Dy0G O01V 67.97(18) . . ?
O035 Dy0G O01V 69.3(2) . . ?
O01J Dy0G O01V 133.10(18) . . ?
O02R Dy0G O01V 69.05(19) . . ?
O01E Dy0G O01V 129.46(18) . . ?
O039 Dy0G O01V 123.1(2) . . ?
O03W Dy0G O01V 119.0(2) . . ?
O03D Dy0G O01V 52.5(2) . . ?
O010 Dy0G C06L 166.0(3) . . ?
O035 Dy0G C06L 105.0(3) . . ?
O01J Dy0G C06L 91.4(3) . . ?
O02R Dy0G C06L 102.3(3) . . ?
O01E Dy0G C06L 95.1(3) . . ?
O039 Dy0G C06L 26.6(3) . . ?
O03W Dy0G C06L 27.9(3) . . ?
O03D Dy0G C06L 70.4(3) . . ?
O01V Dy0G C06L 122.8(3) . . ?
O010 Dy0G C04Y 94.7(3) . . ?
O035 Dy0G C04Y 72.2(3) . . ?
O01J Dy0G C04Y 143.7(2) . . ?
O02R Dy0G C04Y 73.6(2) . . ?
O01E Dy0G C04Y 144.7(3) . . ?
O039 Dy0G C04Y 100.3(3) . . ?
O03W Dy0G C04Y 94.9(3) . . ?
O03D Dy0G C04Y 25.5(2) . . ?
O01V Dy0G C04Y 26.9(2) . . ?
C06L Dy0G C04Y 95.9(3) . . ?
O010 Dy0G Dy0B 42.08(11) . . ?
O035 Dy0G Dy0B 128.92(16) . . ?
O01J Dy0G Dy0B 95.68(13) . . ?
O02R Dy0G Dy0B 45.15(14) . . ?
O01E Dy0G Dy0B 40.03(13) . . ?
O039 Dy0G Dy0B 99.37(18) . . ?
O03W Dy0G Dy0B 148.18(16) . . ?
O03D Dy0G Dy0B 123.91(17) . . ?
O01V Dy0G Dy0B 89.43(13) . . ?
C06L Dy0G Dy0B 125.1(3) . . ?
C04Y Dy0G Dy0B 108.5(2) . . ?
O01G Dy0H O014 88.36(19) . . ?
O01G Dy0H O018 149.77(19) . . ?
O014 Dy0H O018 71.76(18) . . ?
O01G Dy0H O02A 86.1(2) . . ?
O014 Dy0H O02A 121.6(2) . . ?
O018 Dy0H O02A 85.4(2) . . ?
O01G Dy0H O029 137.0(2) . 2_666 ?
O014 Dy0H O029 133.71(19) . 2_666 ?
O018 Dy0H O029 69.02(19) . 2_666 ?
O02A Dy0H O029 78.7(2) . 2_666 ?
O01G Dy0H O03L 84.7(2) . 2_666 ?
O014 Dy0H O03L 160.5(2) . 2_666 ?
O018 Dy0H O03L 121.0(2) . 2_666 ?
O02A Dy0H O03L 76.1(2) . 2_666 ?
O029 Dy0H O03L 52.7(2) 2_666 2_666 ?
O01G Dy0H O01Q 75.01(18) . . ?
O014 Dy0H O01Q 69.08(17) . . ?
O018 Dy0H O01Q 76.65(18) . . ?
O02A Dy0H O01Q 53.37(19) . . ?
O029 Dy0H O01Q 122.51(18) 2_666 . ?
O03L Dy0H O01Q 126.0(2) 2_666 . ?
O01G Dy0H O03J 76.5(2) . . ?
O014 Dy0H O03J 81.3(2) . . ?
O018 Dy0H O03J 120.8(2) . . ?
O02A Dy0H O03J 151.1(2) . . ?
O029 Dy0H O03J 98.4(2) 2_666 . ?
O03L Dy0H O03J 79.4(2) 2_666 . ?
O01Q Dy0H O03J 139.0(2) . . ?
O01G Dy0H O034 127.0(2) . . ?
O014 Dy0H O034 70.77(19) . . ?
O018 Dy0H O034 68.42(19) . . ?
O02A Dy0H O034 146.4(2) . . ?
O029 Dy0H O034 72.65(19) 2_666 . ?
O03L Dy0H O034 99.2(2) 2_666 . ?
O01Q Dy0H O034 133.04(19) . . ?
O03J Dy0H O034 53.0(2) . . ?
O01G Dy0H C044 81.3(2) . . ?
O014 Dy0H C044 95.8(2) . . ?
O018 Dy0H C044 78.4(2) . . ?
O02A Dy0H C044 26.0(2) . . ?
O029 Dy0H C044 99.4(2) 2_666 . ?
O03L Dy0H C044 101.0(3) 2_666 . ?
O01Q Dy0H C044 27.5(2) . . ?
O03J Dy0H C044 157.7(2) . . ?
O034 Dy0H C044 146.7(2) . . ?
O01G Dy0H C060 110.3(3) . 2_666 ?
O014 Dy0H C060 156.9(3) . 2_666 ?
O018 Dy0H C060 95.2(3) . 2_666 ?
O02A Dy0H C060 74.7(2) . 2_666 ?
O029 Dy0H C060 26.8(2) 2_666 2_666 ?
O03L Dy0H C060 26.0(2) 2_666 2_666 ?
O01Q Dy0H C060 127.7(2) . 2_666 ?
O03J Dy0H C060 89.8(2) . 2_666 ?
O034 Dy0H C060 86.8(3) . 2_666 ?
C044 Dy0H C060 100.2(3) . 2_666 ?
O01G Dy0H C05A 101.3(3) . . ?
O014 Dy0H C05A 74.9(2) . . ?
O018 Dy0H C05A 95.4(3) . . ?
O02A Dy0H C05A 162.4(3) . . ?
O029 Dy0H C05A 85.2(2) 2_666 . ?
O03L Dy0H C05A 88.6(3) 2_666 . ?
O01Q Dy0H C05A 143.8(2) . . ?
O03J Dy0H C05A 25.8(2) . . ?
O034 Dy0H C05A 27.2(2) . . ?
C044 Dy0H C05A 170.2(3) . . ?
C060 Dy0H C05A 87.8(3) 2_666 . ?
O028 Dy0I O011 88.54(19) . . ?
O028 Dy0I O01M 151.0(2) . . ?
O011 Dy0I O01M 71.52(17) . . ?
O028 Dy0I O00X 75.99(19) . . ?
O011 Dy0I O00X 69.64(18) . . ?
O01M Dy0I O00X 77.31(18) . . ?
O028 Dy0I O02K 86.8(2) . . ?
O011 Dy0I O02K 122.0(2) . . ?
O01M Dy0I O02K 86.36(19) . . ?
O00X Dy0I O02K 53.2(2) . . ?
O028 Dy0I O03R 75.4(2) . . ?
O011 Dy0I O03R 80.0(2) . . ?
O01M Dy0I O03R 119.7(2) . . ?
O00X Dy0I O03R 138.4(2) . . ?
O02K Dy0I O03R 151.6(2) . . ?
O028 Dy0I O00N 136.0(2) . . ?
O011 Dy0I O00N 134.50(18) . . ?
O01M Dy0I O00N 69.27(17) . . ?
O00X Dy0I O00N 121.44(17) . . ?
O02K Dy0I O00N 77.5(2) . . ?
O03R Dy0I O00N 100.1(2) . . ?
O028 Dy0I O03N 83.8(2) . . ?
O011 Dy0I O03N 159.8(2) . . ?
O01M Dy0I O03N 121.66(19) . . ?
O00X Dy0I O03N 125.8(2) . . ?
O02K Dy0I O03N 76.3(2) . . ?
O03R Dy0I O03N 80.0(3) . . ?
O00N Dy0I O03N 52.76(19) . . ?
O028 Dy0I O023 125.97(19) . . ?
O011 Dy0I O023 71.42(19) . . ?
O01M Dy0I O023 68.24(18) . . ?
O00X Dy0I O023 134.24(19) . . ?
O02K Dy0I O023 146.5(2) . . ?
O03R Dy0I O023 52.4(2) . . ?
O00N Dy0I O023 73.29(18) . . ?
O03N Dy0I O023 98.2(2) . . ?
O028 Dy0I C045 81.8(2) . . ?
O011 Dy0I C045 96.0(2) . . ?
O01M Dy0I C045 79.6(2) . . ?
O00X Dy0I C045 27.0(2) . . ?
O02K Dy0I C045 26.3(2) . . ?
O03R Dy0I C045 156.9(2) . . ?
O00N Dy0I C045 98.8(2) . . ?
O03N Dy0I C045 101.4(3) . . ?
O023 Dy0I C045 147.7(2) . . ?
O028 Dy0I C066 100.1(3) . . ?
O011 Dy0I C066 74.3(3) . . ?
O01M Dy0I C066 94.7(3) . . ?
O00X Dy0I C066 143.8(3) . . ?
O02K Dy0I C066 162.7(3) . . ?
O03R Dy0I C066 25.5(2) . . ?
O00N Dy0I C066 86.7(2) . . ?
O03N Dy0I C066 88.6(3) . . ?
O023 Dy0I C066 26.9(2) . . ?
C045 Dy0I C066 170.0(3) . . ?
O028 Dy0I C05F 108.9(3) . . ?
O011 Dy0I C05F 158.1(2) . . ?
O01M Dy0I C05F 96.0(2) . . ?
O00X Dy0I C05F 126.3(2) . . ?
O02K Dy0I C05F 73.4(2) . . ?
O03R Dy0I C05F 91.5(3) . . ?
O00N Dy0I C05F 27.2(2) . . ?
O03N Dy0I C05F 25.7(2) . . ?
O023 Dy0I C05F 87.4(2) . . ?
C045 Dy0I C05F 99.4(3) . . ?
C066 Dy0I C05F 89.3(3) . . ?
O01S Dy0J O01L 87.7(2) . . ?
O01S Dy0J O00T 137.5(2) . . ?
O01L Dy0J O00T 71.58(17) . . ?
O01S Dy0J O032 136.9(2) . . ?
O01L Dy0J O032 71.29(19) . . ?
O00T Dy0J O032 71.43(18) . . ?
O01S Dy0J O02I 72.3(2) . . ?
O01L Dy0J O02I 85.93(18) . . ?
O00T Dy0J O02I 69.64(18) . . ?
O032 Dy0J O02I 139.43(18) . . ?
O01S Dy0J O03S 132.2(3) . . ?
O01L Dy0J O03S 140.0(3) . . ?
O00T Dy0J O03S 74.6(2) . . ?
O032 Dy0J O03S 78.1(3) . . ?
O02I Dy0J O03S 101.9(2) . . ?
O01S Dy0J O03X 77.9(2) . . ?
O01L Dy0J O03X 159.5(2) . . ?
O00T Dy0J O03X 109.7(2) . . ?
O032 Dy0J O03X 129.0(2) . . ?
O02I Dy0J O03X 75.8(2) . . ?
O03S Dy0J O03X 55.3(3) . . ?
O01S Dy0J O02N 80.8(2) . . ?
O01L Dy0J O02N 119.3(2) . . ?
O00T Dy0J O02N 141.7(2) . . ?
O032 Dy0J O02N 77.8(2) . . ?
O02I Dy0J O02N 142.4(2) . . ?
O03S Dy0J O02N 77.2(2) . . ?
O03X Dy0J O02N 73.2(2) . . ?
O01S Dy0J O024 69.4(2) . . ?
O01L Dy0J O024 68.43(17) . . ?
O00T Dy0J O024 129.79(18) . . ?
O032 Dy0J O024 67.93(19) . . ?
O02I Dy0J O024 134.11(19) . . ?
O03S Dy0J O024 122.4(2) . . ?
O03X Dy0J O024 118.5(2) . . ?
O02N Dy0J O024 51.64(19) . . ?
O01S Dy0J C06T 104.8(4) . . ?
O01L Dy0J C06T 165.1(3) . . ?
O00T Dy0J C06T 93.6(3) . . ?
O032 Dy0J C06T 103.3(4) . . ?
O02I Dy0J C06T 90.2(3) . . ?
O03S Dy0J C06T 27.7(3) . . ?
O03X Dy0J C06T 27.6(4) . . ?
O02N Dy0J C06T 71.6(3) . . ?
O024 Dy0J C06T 123.2(3) . . ?
O01S Dy0J C04H 74.6(2) . . ?
O01L Dy0J C04H 94.0(2) . . ?
O00T Dy0J C04H 141.4(2) . . ?
O032 Dy0J C04H 70.0(2) . . ?
O02I Dy0J C04H 146.9(2) . . ?
O03S Dy0J C04H 99.2(3) . . ?
O03X Dy0J C04H 96.2(2) . . ?
O02N Dy0J C04H 25.5(2) . . ?
O024 Dy0J C04H 26.2(2) . . ?
C06T Dy0J C04H 97.0(3) . . ?
O01S Dy0J Dy09 130.17(15) . . ?
O01L Dy0J Dy09 42.54(13) . . ?
O00T Dy0J Dy09 40.32(13) . . ?
O032 Dy0J Dy09 44.40(13) . . ?
O02I Dy0J Dy09 96.51(13) . . ?
O03S Dy0J Dy09 97.4(2) . . ?
O03X Dy0J Dy09 147.84(18) . . ?
O02N Dy0J Dy09 121.00(16) . . ?
O024 Dy0J Dy09 89.51(13) . . ?
C06T Dy0J Dy09 124.1(4) . . ?
C04H Dy0J Dy09 105.72(19) . . ?
O03B Dy0K O01I 89.9(2) . . ?
O03B Dy0K O01N 138.1(2) . . ?
O01I Dy0K O01N 71.09(17) . . ?
O03B Dy0K O036 71.1(2) . . ?
O01I Dy0K O036 84.50(19) . . ?
O01N Dy0K O036 70.2(2) . . ?
O03B Dy0K O03P 132.0(2) . . ?
O01I Dy0K O03P 138.0(2) . . ?
O01N Dy0K O03P 74.6(2) . . ?
O036 Dy0K O03P 105.8(2) . . ?
O03B Dy0K O02M 137.5(2) . . ?
O01I Dy0K O02M 71.04(19) . . ?
O01N Dy0K O02M 72.0(2) . . ?
O036 Dy0K O02M 139.9(2) . . ?
O03P Dy0K O02M 76.0(2) . . ?
O03B Dy0K O030 77.3(2) . . ?
O01I Dy0K O030 120.42(19) . . ?
O01N Dy0K O030 144.6(2) . . ?
O036 Dy0K O030 139.6(2) . . ?
O03P Dy0K O030 77.5(2) . . ?
O02M Dy0K O030 80.4(2) . . ?
O03B Dy0K O03Q 80.1(2) . . ?
O01I Dy0K O03Q 160.3(2) . . ?
O01N Dy0K O03Q 105.3(2) . . ?
O036 Dy0K O03Q 76.2(2) . . ?
O03P Dy0K O03Q 53.9(3) . . ?
O02M Dy0K O03Q 127.2(2) . . ?
O030 Dy0K O03Q 74.2(2) . . ?
O03B Dy0K O02Z 69.2(2) . . ?
O01I Dy0K O02Z 68.73(17) . . ?
O01N Dy0K O02Z 130.48(18) . . ?
O036 Dy0K O02Z 131.5(2) . . ?
O03P Dy0K O02Z 121.4(2) . . ?
O02M Dy0K O02Z 68.5(2) . . ?
O030 Dy0K O02Z 52.19(19) . . ?
O03Q Dy0K O02Z 122.1(2) . . ?
O03B Dy0K C068 107.0(3) . . ?
O01I Dy0K C068 160.9(3) . . ?
O01N Dy0K C068 90.1(3) . . ?
O036 Dy0K C068 92.6(3) . . ?
O03P Dy0K C068 25.9(3) . . ?
O02M Dy0K C068 100.3(3) . . ?
O030 Dy0K C068 73.1(3) . . ?
O03Q Dy0K C068 28.1(3) . . ?
O02Z Dy0K C068 125.0(3) . . ?
O03B Dy0K C05W 70.9(3) . . ?
O01I Dy0K C05W 95.0(2) . . ?
O01N Dy0K C05W 145.2(3) . . ?
O036 Dy0K C05W 142.0(3) . . ?
O03P Dy0K C05W 99.7(3) . . ?
O02M Dy0K C05W 73.4(3) . . ?
O030 Dy0K C05W 25.7(2) . . ?
O03Q Dy0K C05W 97.7(3) . . ?
O02Z Dy0K C05W 26.5(2) . . ?
C068 Dy0K C05W 98.8(3) . . ?
O03B Dy0K Dy0F 132.40(15) . . ?
O01I Dy0K Dy0F 42.54(13) . . ?
O01N Dy0K Dy0F 40.30(13) . . ?
O036 Dy0K Dy0F 96.52(14) . . ?
O03P Dy0K Dy0F 95.49(18) . . ?
O02M Dy0K Dy0F 44.28(14) . . ?
O030 Dy0K Dy0F 123.52(16) . . ?
O03Q Dy0K Dy0F 143.1(2) . . ?
O02Z Dy0K Dy0F 90.19(13) . . ?
C068 Dy0K Dy0F 119.6(3) . . ?
C05W Dy0K Dy0F 108.7(2) . . ?
O018 Dy0L O03F 88.2(2) . . ?
O018 Dy0L O03M 139.0(2) . . ?
O03F Dy0L O03M 132.8(2) . . ?
O018 Dy0L O02E 84.69(18) . . ?
O03F Dy0L O02E 72.3(2) . . ?
O03M Dy0L O02E 103.7(2) . . ?
O018 Dy0L O014 71.13(18) . . ?
O03F Dy0L O014 137.7(2) . . ?
O03M Dy0L O014 74.6(2) . . ?
O02E Dy0L O014 69.38(19) . . ?
O018 Dy0L O034 70.82(19) . . ?
O03F Dy0L O034 136.7(2) . . ?
O03M Dy0L O034 77.5(3) . . ?
O02E Dy0L O034 138.69(19) . . ?
O014 Dy0L O034 71.38(19) . . ?
O018 Dy0L O03U 159.5(2) . . ?
O03F Dy0L O03U 79.3(3) . . ?
O03M Dy0L O03U 55.0(3) . . ?
O02E Dy0L O03U 76.1(2) . . ?
O014 Dy0L O03U 107.8(2) . . ?
O034 Dy0L O03U 129.0(3) . . ?
O018 Dy0L O03H 120.4(2) . 2_666 ?
O03F Dy0L O03H 79.1(3) . 2_666 ?
O03M Dy0L O03H 77.3(2) . 2_666 ?
O02E Dy0L O03H 141.3(2) . 2_666 ?
O014 Dy0L O03H 143.3(2) . 2_666 ?
O034 Dy0L O03H 79.9(2) . 2_666 ?
O03U Dy0L O03H 73.3(2) . 2_666 ?
O018 Dy0L O03G 69.13(18) . 2_666 ?
O03F Dy0L O03G 68.9(2) . 2_666 ?
O03M Dy0L O03G 121.7(2) . 2_666 ?
O02E Dy0L O03G 133.2(2) . 2_666 ?
O014 Dy0L O03G 130.27(19) . 2_666 ?
O034 Dy0L O03G 68.2(2) . 2_666 ?
O03U Dy0L O03G 119.8(2) . 2_666 ?
O03H Dy0L O03G 51.9(2) 2_666 2_666 ?
O018 Dy0L C06X 162.6(3) . . ?
O03F Dy0L C06X 107.0(4) . . ?
O03M Dy0L C06X 26.3(4) . . ?
O02E Dy0L C06X 91.7(3) . . ?
O014 Dy0L C06X 91.7(3) . . ?
O034 Dy0L C06X 101.9(4) . . ?
O03U Dy0L C06X 28.7(4) . . ?
O03H Dy0L C06X 72.0(3) 2_666 . ?
O03G Dy0L C06X 123.8(3) 2_666 . ?
O018 Dy0L C06R 95.7(2) . 2_666 ?
O03F Dy0L C06R 71.9(3) . 2_666 ?
O03M Dy0L C06R 99.3(3) . 2_666 ?
O02E Dy0L C06R 144.2(3) . 2_666 ?
O014 Dy0L C06R 144.3(3) . 2_666 ?
O034 Dy0L C06R 73.0(3) . 2_666 ?
O03U Dy0L C06R 95.8(3) . 2_666 ?
O03H Dy0L C06R 25.1(2) 2_666 2_666 ?
O03G Dy0L C06R 26.8(2) 2_666 2_666 ?
C06X Dy0L C06R 97.1(3) . 2_666 ?
O018 Dy0L Dy0H 42.07(13) . . ?
O03F Dy0L Dy0H 130.16(16) . . ?
O03M Dy0L Dy0H 96.92(19) . . ?
O02E Dy0L Dy0H 95.35(13) . . ?
O014 Dy0L Dy0H 40.05(13) . . ?
O034 Dy0L Dy0H 44.52(13) . . ?
O03U Dy0L Dy0H 145.9(2) . . ?
O03H Dy0L Dy0H 123.23(19) 2_666 . ?
O03G Dy0L Dy0H 90.25(14) 2_666 . ?
C06X Dy0L Dy0H 121.8(3) . . ?
C06R Dy0L Dy0H 108.8(2) 2_666 . ?
C042 O00M Dy06 154.4(6) . . ?
C042 O00M Dy0B 93.7(5) . . ?
Dy06 O00M Dy0B 107.6(2) . . ?
C05F O00N Dy02 156.4(5) . . ?
C05F O00N Dy0I 93.0(5) . . ?
Dy02 O00N Dy0I 110.0(2) . . ?
C03Z O00O Dy0D 155.4(6) . . ?
C03Z O00O Dy09 91.8(5) . . ?
Dy0D O00O Dy09 107.7(2) . . ?
C04C O00P Dy06 150.5(6) . . ?
Dy08 O00Q Dy01 97.05(18) . . ?
Dy08 O00Q Dy06 111.6(2) . . ?
Dy01 O00Q Dy06 109.8(2) . . ?
Dy08 O00Q H00Q 112.5 . . ?
Dy01 O00Q H00Q 112.5 . . ?
Dy06 O00Q H00Q 112.5 . . ?
C047 O00R Dy0D 151.2(5) . . ?
C03V O00S Dy02 155.0(5) . . ?
C03V O00S Dy01 93.4(5) . . ?
Dy02 O00S Dy01 107.6(2) . . ?
Dy09 O00T Dy0D 111.8(2) . . ?
Dy09 O00T Dy0J 98.20(18) . . ?
Dy0D O00T Dy0J 110.1(2) . . ?
Dy09 O00T H00T 112.0 . . ?
Dy0D O00T H00T 112.0 . . ?
Dy0J O00T H00T 112.0 . . ?
Dy02 O00U Dy01 111.7(2) . . ?
Dy02 O00U Dy08 110.6(2) . . ?
Dy01 O00U Dy08 98.02(17) . . ?
Dy02 O00U H00U 111.9 . . ?
Dy01 O00U H00U 111.9 . . ?
Dy08 O00U H00U 111.9 . . ?
C04S O00V Dy04 119.2(5) . . ?
C04S O00V Dy03 132.1(5) . . ?
Dy04 O00V Dy03 108.7(2) . . ?
C04D O00W Dy06 155.8(5) . . ?
C04D O00W Dy01 92.2(5) . . ?
Dy06 O00W Dy01 111.2(2) . . ?
C045 O00X Dy05 154.6(6) . . ?
C045 O00X Dy0I 92.3(5) . . ?
Dy05 O00X Dy0I 107.6(2) . . ?
C04X O00Y Dy0A 156.3(6) . . ?
C04X O00Y Dy07 92.3(5) . . ?
Dy0A O00Y Dy07 110.3(2) . . ?
Dy04 O00Z Dy07 111.0(2) . . ?
Dy04 O00Z Dy03 110.8(2) . . ?
Dy07 O00Z Dy03 98.18(19) . . ?
Dy04 O00Z H00Z 112.1 . . ?
Dy07 O00Z H00Z 112.1 . . ?
Dy03 O00Z H00Z 112.1 . . ?
Dy0G O010 Dy0B 96.93(17) . . ?
Dy0G O010 Dy0D 112.0(2) . . ?
Dy0B O010 Dy0D 109.2(2) . . ?
Dy0G O010 H010 112.6 . . ?
Dy0B O010 H010 112.6 . . ?
Dy0D O010 H010 112.6 . . ?
Dy05 O011 Dy0I 110.8(2) . . ?
Dy05 O011 Dy0C 110.7(2) . . ?
Dy0I O011 Dy0C 97.91(19) . . ?
Dy05 O011 H011 112.2 . . ?
Dy0I O011 H011 112.2 . . ?
Dy0C O011 H011 112.2 . . ?
C043 O012 Dy0E 155.0(5) . . ?
C043 O012 Dy0F 92.0(5) . . ?
Dy0E O012 Dy0F 107.4(2) . . ?
C04I O013 Dy0A 152.1(6) . . ?
Dy0H O014 Dy0A 111.9(2) . . ?
Dy0H O014 Dy0L 98.3(2) . . ?
Dy0A O014 Dy0L 110.0(2) . . ?
Dy0H O014 H014 112.0 . . ?
Dy0A O014 H014 112.0 . . ?
Dy0L O014 H014 112.0 . . ?
C040 O015 Dy04 152.9(6) . . ?
C040 O015 Dy07 93.3(5) . . ?
Dy04 O015 Dy07 107.5(2) . . ?
C048 O016 Dy02 148.9(6) . . ?
C04K O017 Dy0A 155.6(6) . . ?
C04K O017 Dy03 92.5(5) . . ?
Dy0A O017 Dy03 110.3(2) . . ?
Dy0L O018 Dy0H 96.68(18) . . ?
Dy0L O018 Dy0E 110.8(2) . 2_666 ?
Dy0H O018 Dy0E 109.3(2) . 2_666 ?
Dy0L O018 H018 113.0 . . ?
Dy0H O018 H018 113.0 . . ?
Dy0E O018 H018 113.0 2_666 . ?
C041 O019 Dy04 150.9(6) . . ?
Dy03 O01A Dy07 96.38(19) . . ?
Dy03 O01A Dy0A 111.6(2) . . ?
Dy07 O01A Dy0A 109.6(2) . . ?
Dy03 O01A H01A 112.7 . . ?
Dy07 O01A H01A 112.7 . . ?
Dy0A O01A H01A 112.7 . . ?
C04J O01B Dy02 118.4(5) . . ?
C04J O01B Dy08 133.1(5) . . ?
Dy02 O01B Dy08 108.3(2) . . ?
C057 O01C Dy04 155.8(6) . . ?
C057 O01C Dy09 92.6(5) . . ?
Dy04 O01C Dy09 110.8(2) . . ?
C04P O01D Dy03 130.3(5) . . ?
C04P O01D Dy07 92.2(5) . . ?
Dy03 O01D Dy07 93.80(19) . . ?
Dy0B O01E Dy06 112.1(2) . . ?
Dy0B O01E Dy0G 98.32(19) . . ?
Dy06 O01E Dy0G 110.4(2) . . ?
Dy0B O01E H01E 111.8 . . ?
Dy06 O01E H01E 111.8 . . ?
Dy0G O01E H01E 111.8 . . ?
C05L O01F C05K 115.4(7) . . ?
C05L O01F Dy02 116.2(5) . . ?
C05K O01F Dy02 127.0(5) . . ?
C041 O01G Dy0H 139.7(6) . . ?
C055 O01H Dy05 149.5(5) . . ?
Dy0K O01I Dy0F 95.94(19) . . ?
Dy0K O01I Dy05 111.5(2) . . ?
Dy0F O01I Dy05 109.7(2) . . ?
Dy0K O01I H01I 112.9 . . ?
Dy0F O01I H01I 112.9 . . ?
Dy05 O01I H01I 112.9 . . ?
C051 O01J Dy0G 131.4(5) . . ?
C051 O01J Dy06 119.9(5) . . ?
Dy0G O01J Dy06 108.7(2) . . ?
C03Y O01K Dy0C 92.6(5) . . ?
Dy0J O01L Dy04 112.66(19) . . ?
Dy0J O01L Dy09 96.37(19) . . ?
Dy04 O01L Dy09 109.1(2) . . ?
Dy0J O01L H01L 112.6 . . ?
Dy04 O01L H01L 112.6 . . ?
Dy09 O01L H01L 112.6 . . ?
Dy0C O01M Dy0I 96.51(17) . . ?
Dy0C O01M Dy02 111.0(2) . . ?
Dy0I O01M Dy02 109.4(2) . . ?
Dy0C O01M H01M 112.9 . . ?
Dy0I O01M H01M 112.9 . . ?
Dy02 O01M H01M 112.9 . . ?
Dy0F O01N Dy0E 112.1(2) . . ?
Dy0F O01N Dy0K 98.23(19) . . ?
Dy0E O01N Dy0K 110.3(2) . . ?
Dy0F O01N H01N 111.8 . . ?
Dy0E O01N H01N 111.8 . . ?
Dy0K O01N H01N 111.8 . . ?
C04Z O01O Dy05 120.2(5) . . ?
C04Z O01O Dy0C 131.7(5) . . ?
Dy05 O01O Dy0C 108.0(2) . . ?
C047 O01P Dy07 141.4(5) . . ?
C044 O01Q Dy0A 155.1(5) . . ?
C044 O01Q Dy0H 91.8(5) . . ?
Dy0A O01Q Dy0H 107.72(19) . . ?
C03V O01R Dy01 95.3(5) . . ?
C04V O01S Dy0J 134.3(6) . . ?
C04I O01T Dy0F 141.0(6) . 2_666 ?
C04K O01U Dy03 94.6(5) . . ?
C04Y O01V Dy0D 156.8(6) . . ?
C04Y O01V Dy0G 92.0(5) . . ?
Dy0D O01V Dy0G 109.8(2) . . ?
C043 O01W Dy0F 95.0(5) . . ?
C05B O01X Dy0E 152.4(6) . . ?
C03Z O01Y Dy09 93.8(5) . . ?
C042 O01Z Dy0B 95.9(5) . . ?
C04F O020 Dy02 154.0(6) . . ?
C04F O020 Dy0C 94.2(5) . . ?
Dy02 O020 Dy0C 110.2(2) . . ?
C05Q O021 Dy05 155.7(6) . . ?
C05Q O021 Dy0F 93.0(5) . . ?
Dy05 O021 Dy0F 111.0(2) . . ?
C053 O022 Dy08 131.3(5) . . ?
C053 O022 Dy01 92.3(6) . . ?
Dy08 O022 Dy01 93.74(19) . . ?
C066 O023 Dy0C 127.9(6) . . ?
C066 O023 Dy0I 91.5(5) . . ?
Dy0C O023 Dy0I 93.75(19) . . ?
C04H O024 Dy04 155.1(6) . . ?
C04H O024 Dy0J 92.2(5) . . ?
Dy04 O024 Dy0J 108.64(19) . . ?
C055 O025 Dy01 142.0(5) . . ?
C04T O026 Dy06 157.5(5) . . ?
C04T O026 Dy08 91.7(5) . . ?
Dy06 O026 Dy08 109.0(2) . . ?
C05M O027 Dy0D 154.3(6) . . ?
C05M O027 Dy0B 93.0(5) . . ?
Dy0D O027 Dy0B 109.9(2) . . ?
C05B O028 Dy0I 141.2(6) . . ?
C060 O029 Dy0E 154.2(6) . . ?
C060 O029 Dy0H 94.1(6) . 2_666 ?
Dy0E O029 Dy0H 110.7(2) . 2_666 ?
C044 O02A Dy0H 94.5(5) . . ?
C04C O02B Dy09 140.0(5) . . ?
C04G O02C Dy0C 133.6(6) . . ?
C049 O02D Dy03 135.7(6) . . ?
C05J O02E Dy0A 119.6(6) . . ?
C05J O02E Dy0L 132.1(6) . . ?
Dy0A O02E Dy0L 108.3(2) . . ?
C040 O02F Dy07 95.4(5) . . ?
C04L O02G Dy03 93.3(6) . . ?
C04N O02H Dy08 93.9(6) . . ?
C050 O02I Dy0J 133.1(5) . . ?
C050 O02I Dy0D 119.2(5) . . ?
Dy0J O02I Dy0D 107.6(2) . . ?
C05P O02J C06J 117.0(7) . . ?
C05P O02J Dy05 117.7(6) . . ?
C06J O02J Dy05 125.0(5) . . ?
C045 O02K Dy0I 93.0(5) . . ?
C04P O02L Dy07 93.9(6) . . ?
C06F O02M Dy0K 131.0(6) . . ?
C06F O02M Dy0F 92.0(6) . . ?
Dy0K O02M Dy0F 93.1(2) . . ?
C04H O02N Dy0J 97.5(5) . . ?
C048 O02O Dy0B 143.3(6) . . ?
C03Y O02P Dy0C 91.2(5) . . ?
C04N O02Q Dy08 89.1(5) . . ?
C04U O02R Dy0G 133.8(6) . . ?
C04U O02R Dy0B 91.5(5) . . ?
Dy0G O02R Dy0B 92.9(2) . . ?
C04F O02S Dy0C 96.6(5) . . ?
C057 O02T Dy09 95.3(6) . . ?
C05Y O02U C07I 116.9(7) . . ?
C05Y O02U Dy0D 116.4(5) . . ?
C07I O02U Dy0D 126.3(6) . . ?
C04T O02V Dy08 96.6(5) . . ?
C054 O02W C06Y 114.8(7) . . ?
C054 O02W Dy06 117.9(5) . . ?
C06Y O02W Dy06 126.5(5) . . ?
C04D O02X Dy01 95.0(6) . . ?
C05V O02Y Dy08 133.8(6) . . ?
C05W O02Z Dy05 156.9(6) . . ?
C05W O02Z Dy0K 92.3(5) . . ?
Dy05 O02Z Dy0K 109.2(2) . . ?
C05W O030 Dy0K 97.4(5) . . ?
C053 O031 Dy01 95.3(6) . . ?
C056 O032 Dy0J 132.3(7) . . ?
C056 O032 Dy09 91.9(5) . . ?
Dy0J O032 Dy09 93.50(18) . . ?
C064 O033 C06Z 116.0(7) . . ?
C064 O033 Dy0A 117.1(5) . . ?
C06Z O033 Dy0A 126.4(6) . . ?
C05A O034 Dy0L 131.7(6) . . ?
C05A O034 Dy0H 90.5(5) . . ?
Dy0L O034 Dy0H 93.3(2) . . ?
C04W O035 Dy0G 134.2(6) . . ?
C06E O036 Dy0E 121.7(6) . . ?
C06E O036 Dy0K 131.4(6) . . ?
Dy0E O036 Dy0K 106.9(2) . . ?
C04X O037 Dy07 93.8(6) . . ?
C04L O038 Dy03 90.8(5) . . ?
C06L O039 Dy0G 92.9(6) . . ?
C06A O03A C07A 113.7(7) . . ?
C06A O03A Dy04 116.0(5) . . ?
C07A O03A Dy04 128.2(5) . . ?
C05T O03B Dy0K 133.8(7) . . ?
C056 O03C Dy09 95.0(6) . . ?
C04Y O03D Dy0G 96.9(6) . . ?
C04U O03E Dy0B 96.0(5) . . ?
C05U O03F Dy0L 132.2(7) . . ?
C06R O03G Dy0E 157.5(7) . . ?
C06R O03G Dy0L 91.8(6) . 2_666 ?
Dy0E O03G Dy0L 108.5(2) . 2_666 ?
C06R O03H Dy0L 97.3(6) . 2_666 ?
C05Q O03I Dy0F 95.4(6) . . ?
C05A O03J Dy0H 94.5(6) . . ?
C07N O03K C062 118.4(8) . . ?
C07N O03K Dy0E 124.7(6) . . ?
C062 O03K Dy0E 116.7(5) . . ?
C060 O03L Dy0H 95.0(6) . 2_666 ?
C06X O03M Dy0L 93.3(7) . . ?
C05F O03N Dy0I 94.7(6) . . ?
C05M O03O Dy0B 95.1(6) . . ?
C068 O03P Dy0K 94.8(7) . . ?
C068 O03Q Dy0K 90.2(6) . . ?
C066 O03R Dy0I 94.5(5) . . ?
C06T O03S Dy0J 91.9(7) . . ?
C06F O03T Dy0F 94.5(6) . . ?
C06X O03U Dy0L 89.5(7) . . ?
O01R C03V O00S 118.0(7) . . ?
O01R C03V C046 124.0(7) . . ?
O00S C03V C046 117.9(7) . . ?
O01R C03V Dy01 58.7(4) . . ?
O00S C03V Dy01 59.5(4) . . ?
C046 C03V Dy01 173.6(6) . . ?
C06L O03W Dy0G 90.5(6) . . ?
C06T O03X Dy0J 90.6(8) . . ?
O01K C03Y O02P 121.5(7) . . ?
O01K C03Y C07F 118.0(9) . . ?
O02P C03Y C07F 120.2(9) . . ?
O01K C03Y Dy0C 60.6(4) . . ?
O02P C03Y Dy0C 61.1(4) . . ?
C07F C03Y Dy0C 178.5(8) . . ?
O01Y C03Z O00O 120.5(8) . . ?
O01Y C03Z C04A 121.0(9) . . ?
O00O C03Z C04A 118.5(8) . . ?
O01Y C03Z Dy09 59.9(4) . . ?
O00O C03Z Dy09 61.1(4) . . ?
C04A C03Z Dy09 172.6(6) . . ?
O02F C040 O015 117.9(8) . . ?
O02F C040 C05G 123.5(7) . . ?
O015 C040 C05G 118.6(8) . . ?
O02F C040 Dy07 58.7(4) . . ?
O015 C040 Dy07 59.6(4) . . ?
C05G C040 Dy07 174.6(6) . . ?
O01G C041 O019 121.3(8) . . ?
O01G C041 C05N 120.4(8) . . ?
O019 C041 C05N 118.3(8) . . ?
O01Z C042 O00M 117.3(8) . . ?
O01Z C042 C04Q 124.6(8) . . ?
O00M C042 C04Q 118.1(8) . . ?
O01Z C042 Dy0B 58.4(5) . . ?
O00M C042 Dy0B 59.2(4) . . ?
C04Q C042 Dy0B 174.7(6) . . ?
O01W C043 O012 119.5(7) . . ?
O01W C043 C05R 124.4(7) . . ?
O012 C043 C05R 116.1(7) . . ?
O01W C043 Dy0F 59.5(4) . . ?
O012 C043 Dy0F 60.6(4) . . ?
C05R C043 Dy0F 174.1(6) . . ?
O02A C044 O01Q 119.9(8) . . ?
O02A C044 C04B 123.3(8) . . ?
O01Q C044 C04B 116.8(8) . . ?
O02A C044 Dy0H 59.5(4) . . ?
O01Q C044 Dy0H 60.7(4) . . ?
C04B C044 Dy0H 174.3(6) . . ?
O02K C045 O00X 121.3(8) . . ?
O02K C045 C05H 120.9(8) . . ?
O00X C045 C05H 117.8(8) . . ?
O02K C045 Dy0I 60.8(4) . . ?
O00X C045 Dy0I 60.7(4) . . ?
C05H C045 Dy0I 175.8(6) . . ?
C03V C046 H04A 109.5 . . ?
C03V C046 H04B 109.5 . . ?
H04A C046 H04B 109.5 . . ?
C03V C046 H04C 109.5 . . ?
H04A C046 H04C 109.5 . . ?
H04B C046 H04C 109.5 . . ?
O00R C047 O01P 122.7(8) . . ?
O00R C047 C063 117.8(8) . . ?
O01P C047 C063 119.5(8) . . ?
O016 C048 O02O 125.7(8) . . ?
O016 C048 C06K 116.5(7) . . ?
O02O C048 C06K 117.8(7) . . ?
O02D C049 C04M 125.2(9) . . ?
O02D C049 H049 117.4 . . ?
C04M C049 H049 117.4 . . ?
C03Z C04A H04D 109.5 . . ?
C03Z C04A H04E 109.5 . . ?
H04D C04A H04E 109.5 . . ?
C03Z C04A H04F 109.5 . . ?
H04D C04A H04F 109.5 . . ?
H04E C04A H04F 109.5 . . ?
C044 C04B H04G 109.5 . . ?
C044 C04B H04H 109.5 . . ?
H04G C04B H04H 109.5 . . ?
C044 C04B H04I 109.5 . . ?
H04G C04B H04I 109.5 . . ?
H04H C04B H04I 109.5 . . ?
O02B C04C O00P 121.7(7) . . ?
O02B C04C C058 120.7(7) . . ?
O00P C04C C058 117.5(8) . . ?
O02X C04D O00W 119.5(8) . . ?
O02X C04D C06N 122.1(9) . . ?
O00W C04D C06N 118.3(8) . . ?
O02X C04D Dy01 59.3(4) . . ?
O00W C04D Dy01 60.6(4) . . ?
C06N C04D Dy01 173.0(7) . . ?
C05E C04E C052 119.2(10) . . ?
C05E C04E H04J 120.4 . . ?
C052 C04E H04J 120.4 . . ?
O02S C04F O020 116.9(8) . . ?
O02S C04F C04R 123.3(8) . . ?
O020 C04F C04R 119.8(8) . . ?
O02S C04F Dy0C 57.7(5) . . ?
O020 C04F Dy0C 59.2(5) . . ?
C04R C04F Dy0C 177.7(6) . . ?
O02C C04G C052 128.1(9) . . ?
O02C C04G H04K 116.0 . . ?
C052 C04G H04K 116.0 . . ?
O02N C04H O024 118.5(7) . . ?
O02N C04H C05X 121.0(8) . . ?
O024 C04H C05X 120.5(9) . . ?
O02N C04H Dy0J 57.0(4) . . ?
O024 C04H Dy0J 61.6(4) . . ?
C05X C04H Dy0J 173.4(6) . . ?
O013 C04I O01T 123.0(8) . . ?
O013 C04I C06H 117.8(9) . . ?
O01T C04I C06H 119.2(8) . . ?
O01B C04J C04O 123.7(8) . . ?
O01B C04J C05L 121.1(8) . . ?
C04O C04J C05L 115.2(9) . . ?
O01U C04K O017 120.6(8) . . ?
O01U C04K C06S 119.6(8) . . ?
O017 C04K C06S 119.9(8) . . ?
O01U C04K Dy03 59.5(4) . . ?
O017 C04K Dy03 61.1(4) . . ?
C06S C04K Dy03 178.7(7) . . ?
O02G C04L O038 121.3(9) . . ?
O02G C04L C074 118.7(10) . . ?
O038 C04L C074 120.0(9) . . ?
O02G C04L Dy03 59.9(5) . . ?
O038 C04L Dy03 61.5(5) . . ?
C074 C04L Dy03 175.1(8) . . ?
C04S C04M C05O 122.1(9) . . ?
C04S C04M C049 122.8(9) . . ?
C05O C04M C049 115.0(8) . . ?
O02H C04N O02Q 122.2(8) . . ?
O02H C04N C07J 119.7(11) . . ?
O02Q C04N C07J 118.1(10) . . ?
O02H C04N Dy08 59.8(5) . . ?
O02Q C04N Dy08 62.8(4) . . ?
C07J C04N Dy08 175.1(7) . . ?
C04J C04O C05S 120.2(9) . . ?
C04J C04O C05V 123.5(9) . . ?
C05S C04O C05V 116.2(9) . . ?
O02L C04P O01D 121.1(8) . . ?
O02L C04P C05I 119.1(9) . . ?
O01D C04P C05I 119.8(8) . . ?
O02L C04P Dy07 60.0(5) . . ?
O01D C04P Dy07 61.2(4) . . ?
C05I C04P Dy07 177.7(6) . . ?
C042 C04Q H04L 109.5 . . ?
C042 C04Q H04M 109.5 . . ?
H04L C04Q H04M 109.5 . . ?
C042 C04Q H04N 109.5 . . ?
H04L C04Q H04N 109.5 . . ?
H04M C04Q H04N 109.5 . . ?
C04F C04R H04O 109.5 . . ?
C04F C04R H04P 109.5 . . ?
H04O C04R H04P 109.5 . . ?
C04F C04R H04Q 109.5 . . ?
H04O C04R H04Q 109.5 . . ?
H04P C04R H04Q 109.5 . . ?
O00V C04S C04M 125.2(9) . . ?
O00V C04S C06A 121.2(8) . . ?
C04M C04S C06A 113.7(9) . . ?
O02V C04T O026 119.9(8) . . ?
O02V C04T C06G 121.7(8) . . ?
O026 C04T C06G 118.4(8) . . ?
O02V C04T Dy08 58.1(4) . . ?
O026 C04T Dy08 61.8(4) . . ?
C06G C04T Dy08 179.3(8) . . ?
O03E C04U O02R 120.7(9) . . ?
O03E C04U C07C 120.7(9) . . ?
O02R C04U C07C 118.6(9) . . ?
O03E C04U Dy0B 58.3(5) . . ?
O02R C04U Dy0B 62.4(5) . . ?
C07C C04U Dy0B 179.0(7) . . ?
O01S C04V C05D 127.2(9) . . ?
O01S C04V H04V 116.4 . . ?
C05D C04V H04V 116.4 . . ?
O035 C04W C05C 127.7(8) . . ?
O035 C04W H04W 116.1 . . ?
C05C C04W H04W 116.1 . . ?
O037 C04X O00Y 120.8(9) . . ?
O037 C04X C07M 119.8(9) . . ?
O00Y C04X C07M 119.2(9) . . ?
O037 C04X Dy07 60.0(5) . . ?
O00Y C04X Dy07 61.2(5) . . ?
C07M C04X Dy07 171.8(7) . . ?
O03D C04Y O01V 118.7(9) . . ?
O03D C04Y C078 121.1(10) . . ?
O01V C04Y C078 120.3(10) . . ?
O03D C04Y Dy0G 57.6(5) . . ?
O01V C04Y Dy0G 61.1(5) . . ?
C078 C04Y Dy0G 176.6(8) . . ?
O01O C04Z C052 126.0(9) . . ?
O01O C04Z C05P 120.6(8) . . ?
C052 C04Z C05P 113.4(9) . . ?
O02I C050 C05D 124.6(8) . . ?
O02I C050 C05Y 118.7(8) . . ?
C05D C050 C05Y 116.7(8) . . ?
O01J C051 C05C 125.4(9) . . ?
O01J C051 C054 119.4(7) . . ?
C05C C051 C054 115.2(8) . . ?
C04E C052 C04Z 123.2(10) . . ?
C04E C052 C04G 116.5(9) . . ?
C04Z C052 C04G 120.2(9) . . ?
O031 C053 O022 119.6(9) . . ?
O031 C053 C06I 122.9(9) . . ?
O022 C053 C06I 117.4(9) . . ?
O031 C053 Dy01 59.1(5) . . ?
O022 C053 Dy01 60.6(5) . . ?
C06I C053 Dy01 178.0(8) . . ?
C073 C054 O02W 126.1(9) . . ?
C073 C054 C051 122.5(9) . . ?
O02W C054 C051 111.4(8) . . ?
O01H C055 O025 123.6(8) . . ?
O01H C055 C061 117.6(8) . . ?
O025 C055 C061 118.9(7) . . ?
O03C C056 O032 120.7(8) . . ?
O03C C056 C07B 121.7(9) . . ?
O032 C056 C07B 117.6(9) . . ?
O03C C056 Dy09 59.5(5) . . ?
O032 C056 Dy09 61.3(4) . . ?
C07B C056 Dy09 178.7(7) . . ?
O02T C057 O01C 118.5(9) . . ?
O02T C057 C07O 121.7(10) . . ?
O01C C057 C07O 119.4(9) . . ?
O02T C057 Dy09 58.9(5) . . ?
O01C C057 Dy09 60.1(5) . . ?
C07O C057 Dy09 166.7(8) . . ?
C04C C058 H05A 109.5 . . ?
C04C C058 H05B 109.5 . . ?
H05A C058 H05B 109.5 . . ?
C04C C058 H05C 109.5 . . ?
H05A C058 H05C 109.5 . . ?
H05B C058 H05C 109.5 . . ?
C05W C059 H05D 109.5 . . ?
C05W C059 H05E 109.5 . . ?
H05D C059 H05E 109.5 . . ?
C05W C059 H05F 109.5 . . ?
H05D C059 H05F 109.5 . . ?
H05E C059 H05F 109.5 . . ?
O03J C05A O034 122.0(8) . . ?
O03J C05A C075 121.5(10) . . ?
O034 C05A C075 116.5(9) . . ?
O03J C05A Dy0H 59.7(5) . . ?
O034 C05A Dy0H 62.3(4) . . ?
C075 C05A Dy0H 178.8(9) . . ?
O01X C05B O028 123.0(9) . . ?
O01X C05B C07G 118.0(8) . . ?
O028 C05B C07G 119.0(8) . . ?
C070 C05C C04W 119.4(9) . . ?
C070 C05C C051 120.2(9) . . ?
C04W C05C C051 120.3(8) . . ?
C06Q C05D C050 121.0(9) . . ?
C06Q C05D C04V 117.0(9) . . ?
C050 C05D C04V 121.8(9) . . ?
C04E C05E C069 121.6(10) . . ?
C04E C05E H05G 119.2 . . ?
C069 C05E H05G 119.2 . . ?
O03N C05F O00N 118.9(9) . . ?
O03N C05F C06U 121.6(9) . . ?
O00N C05F C06U 119.5(8) . . ?
O03N C05F Dy0I 59.6(5) . . ?
O00N C05F Dy0I 59.8(4) . . ?
C06U C05F Dy0I 171.8(7) . . ?
C040 C05G H05H 109.5 . . ?
C040 C05G H05I 109.5 . . ?
H05H C05G H05I 109.5 . . ?
C040 C05G H05J 109.5 . . ?
H05H C05G H05J 109.5 . . ?
H05I C05G H05J 109.5 . . ?
C045 C05H H05K 109.5 . . ?
C045 C05H H05L 109.5 . . ?
H05K C05H H05L 109.5 . . ?
C045 C05H H05M 109.5 . . ?
H05K C05H H05M 109.5 . . ?
H05L C05H H05M 109.5 . . ?
C04P C05I H05N 109.5 . . ?
C04P C05I H05O 109.5 . . ?
H05N C05I H05O 109.5 . . ?
C04P C05I H05P 109.5 . . ?
H05N C05I H05P 109.5 . . ?
H05O C05I H05P 109.5 . . ?
O02E C05J C06D 122.2(10) . . ?
O02E C05J C064 120.1(9) . . ?
C06D C05J C064 117.7(10) . . ?
O01F C05K H05Q 109.5 . . ?
O01F C05K H05R 109.5 . . ?
H05Q C05K H05R 109.5 . . ?
O01F C05K H05S 109.5 . . ?
H05Q C05K H05S 109.5 . . ?
H05R C05K H05S 109.5 . . ?
C06C C05L C04J 124.2(9) . . ?
C06C C05L O01F 123.1(8) . . ?
C04J C05L O01F 112.6(8) . . ?
O03O C05M O027 119.2(9) . . ?
O03O C05M C079 120.8(9) . . ?
O027 C05M C079 120.0(9) . . ?
O03O C05M Dy0B 59.1(5) . . ?
O027 C05M Dy0B 60.3(5) . . ?
C079 C05M Dy0B 174.7(8) . . ?
C041 C05N H05T 109.5 . . ?
C041 C05N H05U 109.5 . . ?
H05T C05N H05U 109.5 . . ?
C041 C05N H05V 109.5 . . ?
H05T C05N H05V 109.5 . . ?
H05U C05N H05V 109.5 . . ?
C067 C05O C04M 120.0(9) . . ?
C067 C05O H05W 120.0 . . ?
C04M C05O H05W 120.0 . . ?
C069 C05P O02J 124.6(9) . . ?
C069 C05P C04Z 123.2(9) . . ?
O02J C05P C04Z 112.1(8) . . ?
O03I C05Q O021 118.4(9) . . ?
O03I C05Q C072 121.2(9) . . ?
O021 C05Q C072 120.2(9) . . ?
O03I C05Q Dy0F 58.7(5) . . ?
O021 C05Q Dy0F 60.0(4) . . ?
C072 C05Q Dy0F 170.8(7) . . ?
C043 C05R H05X 109.5 . . ?
C043 C05R H05Y 109.5 . . ?
H05X C05R H05Y 109.5 . . ?
C043 C05R H 109.5 . . ?
H05X C05R H 109.5 . . ?
H05Y C05R H 109.5 . . ?
C07K C05S C04O 121.2(9) . . ?
C07K C05S H05Z 119.4 . . ?
C04O C05S H05Z 119.4 . . ?
O03B C05T C06B 126.3(10) . . ?
O03B C05T H05 116.9 . . ?
C06B C05T H05 116.9 . . ?
O03F C05U C06D 128.0(11) . . ?
O03F C05U H1 116.0 . . ?
C06D C05U H1 116.0 . . ?
O02Y C05V C04O 125.9(9) . . ?
O02Y C05V H2 117.1 . . ?
C04O C05V H2 117.1 . . ?
O030 C05W O02Z 118.0(8) . . ?
O030 C05W C059 122.0(8) . . ?
O02Z C05W C059 119.9(8) . . ?
O030 C05W Dy0K 56.9(4) . . ?
O02Z C05W Dy0K 61.2(4) . . ?
C059 C05W Dy0K 178.8(7) . . ?
C04H C05X H3 109.5 . . ?
C04H C05X HA 109.5 . . ?
H3 C05X HA 109.5 . . ?
C04H C05X HB 109.5 . . ?
H3 C05X HB 109.5 . . ?
HA C05X HB 109.5 . . ?
C06V C05Y O02U 123.7(9) . . ?
C06V C05Y C050 122.0(9) . . ?
O02U C05Y C050 114.2(8) . . ?
O03L C060 O029 118.0(10) . . ?
O03L C060 C076 119.5(10) . . ?
O029 C060 C076 122.5(10) . . ?
O03L C060 Dy0H 59.0(5) . 2_666 ?
O029 C060 Dy0H 59.1(5) . 2_666 ?
C076 C060 Dy0H 173.6(8) . 2_666 ?
C055 C061 H06A 109.5 . . ?
C055 C061 H06B 109.5 . . ?
H06A C061 H06B 109.5 . . ?
C055 C061 H06C 109.5 . . ?
H06A C061 H06C 109.5 . . ?
H06B C061 H06C 109.5 . . ?
C06O C062 C06E 122.9(10) . . ?
C06O C062 O03K 123.4(10) . . ?
C06E C062 O03K 113.7(9) . . ?
C047 C063 H06D 109.5 . . ?
C047 C063 H06E 109.5 . . ?
H06D C063 H06E 109.5 . . ?
C047 C063 H06F 109.5 . . ?
H06D C063 H06F 109.5 . . ?
H06E C063 H06F 109.5 . . ?
C06W C064 C05J 121.4(11) . . ?
C06W C064 O033 125.5(10) . . ?
C05J C064 O033 113.1(8) . . ?
C066 C065 H06G 109.5 . . ?
C066 C065 H06H 109.5 . . ?
H06G C065 H06H 109.5 . . ?
C066 C065 H06I 109.5 . . ?
H06G C065 H06I 109.5 . . ?
H06H C065 H06I 109.5 . . ?
O03R C066 O023 121.5(8) . . ?
O03R C066 C065 119.8(9) . . ?
O023 C066 C065 118.7(9) . . ?
O03R C066 Dy0I 60.0(5) . . ?
O023 C066 Dy0I 61.6(4) . . ?
C065 C066 Dy0I 178.3(8) . . ?
C06M C067 C05O 120.5(10) . . ?
C06M C067 H067 119.8 . . ?
C05O C067 H067 119.8 . . ?
O03P C068 O03Q 120.9(10) . . ?
O03P C068 C07W 120.9(13) . . ?
O03Q C068 C07W 118.2(12) . . ?
O03P C068 Dy0K 59.4(6) . . ?
O03Q C068 Dy0K 61.7(5) . . ?
C07W C068 Dy0K 176.7(10) . . ?
C05P C069 C05E 119.2(10) . . ?
C05P C069 H069 120.4 . . ?
C05E C069 H069 120.4 . . ?
C06M C06A O03A 123.9(9) . . ?
C06M C06A C04S 124.3(9) . . ?
O03A C06A C04S 111.8(8) . . ?
C05T C06B C06E 123.4(9) . . ?
C05T C06B C06P 115.2(10) . . ?
C06E C06B C06P 121.2(10) . . ?
C07K C06C C05L 119.1(10) . . ?
C07K C06C H06J 120.4 . . ?
C05L C06C H06J 120.4 . . ?
C05J C06D C05U 124.3(11) . . ?
C05J C06D C07L 117.2(12) . . ?
C05U C06D C07L 118.3(11) . . ?
O036 C06E C06B 124.7(10) . . ?
O036 C06E C062 119.8(9) . . ?
C06B C06E C062 115.4(10) . . ?
O03T C06F O02M 120.8(9) . . ?
O03T C06F C07P 123.6(10) . . ?
O02M C06F C07P 115.6(10) . . ?
O03T C06F Dy0F 59.7(5) . . ?
O02M C06F Dy0F 61.2(5) . . ?
C07P C06F Dy0F 176.3(8) . . ?
C04T C06G H06K 109.5 . . ?
C04T C06G H06L 109.5 . . ?
H06K C06G H06L 109.5 . . ?
C04T C06G H06M 109.5 . . ?
H06K C06G H06M 109.5 . . ?
H06L C06G H06M 109.5 . . ?
C04I C06H H06N 109.5 . . ?
C04I C06H H06O 109.5 . . ?
H06N C06H H06O 109.5 . . ?
C04I C06H H06P 109.5 . . ?
H06N C06H H06P 109.5 . . ?
H06O C06H H06P 109.5 . . ?
C053 C06I H06Q 109.5 . . ?
C053 C06I H06R 109.5 . . ?
H06Q C06I H06R 109.5 . . ?
C053 C06I H06S 109.5 . . ?
H06Q C06I H06S 109.5 . . ?
H06R C06I H06S 109.5 . . ?
O02J C06J H06T 109.5 . . ?
O02J C06J H06U 109.5 . . ?
H06T C06J H06U 109.5 . . ?
O02J C06J H06V 109.5 . . ?
H06T C06J H06V 109.5 . . ?
H06U C06J H06V 109.5 . . ?
C048 C06K H06W 109.5 . . ?
C048 C06K H06X 109.5 . . ?
H06W C06K H06X 109.5 . . ?
C048 C06K H06Y 109.5 . . ?
H06W C06K H06Y 109.5 . . ?
H06X C06K H06Y 109.5 . . ?
O039 C06L O03W 121.2(9) . . ?
O039 C06L C07R 121.1(12) . . ?
O03W C06L C07R 117.7(12) . . ?
O039 C06L Dy0G 60.5(5) . . ?
O03W C06L Dy0G 61.6(5) . . ?
C07R C06L Dy0G 169.1(9) . . ?
C06A C06M C067 119.4(10) . . ?
C06A C06M H06Z 120.3 . . ?
C067 C06M H06Z 120.3 . . ?
C04D C06N H06 109.5 . . ?
C04D C06N HC 109.5 . . ?
H06 C06N HC 109.5 . . ?
C04D C06N HD 109.5 . . ?
H06 C06N HD 109.5 . . ?
HC C06N HD 109.5 . . ?
C062 C06O C077 118.4(11) . . ?
C062 C06O H4 120.8 . . ?
C077 C06O H4 120.8 . . ?
C077 C06P C06B 120.2(11) . . ?
C077 C06P H5 119.9 . . ?
C06B C06P H5 119.9 . . ?
C07D C06Q C05D 120.5(10) . . ?
C07D C06Q H6 119.8 . . ?
C05D C06Q H6 119.8 . . ?
O03H C06R O03G 119.0(9) . . ?
O03H C06R C07H 122.8(8) . . ?
O03G C06R C07H 118.2(9) . . ?
O03H C06R Dy0L 57.6(5) . 2_666 ?
O03G C06R Dy0L 61.4(5) . 2_666 ?
C07H C06R Dy0L 178.7(9) . 2_666 ?
C04K C06S H7 109.5 . . ?
C04K C06S HE 109.5 . . ?
H7 C06S HE 109.5 . . ?
C04K C06S HF 109.5 . . ?
H7 C06S HF 109.5 . . ?
HE C06S HF 109.5 . . ?
O03S C06T O03X 121.8(11) . . ?
O03S C06T C07U 120.5(14) . . ?
O03X C06T C07U 117.7(15) . . ?
O03S C06T Dy0J 60.3(6) . . ?
O03X C06T Dy0J 61.7(6) . . ?
C07U C06T Dy0J 172.2(8) . . ?
C05F C06U H8 109.5 . . ?
C05F C06U HG 109.5 . . ?
H8 C06U HG 109.5 . . ?
C05F C06U HH 109.5 . . ?
H8 C06U HH 109.5 . . ?
HG C06U HH 109.5 . . ?
C05Y C06V C07D 119.7(10) . . ?
C05Y C06V H9 120.2 . . ?
C07D C06V H9 120.2 . . ?
C064 C06W C07E 122.5(13) . . ?
C064 C06W H10 118.8 . . ?
C07E C06W H10 118.8 . . ?
O03M C06X O03U 121.8(9) . . ?
O03M C06X C07X 123.3(14) . . ?
O03U C06X C07X 114.7(13) . . ?
O03M C06X Dy0L 60.3(5) . . ?
O03U C06X Dy0L 61.8(5) . . ?
C07X C06X Dy0L 170.6(9) . . ?
O02W C06Y H11 109.5 . . ?
O02W C06Y HI 109.5 . . ?
H11 C06Y HI 109.5 . . ?
O02W C06Y HJ 109.5 . . ?
H11 C06Y HJ 109.5 . . ?
HI C06Y HJ 109.5 . . ?
O033 C06Z H12 109.5 . . ?
O033 C06Z HK 109.5 . . ?
H12 C06Z HK 109.5 . . ?
O033 C06Z HL 109.5 . . ?
H12 C06Z HL 109.5 . . ?
HK C06Z HL 109.5 . . ?
C07Q C070 C05C 121.3(9) . . ?
C07Q C070 H070 119.3 . . ?
C05C C070 H070 119.3 . . ?
C05Q C072 H07A 109.5 . . ?
C05Q C072 H07B 109.5 . . ?
H07A C072 H07B 109.5 . . ?
C05Q C072 H07C 109.5 . . ?
H07A C072 H07C 109.5 . . ?
H07B C072 H07C 109.5 . . ?
C054 C073 C07Q 118.3(11) . . ?
C054 C073 H073 120.9 . . ?
C07Q C073 H073 120.9 . . ?
C04L C074 H07D 109.5 . . ?
C04L C074 H07E 109.5 . . ?
H07D C074 H07E 109.5 . . ?
C04L C074 H07F 109.5 . . ?
H07D C074 H07F 109.5 . . ?
H07E C074 H07F 109.5 . . ?
C05A C075 H07G 109.5 . . ?
C05A C075 H07H 109.5 . . ?
H07G C075 H07H 109.5 . . ?
C05A C075 H07I 109.5 . . ?
H07G C075 H07I 109.5 . . ?
H07H C075 H07I 109.5 . . ?
C060 C076 H07J 109.5 . . ?
C060 C076 H07K 109.5 . . ?
H07J C076 H07K 109.5 . . ?
C060 C076 H07L 109.5 . . ?
H07J C076 H07L 109.5 . . ?
H07K C076 H07L 109.5 . . ?
C06P C077 C06O 121.5(12) . . ?
C06P C077 H077 119.2 . . ?
C06O C077 H077 119.2 . . ?
C04Y C078 H07M 109.5 . . ?
C04Y C078 H07N 109.5 . . ?
H07M C078 H07N 109.5 . . ?
C04Y C078 H07O 109.5 . . ?
H07M C078 H07O 109.5 . . ?
H07N C078 H07O 109.5 . . ?
C05M C079 H07P 109.5 . . ?
C05M C079 H07Q 109.5 . . ?
H07P C079 H07Q 109.5 . . ?
C05M C079 H07R 109.5 . . ?
H07P C079 H07R 109.5 . . ?
H07Q C079 H07R 109.5 . . ?
O03A C07A H07S 109.5 . . ?
O03A C07A H07T 109.5 . . ?
H07S C07A H07T 109.5 . . ?
O03A C07A H07U 109.5 . . ?
H07S C07A H07U 109.5 . . ?
H07T C07A H07U 109.5 . . ?
C056 C07B H07V 109.5 . . ?
C056 C07B H07W 109.5 . . ?
H07V C07B H07W 109.5 . . ?
C056 C07B H07X 109.5 . . ?
H07V C07B H07X 109.5 . . ?
H07W C07B H07X 109.5 . . ?
C04U C07C H07Y 109.5 . . ?
C04U C07C HM 109.5 . . ?
H07Y C07C HM 109.5 . . ?
C04U C07C HN 109.5 . . ?
H07Y C07C HN 109.5 . . ?
HM C07C HN 109.5 . . ?
C06Q C07D C06V 120.1(11) . . ?
C06Q C07D H07Z 119.9 . . ?
C06V C07D H07Z 119.9 . . ?
C07L C07E C06W 117.5(12) . . ?
C07L C07E H07 121.2 . . ?
C06W C07E H07 121.2 . . ?
C03Y C07F H13 109.5 . . ?
C03Y C07F HO 109.5 . . ?
H13 C07F HO 109.5 . . ?
C03Y C07F HP 109.5 . . ?
H13 C07F HP 109.5 . . ?
HO C07F HP 109.5 . . ?
C05B C07G H14 109.5 . . ?
C05B C07G HQ 109.5 . . ?
H14 C07G HQ 109.5 . . ?
C05B C07G HR 109.5 . . ?
H14 C07G HR 109.5 . . ?
HQ C07G HR 109.5 . . ?
C06R C07H H15 109.5 . . ?
C06R C07H HS 109.5 . . ?
H15 C07H HS 109.5 . . ?
C06R C07H HT 109.5 . . ?
H15 C07H HT 109.5 . . ?
HS C07H HT 109.5 . . ?
O02U C07I H16 109.5 . . ?
O02U C07I HU 109.5 . . ?
H16 C07I HU 109.5 . . ?
O02U C07I HV 109.5 . . ?
H16 C07I HV 109.5 . . ?
HU C07I HV 109.5 . . ?
C04N C07J H17 109.5 . . ?
C04N C07J HW 109.5 . . ?
H17 C07J HW 109.5 . . ?
C04N C07J HX 109.5 . . ?
H17 C07J HX 109.5 . . ?
HW C07J HX 109.5 . . ?
C05S C07K C06C 120.0(10) . . ?
C05S C07K H18 120.0 . . ?
C06C C07K H18 120.0 . . ?
C07E C07L C06D 123.5(12) . . ?
C07E C07L H19 118.3 . . ?
C06D C07L H19 118.3 . . ?
C04X C07M H20 109.5 . . ?
C04X C07M HY 109.5 . . ?
H20 C07M HY 109.5 . . ?
C04X C07M HZ 109.5 . . ?
H20 C07M HZ 109.5 . . ?
HY C07M HZ 109.5 . . ?
O03K C07N H21 109.5 . . ?
O03K C07N H29 109.5 . . ?
H21 C07N H29 109.5 . . ?
O03K C07N H30 109.5 . . ?
H21 C07N H30 109.5 . . ?
H29 C07N H30 109.5 . . ?
C057 C07O H22 109.5 . . ?
C057 C07O H31 109.5 . . ?
H22 C07O H31 109.5 . . ?
C057 C07O H32 109.5 . . ?
H22 C07O H32 109.5 . . ?
H31 C07O H32 109.5 . . ?
C06F C07P H23 109.5 . . ?
C06F C07P H33 109.5 . . ?
H23 C07P H33 109.5 . . ?
C06F C07P H34 109.5 . . ?
H23 C07P H34 109.5 . . ?
H33 C07P H34 109.5 . . ?
C070 C07Q C073 122.5(11) . . ?
C070 C07Q H24 118.7 . . ?
C073 C07Q H24 118.7 . . ?
C06L C07R H25 109.5 . . ?
C06L C07R H35 109.5 . . ?
H25 C07R H35 109.5 . . ?
C06L C07R H36 109.5 . . ?
H25 C07R H36 109.5 . . ?
H35 C07R H36 109.5 . . ?
C06T C07U H26 109.5 . . ?
C06T C07U H37 109.5 . . ?
H26 C07U H37 109.5 . . ?
C06T C07U H38 109.5 . . ?
H26 C07U H38 109.5 . . ?
H37 C07U H38 109.5 . . ?
C068 C07W H27 109.5 . . ?
C068 C07W H39 109.5 . . ?
H27 C07W H39 109.5 . . ?
C068 C07W H40 109.5 . . ?
H27 C07W H40 109.5 . . ?
H39 C07W H40 109.5 . . ?
C06X C07X H28 109.5 . . ?
C06X C07X H41 109.5 . . ?
H28 C07X H41 109.5 . . ?
C06X C07X H42 109.5 . . ?
H28 C07X H42 109.5 . . ?
H41 C07X H42 109.5 . . ?

loop_
_geom_bond_atom_site_label_1
_geom_bond_atom_site_label_2
_geom_bond_distance
_geom_bond_site_symmetry_2
_geom_bond_publ_flag
Dy01 O025 2.320(6) . ?
Dy01 O00U 2.332(5) . ?
Dy01 O00Q 2.402(5) . ?
Dy01 O01R 2.428(6) . ?
Dy01 O02X 2.434(6) . ?
Dy01 O00S 2.443(5) . ?
Dy01 O00W 2.457(5) . ?
Dy01 O031 2.463(6) . ?
Dy01 O022 2.493(5) . ?
Dy01 C04D 2.820(8) . ?
Dy01 C03V 2.831(8) . ?
Dy01 C053 2.859(10) . ?
Dy02 O016 2.292(6) . ?
Dy02 O00U 2.324(5) . ?
Dy02 O020 2.332(5) . ?
Dy02 O00S 2.332(5) . ?
Dy02 O00N 2.345(5) . ?
Dy02 O01B 2.391(6) . ?
Dy02 O01M 2.416(5) . ?
Dy02 O01F 2.485(6) . ?
Dy02 Dy08 3.8793(6) . ?
Dy02 Dy0I 3.9279(6) . ?
Dy02 Dy0C 3.9551(6) . ?
Dy03 O02D 2.369(6) . ?
Dy03 O00Z 2.381(5) . ?
Dy03 O02G 2.389(6) . ?
Dy03 O01A 2.390(5) . ?
Dy03 O01D 2.403(6) . ?
Dy03 O00V 2.405(6) . ?
Dy03 O038 2.424(6) . ?
Dy03 O01U 2.464(6) . ?
Dy03 O017 2.497(5) . ?
Dy03 C04L 2.757(9) . ?
Dy03 C04K 2.851(9) . ?
Dy03 Dy07 3.5694(5) . ?
Dy04 O019 2.304(6) . ?
Dy04 O01C 2.342(6) . ?
Dy04 O015 2.343(5) . ?
Dy04 O00Z 2.337(5) . ?
Dy04 O024 2.363(6) . ?
Dy04 O00V 2.373(5) . ?
Dy04 O01L 2.426(5) . ?
Dy04 O03A 2.488(5) . ?
Dy04 Dy07 3.8555(6) . ?
Dy04 Dy09 3.9511(5) . ?
Dy04 Dy0J 3.9810(6) . ?
Dy05 O01H 2.303(5) . ?
Dy05 O00X 2.334(6) . ?
Dy05 O011 2.327(5) . ?
Dy05 O021 2.340(6) . ?
Dy05 O02Z 2.352(6) . ?
Dy05 O01O 2.389(5) . ?
Dy05 O01I 2.426(5) . ?
Dy05 O02J 2.488(6) . ?
Dy05 Dy0I 3.8494(6) . ?
Dy05 Dy0C 3.8712(6) . ?
Dy05 Dy0F 3.9602(6) . ?
Dy05 Dy0K 3.9656(6) . ?
Dy06 O00P 2.289(5) . ?
Dy06 O00M 2.332(6) . ?
Dy06 O01E 2.329(5) . ?
Dy06 O00W 2.337(6) . ?
Dy06 O026 2.346(5) . ?
Dy06 O01J 2.401(5) . ?
Dy06 O00Q 2.435(5) . ?
Dy06 O02W 2.494(6) . ?
Dy06 Dy0B 3.8565(6) . ?
Dy06 Dy0G 3.8823(6) . ?
Dy06 Dy08 3.9675(5) . ?
Dy07 O01P 2.316(6) . ?
Dy07 O00Z 2.341(5) . ?
Dy07 O01A 2.399(5) . ?
Dy07 O02F 2.422(6) . ?
Dy07 O037 2.436(6) . ?
Dy07 O015 2.438(6) . ?
Dy07 O02L 2.459(6) . ?
Dy07 O00Y 2.462(6) . ?
Dy07 O01D 2.485(5) . ?
Dy07 C04X 2.808(9) . ?
Dy07 C040 2.822(9) . ?
Dy07 C04P 2.834(9) . ?
Dy08 O02Y 2.365(7) . ?
Dy08 O00Q 2.361(5) . ?
Dy08 O02H 2.385(6) . ?
Dy08 O01B 2.396(6) . ?
Dy08 O022 2.396(6) . ?
Dy08 O00U 2.395(5) . ?
Dy08 O02V 2.447(6) . ?
Dy08 O02Q 2.448(6) . ?
Dy08 O026 2.526(5) . ?
Dy08 C04N 2.753(9) . ?
Dy08 C04T 2.863(8) . ?
Dy09 O02B 2.320(5) . ?
Dy09 O00T 2.330(5) . ?
Dy09 O01L 2.425(5) . ?
Dy09 O01Y 2.435(6) . ?
Dy09 O02T 2.435(6) . ?
Dy09 O01C 2.456(5) . ?
Dy09 O00O 2.461(5) . ?
Dy09 O03C 2.462(6) . ?
Dy09 O032 2.499(5) . ?
Dy09 C03Z 2.809(9) . ?
Dy09 C057 2.832(10) . ?
Dy09 C056 2.848(9) . ?
Dy0A O013 2.312(5) . ?
Dy0A O01Q 2.320(5) . ?
Dy0A O014 2.324(5) . ?
Dy0A O00Y 2.330(6) . ?
Dy0A O017 2.343(5) . ?
Dy0A O02E 2.384(6) . ?
Dy0A O01A 2.414(5) . ?
Dy0A O033 2.486(6) . ?
Dy0A Dy0H 3.8500(6) . ?
Dy0A Dy0L 3.8691(6) . ?
Dy0B O02O 2.307(5) . ?
Dy0B O01E 2.321(5) . ?
Dy0B O010 2.410(5) . ?
Dy0B O03O 2.431(6) . ?
Dy0B O01Z 2.432(6) . ?
Dy0B O03E 2.445(6) . ?
Dy0B O00M 2.446(6) . ?
Dy0B O027 2.457(6) . ?
Dy0B O02R 2.534(6) . ?
Dy0B C05M 2.823(10) . ?
Dy0B C042 2.842(9) . ?
Dy0B C04U 2.858(10) . ?
Dy0C O02C 2.363(6) . ?
Dy0C O011 2.380(5) . ?
Dy0C O01M 2.384(5) . ?
Dy0C O01O 2.396(6) . ?
Dy0C O01K 2.402(5) . ?
Dy0C O023 2.405(6) . ?
Dy0C O02P 2.413(6) . ?
Dy0C O02S 2.458(6) . ?
Dy0C O020 2.490(6) . ?
Dy0C C03Y 2.755(8) . ?
Dy0C C04F 2.890(10) . ?
Dy0C Dy0I 3.5663(6) . ?
Dy0D O00R 2.300(6) . ?
Dy0D O00O 2.320(6) . ?
Dy0D O01V 2.325(6) . ?
Dy0D O00T 2.334(5) . ?
Dy0D O027 2.350(5) . ?
Dy0D O02I 2.397(5) . ?
Dy0D O010 2.417(5) . ?
Dy0D O02U 2.479(6) . ?
Dy0D Dy0J 3.8678(5) . ?
Dy0D Dy0G 3.9604(6) . ?
Dy0E O01X 2.283(6) . ?
Dy0E O03G 2.334(6) . ?
Dy0E O029 2.342(6) . ?
Dy0E O01N 2.338(6) . ?
Dy0E O012 2.355(5) . ?
Dy0E O036 2.409(6) . ?
Dy0E O018 2.412(5) 2_666 ?
Dy0E O03K 2.517(6) . ?
Dy0E Dy0F 3.8690(6) . ?
Dy0E Dy0K 3.8736(6) . ?
Dy0E Dy0H 3.9328(6) 2_666 ?
Dy0E Dy0L 3.9369(6) 2_666 ?
Dy0F O01T 2.330(6) 2_666 ?
Dy0F O01N 2.326(5) . ?
Dy0F O01I 2.419(5) . ?
Dy0F O01W 2.427(6) . ?
Dy0F O03I 2.438(6) . ?
Dy0F O012 2.446(5) . ?
Dy0F O03T 2.456(7) . ?
Dy0F O021 2.464(5) . ?
Dy0F O02M 2.488(6) . ?
Dy0F C043 2.807(8) . ?
Dy0F C06F 2.837(10) . ?
Dy0F C05Q 2.842(10) . ?
Dy0G O010 2.360(5) . ?
Dy0G O035 2.372(6) . ?
Dy0G O01J 2.378(6) . ?
Dy0G O02R 2.392(6) . ?
Dy0G O01E 2.398(5) . ?
Dy0G O039 2.410(6) . ?
Dy0G O03W 2.433(6) . ?
Dy0G O03D 2.440(6) . ?
Dy0G O01V 2.515(6) . ?
Dy0G C06L 2.766(10) . ?
Dy0G C04Y 2.870(10) . ?
Dy0H O01G 2.322(5) . ?
Dy0H O014 2.324(5) . ?
Dy0H O018 2.411(5) . ?
Dy0H O02A 2.424(5) . ?
Dy0H O029 2.438(6) 2_666 ?
Dy0H O03L 2.438(7) 2_666 ?
Dy0H O01Q 2.446(5) . ?
Dy0H O03J 2.453(6) . ?
Dy0H O034 2.509(5) . ?
Dy0H C044 2.803(8) . ?
Dy0H C060 2.833(11) 2_666 ?
Dy0H C05A 2.833(9) . ?
Dy0I O028 2.305(6) . ?
Dy0I O011 2.349(5) . ?
Dy0I O01M 2.396(5) . ?
Dy0I O00X 2.436(5) . ?
Dy0I O02K 2.438(6) . ?
Dy0I O03R 2.448(6) . ?
Dy0I O00N 2.448(5) . ?
Dy0I O03N 2.449(7) . ?
Dy0I O023 2.481(6) . ?
Dy0I C045 2.790(8) . ?
Dy0I C066 2.819(9) . ?
Dy0I C05F 2.830(10) . ?
Dy0J O01S 2.358(6) . ?
Dy0J O01L 2.357(5) . ?
Dy0J O00T 2.386(5) . ?
Dy0J O032 2.394(6) . ?
Dy0J O02I 2.398(6) . ?
Dy0J O03S 2.404(7) . ?
Dy0J O03X 2.435(7) . ?
Dy0J O02N 2.438(5) . ?
Dy0J O024 2.537(5) . ?
Dy0J C06T 2.765(12) . ?
Dy0J C04H 2.882(8) . ?
Dy0K O03B 2.369(7) . ?
Dy0K O01I 2.372(5) . ?
Dy0K O01N 2.382(5) . ?
Dy0K O036 2.414(7) . ?
Dy0K O03P 2.414(6) . ?
Dy0K O02M 2.413(6) . ?
Dy0K O030 2.419(6) . ?
Dy0K O03Q 2.460(6) . ?
Dy0K O02Z 2.512(6) . ?
Dy0K C068 2.796(11) . ?
Dy0K C05W 2.864(9) . ?
Dy0L O018 2.372(5) . ?
Dy0L O03F 2.377(7) . ?
Dy0L O03M 2.383(7) . ?
Dy0L O02E 2.389(6) . ?
Dy0L O014 2.400(5) . ?
Dy0L O034 2.404(7) . ?
Dy0L O03U 2.412(7) . ?
Dy0L O03H 2.434(6) 2_666 ?
Dy0L O03G 2.514(6) 2_666 ?
Dy0L C06X 2.738(10) . ?
Dy0L C06R 2.861(11) 2_666 ?
O00M C042 1.298(9) . ?
O00N C05F 1.295(10) . ?
O00O C03Z 1.278(10) . ?
O00P C04C 1.268(9) . ?
O00Q H00Q 1.0000 . ?
O00R C047 1.254(10) . ?
O00S C03V 1.291(9) . ?
O00T H00T 1.0000 . ?
O00U H00U 1.0000 . ?
O00V C04S 1.326(11) . ?
O00W C04D 1.290(10) . ?
O00X C045 1.266(9) . ?
O00Y C04X 1.254(10) . ?
O00Z H00Z 1.0000 . ?
O010 H010 1.0000 . ?
O011 H011 1.0000 . ?
O012 C043 1.294(8) . ?
O013 C04I 1.241(10) . ?
O014 H014 1.0000 . ?
O015 C040 1.288(9) . ?
O016 C048 1.235(9) . ?
O017 C04K 1.271(10) . ?
O018 Dy0E 2.412(5) 2_666 ?
O018 H018 1.0000 . ?
O019 C041 1.252(9) . ?
O01A H01A 1.0000 . ?
O01B C04J 1.311(10) . ?
O01C C057 1.301(11) . ?
O01D C04P 1.272(10) . ?
O01E H01E 1.0000 . ?
O01F C05L 1.411(10) . ?
O01F C05K 1.437(9) . ?
O01G C041 1.244(10) . ?
O01H C055 1.257(9) . ?
O01I H01I 1.0000 . ?
O01J C051 1.324(10) . ?
O01K C03Y 1.244(10) . ?
O01L H01L 1.0000 . ?
O01M H01M 1.0000 . ?
O01N H01N 1.0000 . ?
O01O C04Z 1.308(10) . ?
O01P C047 1.276(10) . ?
O01Q C044 1.296(9) . ?
O01R C03V 1.248(9) . ?
O01S C04V 1.227(10) . ?
O01T C04I 1.265(10) . ?
O01T Dy0F 2.330(6) 2_666 ?
O01U C04K 1.251(10) . ?
O01V C04Y 1.300(11) . ?
O01W C043 1.215(9) . ?
O01X C05B 1.246(10) . ?
O01Y C03Z 1.248(10) . ?
O01Z C042 1.241(10) . ?
O020 C04F 1.296(10) . ?
O021 C05Q 1.293(10) . ?
O022 C053 1.303(11) . ?
O023 C066 1.276(10) . ?
O024 C04H 1.273(10) . ?
O025 C055 1.260(10) . ?
O026 C04T 1.276(10) . ?
O027 C05M 1.269(11) . ?
O028 C05B 1.257(10) . ?
O029 C060 1.279(11) . ?
O029 Dy0H 2.438(6) 2_666 ?
O02A C044 1.231(10) . ?
O02B C04C 1.266(10) . ?
O02C C04G 1.229(11) . ?
O02D C049 1.235(10) . ?
O02E C05J 1.334(11) . ?
O02F C040 1.240(10) . ?
O02G C04L 1.243(10) . ?
O02H C04N 1.224(12) . ?
O02I C050 1.323(10) . ?
O02J C05P 1.399(10) . ?
O02J C06J 1.425(10) . ?
O02K C045 1.237(10) . ?
O02L C04P 1.251(10) . ?
O02M C06F 1.278(11) . ?
O02N C04H 1.251(10) . ?
O02O C048 1.262(8) . ?
O02P C03Y 1.278(10) . ?
O02Q C04N 1.297(12) . ?
O02R C04U 1.257(10) . ?
O02S C04F 1.262(10) . ?
O02T C057 1.239(10) . ?
O02U C05Y 1.393(10) . ?
O02U C07I 1.435(10) . ?
O02V C04T 1.233(10) . ?
O02W C054 1.407(9) . ?
O02W C06Y 1.443(11) . ?
O02X C04D 1.227(10) . ?
O02Y C05V 1.226(11) . ?
O02Z C05W 1.278(10) . ?
O030 C05W 1.253(10) . ?
O031 C053 1.242(11) . ?
O032 C056 1.286(11) . ?
O033 C064 1.406(11) . ?
O033 C06Z 1.425(11) . ?
O034 C05A 1.295(11) . ?
O035 C04W 1.219(11) . ?
O036 C06E 1.311(11) . ?
O037 C04X 1.245(11) . ?
O038 C04L 1.281(11) . ?
O039 C06L 1.240(13) . ?
O03A C06A 1.436(10) . ?
O03A C07A 1.437(11) . ?
O03B C05T 1.255(12) . ?
O03C C056 1.232(11) . ?
O03D C04Y 1.246(11) . ?
O03E C04U 1.248(10) . ?
O03F C05U 1.220(13) . ?
O03G C06R 1.289(10) . ?
O03G Dy0L 2.514(6) 2_666 ?
O03H C06R 1.224(11) . ?
O03H Dy0L 2.435(6) 2_666 ?
O03I C05Q 1.246(11) . ?
O03J C05A 1.238(11) . ?
O03K C07N 1.414(11) . ?
O03K C062 1.433(11) . ?
O03L C060 1.245(11) . ?
O03L Dy0H 2.438(6) 2_666 ?
O03M C06X 1.217(15) . ?
O03N C05F 1.231(10) . ?
O03O C05M 1.238(10) . ?
O03P C068 1.223(13) . ?
O03Q C068 1.317(14) . ?
O03R C066 1.219(11) . ?
O03S C06T 1.288(16) . ?
O03T C06F 1.239(12) . ?
O03U C06X 1.315(15) . ?
C03V C046 1.496(11) . ?
O03W C06L 1.295(13) . ?
O03X C06T 1.282(15) . ?
C03Y C07F 1.507(12) . ?
C03Z C04A 1.498(11) . ?
C040 C05G 1.493(12) . ?
C041 C05N 1.493(12) . ?
C042 C04Q 1.488(12) . ?
C043 C05R 1.531(11) . ?
C044 C04B 1.535(11) . ?
C045 C05H 1.522(12) . ?
C046 H04A 0.9800 . ?
C046 H04B 0.9800 . ?
C046 H04C 0.9800 . ?
C047 C063 1.510(12) . ?
C048 C06K 1.535(12) . ?
C049 C04M 1.439(13) . ?
C049 H049 0.9500 . ?
C04A H04D 0.9800 . ?
C04A H04E 0.9800 . ?
C04A H04F 0.9800 . ?
C04B H04G 0.9800 . ?
C04B H04H 0.9800 . ?
C04B H04I 0.9800 . ?
C04C C058 1.493(11) . ?
C04D C06N 1.496(11) . ?
C04E C05E 1.358(14) . ?
C04E C052 1.396(13) . ?
C04E H04J 0.9500 . ?
C04F C04R 1.481(12) . ?
C04G C052 1.444(14) . ?
C04G H04K 0.9500 . ?
C04H C05X 1.509(11) . ?
C04I C06H 1.518(12) . ?
C04J C04O 1.403(12) . ?
C04J C05L 1.415(12) . ?
C04K C06S 1.509(12) . ?
C04L C074 1.486(14) . ?
C04M C04S 1.401(12) . ?
C04M C05O 1.426(12) . ?
C04N C07J 1.502(13) . ?
C04O C05S 1.434(14) . ?
C04O C05V 1.455(13) . ?
C04P C05I 1.519(13) . ?
C04Q H04L 0.9800 . ?
C04Q H04M 0.9800 . ?
C04Q H04N 0.9800 . ?
C04R H04O 0.9800 . ?
C04R H04P 0.9800 . ?
C04R H04Q 0.9800 . ?
C04S C06A 1.444(13) . ?
C04T C06G 1.490(11) . ?
C04U C07C 1.521(14) . ?
C04V C05D 1.472(12) . ?
C04V H04V 0.9500 . ?
C04W C05C 1.421(13) . ?
C04W H04W 0.9500 . ?
C04X C07M 1.526(13) . ?
C04Y C078 1.486(13) . ?
C04Z C052 1.424(12) . ?
C04Z C05P 1.454(13) . ?
C050 C05D 1.393(12) . ?
C050 C05Y 1.408(12) . ?
C051 C05C 1.437(11) . ?
C051 C054 1.468(13) . ?
C053 C06I 1.508(13) . ?
C054 C073 1.351(13) . ?
C055 C061 1.518(11) . ?
C056 C07B 1.518(12) . ?
C057 C07O 1.448(14) . ?
C058 H05A 0.9800 . ?
C058 H05B 0.9800 . ?
C058 H05C 0.9800 . ?
C059 C05W 1.493(12) . ?
C059 H05D 0.9800 . ?
C059 H05E 0.9800 . ?
C059 H05F 0.9800 . ?
C05A C075 1.503(12) . ?
C05B C07G 1.515(13) . ?
C05C C070 1.380(13) . ?
C05D C06Q 1.396(14) . ?
C05E C069 1.395(13) . ?
C05E H05G 0.9500 . ?
C05F C06U 1.472(13) . ?
C05G H05H 0.9800 . ?
C05G H05I 0.9800 . ?
C05G H05J 0.9800 . ?
C05H H05K 0.9800 . ?
C05H H05L 0.9800 . ?
C05H H05M 0.9800 . ?
C05I H05N 0.9800 . ?
C05I H05O 0.9800 . ?
C05I H05P 0.9800 . ?
C05J C06D 1.407(13) . ?
C05J C064 1.414(14) . ?
C05K H05Q 0.9800 . ?
C05K H05R 0.9800 . ?
C05K H05S 0.9800 . ?
C05L C06C 1.382(13) . ?
C05M C079 1.498(14) . ?
C05N H05T 0.9800 . ?
C05N H05U 0.9800 . ?
C05N H05V 0.9800 . ?
C05O C067 1.374(13) . ?
C05O H05W 0.9500 . ?
C05P C069 1.360(13) . ?
C05Q C072 1.510(13) . ?
C05R H05X 0.9800 . ?
C05R H05Y 0.9800 . ?
C05R H 0.9800 . ?
C05S C07K 1.362(14) . ?
C05S H05Z 0.9500 . ?
C05T C06B 1.384(14) . ?
C05T H05 0.9500 . ?
C05U C06D 1.404(16) . ?
C05U H1 0.9500 . ?
C05V H2 0.9500 . ?
C05X H3 0.9800 . ?
C05X HA 0.9800 . ?
C05X HB 0.9800 . ?
C05Y C06V 1.363(13) . ?
C060 C076 1.453(14) . ?
C060 Dy0H 2.833(11) 2_666 ?
C061 H06A 0.9800 . ?
C061 H06B 0.9800 . ?
C061 H06C 0.9800 . ?
C062 C06O 1.364(14) . ?
C062 C06E 1.408(14) . ?
C063 H06D 0.9800 . ?
C063 H06E 0.9800 . ?
C063 H06F 0.9800 . ?
C064 C06W 1.344(14) . ?
C065 C066 1.514(12) . ?
C065 H06G 0.9800 . ?
C065 H06H 0.9800 . ?
C065 H06I 0.9800 . ?
C067 C06M 1.373(12) . ?
C067 H067 0.9500 . ?
C068 C07W 1.534(15) . ?
C069 H069 0.9500 . ?
C06A C06M 1.371(13) . ?
C06B C06E 1.403(13) . ?
C06B C06P 1.403(13) . ?
C06C C07K 1.372(14) . ?
C06C H06J 0.9500 . ?
C06D C07L 1.433(16) . ?
C06F C07P 1.527(14) . ?
C06G H06K 0.9800 . ?
C06G H06L 0.9800 . ?
C06G H06M 0.9800 . ?
C06H H06N 0.9800 . ?
C06H H06O 0.9800 . ?
C06H H06P 0.9800 . ?
C06I H06Q 0.9800 . ?
C06I H06R 0.9800 . ?
C06I H06S 0.9800 . ?
C06J H06T 0.9800 . ?
C06J H06U 0.9800 . ?
C06J H06V 0.9800 . ?
C06K H06W 0.9800 . ?
C06K H06X 0.9800 . ?
C06K H06Y 0.9800 . ?
C06L C07R 1.518(14) . ?
C06M H06Z 0.9500 . ?
C06N H06 0.9800 . ?
C06N HC 0.9800 . ?
C06N HD 0.9800 . ?
C06O C077 1.398(15) . ?
C06O H4 0.9500 . ?
C06P C077 1.318(15) . ?
C06P H5 0.9500 . ?
C06Q C07D 1.352(14) . ?
C06Q H6 0.9500 . ?
C06R C07H 1.564(14) . ?
C06R Dy0L 2.861(10) 2_666 ?
C06S H7 0.9800 . ?
C06S HE 0.9800 . ?
C06S HF 0.9800 . ?
C06T C07U 1.563(16) . ?
C06U H8 0.9800 . ?
C06U HG 0.9800 . ?
C06U HH 0.9800 . ?
C06V C07D 1.392(14) . ?
C06V H9 0.9500 . ?
C06W C07E 1.377(17) . ?
C06W H10 0.9500 . ?
C06X C07X 1.490(14) . ?
C06Y H11 0.9800 . ?
C06Y HI 0.9800 . ?
C06Y HJ 0.9800 . ?
C06Z H12 0.9800 . ?
C06Z HK 0.9800 . ?
C06Z HL 0.9800 . ?
C070 C07Q 1.340(15) . ?
C070 H070 0.9500 . ?
C072 H07A 0.9800 . ?
C072 H07B 0.9800 . ?
C072 H07C 0.9800 . ?
C073 C07Q 1.397(14) . ?
C073 H073 0.9500 . ?
C074 H07D 0.9800 . ?
C074 H07E 0.9800 . ?
C074 H07F 0.9800 . ?
C075 H07G 0.9800 . ?
C075 H07H 0.9800 . ?
C075 H07I 0.9800 . ?
C076 H07J 0.9800 . ?
C076 H07K 0.9800 . ?
C076 H07L 0.9800 . ?
C077 H077 0.9500 . ?
C078 H07M 0.9800 . ?
C078 H07N 0.9800 . ?
C078 H07O 0.9800 . ?
C079 H07P 0.9800 . ?
C079 H07Q 0.9800 . ?
C079 H07R 0.9800 . ?
C07A H07S 0.9800 . ?
C07A H07T 0.9800 . ?
C07A H07U 0.9800 . ?
C07B H07V 0.9800 . ?
C07B H07W 0.9800 . ?
C07B H07X 0.9800 . ?
C07C H07Y 0.9800 . ?
C07C HM 0.9800 . ?
C07C HN 0.9800 . ?
C07D H07Z 0.9500 . ?
C07E C07L 1.344(19) . ?
C07E H07 0.9500 . ?
C07F H13 0.9800 . ?
C07F HO 0.9800 . ?
C07F HP 0.9800 . ?
C07G H14 0.9800 . ?
C07G HQ 0.9800 . ?
C07G HR 0.9800 . ?
C07H H15 0.9800 . ?
C07H HS 0.9800 . ?
C07H HT 0.9800 . ?
C07I H16 0.9800 . ?
C07I HU 0.9800 . ?
C07I HV 0.9800 . ?
C07J H17 0.9800 . ?
C07J HW 0.9800 . ?
C07J HX 0.9800 . ?
C07K H18 0.9500 . ?
C07L H19 0.9500 . ?
C07M H20 0.9800 . ?
C07M HY 0.9800 . ?
C07M HZ 0.9800 . ?
C07N H21 0.9800 . ?
C07N H29 0.9800 . ?
C07N H30 0.9800 . ?
C07O H22 0.9800 . ?
C07O H31 0.9800 . ?
C07O H32 0.9800 . ?
C07P H23 0.9800 . ?
C07P H33 0.9800 . ?
C07P H34 0.9800 . ?
C07Q H24 0.9500 . ?
C07R H25 0.9800 . ?
C07R H35 0.9800 . ?
C07R H36 0.9800 . ?
C07U H26 0.9800 . ?
C07U H37 0.9800 . ?
C07U H38 0.9800 . ?
C07W H27 0.9800 . ?
C07W H39 0.9800 . ?
C07W H40 0.9800 . ?
C07X H28 0.9800 . ?
C07X H41 0.9800 . ?
C07X H42 0.9800 . ?

loop_
_geom_torsion_atom_site_label_1
_geom_torsion_atom_site_label_2
_geom_torsion_atom_site_label_3
_geom_torsion_atom_site_label_4
_geom_torsion
_geom_torsion_site_symmetry_1
_geom_torsion_site_symmetry_2
_geom_torsion_site_symmetry_3
_geom_torsion_site_symmetry_4
_geom_torsion_publ_flag
Dy01 O01R C03V O00S 4.0(8) . . . . ?
Dy01 O01R C03V C046 -173.1(7) . . . . ?
Dy02 O00S C03V O01R -151.4(9) . . . . ?
Dy01 O00S C03V O01R -3.9(7) . . . . ?
Dy02 O00S C03V C046 25.8(16) . . . . ?
Dy01 O00S C03V C046 173.3(6) . . . . ?
Dy02 O00S C03V Dy01 -147.5(12) . . . . ?
Dy0C O01K C03Y O02P 5.5(10) . . . . ?
Dy0C O01K C03Y C07F 179.4(10) . . . . ?
Dy0C O02P C03Y O01K -5.5(10) . . . . ?
Dy0C O02P C03Y C07F -179.3(10) . . . . ?
Dy09 O01Y C03Z O00O 8.4(8) . . . . ?
Dy09 O01Y C03Z C04A -171.5(7) . . . . ?
Dy0D O00O C03Z O01Y -151.4(9) . . . . ?
Dy09 O00O C03Z O01Y -8.3(8) . . . . ?
Dy0D O00O C03Z C04A 28.5(16) . . . . ?
Dy09 O00O C03Z C04A 171.6(7) . . . . ?
Dy0D O00O C03Z Dy09 -143.1(12) . . . . ?
Dy07 O02F C040 O015 -7.2(8) . . . . ?
Dy07 O02F C040 C05G 174.2(7) . . . . ?
Dy04 O015 C040 O02F 147.7(9) . . . . ?
Dy07 O015 C040 O02F 7.1(7) . . . . ?
Dy04 O015 C040 C05G -33.6(15) . . . . ?
Dy07 O015 C040 C05G -174.2(6) . . . . ?
Dy04 O015 C040 Dy07 140.6(11) . . . . ?
Dy0H O01G C041 O019 -179.4(5) . . . . ?
Dy0H O01G C041 C05N -0.9(13) . . . . ?
Dy04 O019 C041 O01G 48.1(15) . . . . ?
Dy04 O019 C041 C05N -130.4(10) . . . . ?
Dy0B O01Z C042 O00M -6.1(7) . . . . ?
Dy0B O01Z C042 C04Q 174.8(7) . . . . ?
Dy06 O00M C042 O01Z 152.9(9) . . . . ?
Dy0B O00M C042 O01Z 6.0(7) . . . . ?
Dy06 O00M C042 C04Q -28.0(15) . . . . ?
Dy0B O00M C042 C04Q -174.8(6) . . . . ?
Dy06 O00M C042 Dy0B 146.9(12) . . . . ?
Dy0F O01W C043 O012 8.5(8) . . . . ?
Dy0F O01W C043 C05R -174.7(7) . . . . ?
Dy0E O012 C043 O01W -149.7(9) . . . . ?
Dy0F O012 C043 O01W -8.4(8) . . . . ?
Dy0E O012 C043 C05R 33.2(16) . . . . ?
Dy0F O012 C043 C05R 174.5(6) . . . . ?
Dy0E O012 C043 Dy0F -141.3(12) . . . . ?
Dy0H O02A C044 O01Q 6.7(8) . . . . ?
Dy0H O02A C044 C04B -174.2(7) . . . . ?
Dy0A O01Q C044 O02A -148.8(9) . . . . ?
Dy0H O01Q C044 O02A -6.7(8) . . . . ?
Dy0A O01Q C044 C04B 32.1(16) . . . . ?
Dy0H O01Q C044 C04B 174.2(6) . . . . ?
Dy0A O01Q C044 Dy0H -142.1(13) . . . . ?
Dy0I O02K C045 O00X -5.6(8) . . . . ?
Dy0I O02K C045 C05H 175.5(7) . . . . ?
Dy05 O00X C045 O02K 147.8(9) . . . . ?
Dy0I O00X C045 O02K 5.6(8) . . . . ?
Dy05 O00X C045 C05H -33.3(16) . . . . ?
Dy0I O00X C045 C05H -175.5(7) . . . . ?
Dy05 O00X C045 Dy0I 142.1(12) . . . . ?
Dy0D O00R C047 O01P -43.9(17) . . . . ?
Dy0D O00R C047 C063 135.3(10) . . . . ?
Dy07 O01P C047 O00R -179.6(5) . . . . ?
Dy07 O01P C047 C063 1.1(14) . . . . ?
Dy02 O016 C048 O02O -46.0(16) . . . . ?
Dy02 O016 C048 C06K 134.8(9) . . . . ?
Dy0B O02O C048 O016 -176.6(6) . . . . ?
Dy0B O02O C048 C06K 2.6(14) . . . . ?
Dy03 O02D C049 C04M -21.1(14) . . . . ?
Dy09 O02B C04C O00P 177.3(5) . . . . ?
Dy09 O02B C04C C058 -5.7(14) . . . . ?
Dy06 O00P C04C O02B 41.8(16) . . . . ?
Dy06 O00P C04C C058 -135.3(9) . . . . ?
Dy01 O02X C04D O00W -7.0(9) . . . . ?
Dy01 O02X C04D C06N 172.0(8) . . . . ?
Dy06 O00W C04D O02X 172.5(9) . . . . ?
Dy01 O00W C04D O02X 6.9(9) . . . . ?
Dy06 O00W C04D C06N -6.5(19) . . . . ?
Dy01 O00W C04D C06N -172.1(8) . . . . ?
Dy06 O00W C04D Dy01 165.6(14) . . . . ?
Dy0C O02S C04F O020 -0.8(8) . . . . ?
Dy0C O02S C04F C04R 177.6(8) . . . . ?
Dy02 O020 C04F O02S -159.0(8) . . . . ?
Dy0C O020 C04F O02S 0.8(8) . . . . ?
Dy02 O020 C04F C04R 22.6(17) . . . . ?
Dy0C O020 C04F C04R -177.6(8) . . . . ?
Dy02 O020 C04F Dy0C -159.8(13) . . . . ?
Dy0C O02C C04G C052 -20.8(14) . . . . ?
Dy0J O02N C04H O024 -4.4(9) . . . . ?
Dy0J O02N C04H C05X 172.6(8) . . . . ?
Dy04 O024 C04H O02N 151.7(9) . . . . ?
Dy0J O024 C04H O02N 4.2(9) . . . . ?
Dy04 O024 C04H C05X -25.3(18) . . . . ?
Dy0J O024 C04H C05X -172.8(8) . . . . ?
Dy04 O024 C04H Dy0J 147.5(13) . . . . ?
Dy0A O013 C04I O01T -42.2(18) . . . . ?
Dy0A O013 C04I C06H 136.8(11) . . . . ?
Dy0F O01T C04I O013 178.5(5) 2_666 . . . ?
Dy0F O01T C04I C06H -0.5(14) 2_666 . . . ?
Dy02 O01B C04J C04O 158.6(7) . . . . ?
Dy08 O01B C04J C04O -16.0(12) . . . . ?
Dy02 O01B C04J C05L -21.4(10) . . . . ?
Dy08 O01B C04J C05L 164.0(6) . . . . ?
Dy03 O01U C04K O017 -1.4(9) . . . . ?
Dy03 O01U C04K C06S 179.0(8) . . . . ?
Dy0A O017 C04K O01U -158.4(9) . . . . ?
Dy03 O017 C04K O01U 1.4(9) . . . . ?
Dy0A O017 C04K C06S 21.2(19) . . . . ?
Dy03 O017 C04K C06S -179.0(8) . . . . ?
Dy0A O017 C04K Dy03 -159.8(14) . . . . ?
Dy03 O02G C04L O038 -4.6(9) . . . . ?
Dy03 O02G C04L C074 174.6(8) . . . . ?
Dy03 O038 C04L O02G 4.5(9) . . . . ?
Dy03 O038 C04L C074 -174.6(9) . . . . ?
O02D C049 C04M C04S -4.3(14) . . . . ?
O02D C049 C04M C05O 178.6(8) . . . . ?
Dy08 O02H C04N O02Q -7.3(9) . . . . ?
Dy08 O02H C04N C07J 174.4(8) . . . . ?
Dy08 O02Q C04N O02H 7.1(9) . . . . ?
Dy08 O02Q C04N C07J -174.5(8) . . . . ?
O01B C04J C04O C05S 178.2(9) . . . . ?
C05L C04J C04O C05S -1.7(13) . . . . ?
O01B C04J C04O C05V -6.6(15) . . . . ?
C05L C04J C04O C05V 173.5(9) . . . . ?
Dy07 O02L C04P O01D 2.8(8) . . . . ?
Dy07 O02L C04P C05I -177.6(7) . . . . ?
Dy03 O01D C04P O02L 94.1(9) . . . . ?
Dy07 O01D C04P O02L -2.8(8) . . . . ?
Dy03 O01D C04P C05I -85.5(10) . . . . ?
Dy07 O01D C04P C05I 177.7(7) . . . . ?
Dy03 O01D C04P Dy07 96.8(5) . . . . ?
Dy04 O00V C04S C04M -161.5(7) . . . . ?
Dy03 O00V C04S C04M 17.4(13) . . . . ?
Dy04 O00V C04S C06A 18.2(11) . . . . ?
Dy03 O00V C04S C06A -162.9(6) . . . . ?
C05O C04M C04S O00V -177.9(8) . . . . ?
C049 C04M C04S O00V 5.3(14) . . . . ?
C05O C04M C04S C06A 2.4(13) . . . . ?
C049 C04M C04S C06A -174.5(8) . . . . ?
Dy08 O02V C04T O026 2.9(10) . . . . ?
Dy08 O02V C04T C06G -179.2(9) . . . . ?
Dy06 O026 C04T O02V 154.5(10) . . . . ?
Dy08 O026 C04T O02V -2.8(10) . . . . ?
Dy06 O026 C04T C06G -23(2) . . . . ?
Dy08 O026 C04T C06G 179.3(8) . . . . ?
Dy06 O026 C04T Dy08 157.3(16) . . . . ?
Dy0B O03E C04U O02R 0.6(10) . . . . ?
Dy0B O03E C04U C07C -179.9(9) . . . . ?
Dy0G O02R C04U O03E 94.9(11) . . . . ?
Dy0B O02R C04U O03E -0.6(10) . . . . ?
Dy0G O02R C04U C07C -84.7(11) . . . . ?
Dy0B O02R C04U C07C 179.9(9) . . . . ?
Dy0G O02R C04U Dy0B 95.4(7) . . . . ?
Dy0J O01S C04V C05D 18.8(14) . . . . ?
Dy0G O035 C04W C05C -21.6(17) . . . . ?
Dy07 O037 C04X O00Y 6.2(9) . . . . ?
Dy07 O037 C04X C07M -170.5(8) . . . . ?
Dy0A O00Y C04X O037 -169.6(9) . . . . ?
Dy07 O00Y C04X O037 -6.2(9) . . . . ?
Dy0A O00Y C04X C07M 7(2) . . . . ?
Dy07 O00Y C04X C07M 170.6(8) . . . . ?
Dy0A O00Y C04X Dy07 -163.4(14) . . . . ?
Dy0G O03D C04Y O01V -1.5(10) . . . . ?
Dy0G O03D C04Y C078 176.3(9) . . . . ?
Dy0D O01V C04Y O03D -158.3(10) . . . . ?
Dy0G O01V C04Y O03D 1.5(9) . . . . ?
Dy0D O01V C04Y C078 24(2) . . . . ?
Dy0G O01V C04Y C078 -176.4(9) . . . . ?
Dy0D O01V C04Y Dy0G -159.7(15) . . . . ?
Dy05 O01O C04Z C052 -162.7(6) . . . . ?
Dy0C O01O C04Z C052 20.3(12) . . . . ?
Dy05 O01O C04Z C05P 14.1(10) . . . . ?
Dy0C O01O C04Z C05P -162.9(6) . . . . ?
Dy0J O02I C050 C05D -17.7(14) . . . . ?
Dy0D O02I C050 C05D 156.7(8) . . . . ?
Dy0J O02I C050 C05Y 163.3(7) . . . . ?
Dy0D O02I C050 C05Y -22.4(11) . . . . ?
Dy0G O01J C051 C05C 22.7(13) . . . . ?
Dy06 O01J C051 C05C -156.4(8) . . . . ?
Dy0G O01J C051 C054 -160.2(6) . . . . ?
Dy06 O01J C051 C054 20.7(11) . . . . ?
C05E C04E C052 C04Z -1.7(14) . . . . ?
C05E C04E C052 C04G 175.5(9) . . . . ?
O01O C04Z C052 C04E -179.1(8) . . . . ?
C05P C04Z C052 C04E 3.9(12) . . . . ?
O01O C04Z C052 C04G 3.9(13) . . . . ?
C05P C04Z C052 C04G -173.2(8) . . . . ?
O02C C04G C052 C04E 178.5(8) . . . . ?
O02C C04G C052 C04Z -4.2(14) . . . . ?
Dy01 O031 C053 O022 -3.1(9) . . . . ?
Dy01 O031 C053 C06I -179.9(8) . . . . ?
Dy08 O022 C053 O031 -94.0(10) . . . . ?
Dy01 O022 C053 O031 3.1(9) . . . . ?
Dy08 O022 C053 C06I 83.0(9) . . . . ?
Dy01 O022 C053 C06I -180.0(7) . . . . ?
Dy08 O022 C053 Dy01 -97.0(6) . . . . ?
C06Y O02W C054 C073 -10.1(14) . . . . ?
Dy06 O02W C054 C073 160.9(9) . . . . ?
C06Y O02W C054 C051 170.8(8) . . . . ?
Dy06 O02W C054 C051 -18.3(10) . . . . ?
O01J C051 C054 C073 -180.0(10) . . . . ?
C05C C051 C054 C073 -2.6(15) . . . . ?
O01J C051 C054 O02W -0.8(12) . . . . ?
C05C C051 C054 O02W 176.6(8) . . . . ?
Dy05 O01H C055 O025 49.0(15) . . . . ?
Dy05 O01H C055 C061 -130.6(10) . . . . ?
Dy01 O025 C055 O01H 179.6(5) . . . . ?
Dy01 O025 C055 C061 -0.8(13) . . . . ?
Dy09 O03C C056 O032 -1.4(11) . . . . ?
Dy09 O03C C056 C07B 179.3(10) . . . . ?
Dy0J O032 C056 O03C -95.1(12) . . . . ?
Dy09 O032 C056 O03C 1.4(11) . . . . ?
Dy0J O032 C056 C07B 84.3(11) . . . . ?
Dy09 O032 C056 C07B -179.3(9) . . . . ?
Dy0J O032 C056 Dy09 -96.5(6) . . . . ?
Dy09 O02T C057 O01C -8.0(10) . . . . ?
Dy09 O02T C057 C07O 164.4(10) . . . . ?
Dy04 O01C C057 O02T 173.9(9) . . . . ?
Dy09 O01C C057 O02T 7.9(10) . . . . ?
Dy04 O01C C057 C07O 1(2) . . . . ?
Dy09 O01C C057 C07O -164.7(9) . . . . ?
Dy04 O01C C057 Dy09 166.0(15) . . . . ?
Dy0H O03J C05A O034 -1.3(11) . . . . ?
Dy0H O03J C05A C075 -179.5(9) . . . . ?
Dy0L O034 C05A O03J -93.6(11) . . . . ?
Dy0H O034 C05A O03J 1.3(10) . . . . ?
Dy0L O034 C05A C075 84.8(11) . . . . ?
Dy0H O034 C05A C075 179.6(9) . . . . ?
Dy0L O034 C05A Dy0H -94.8(6) . . . . ?
Dy0E O01X C05B O028 -40.4(19) . . . . ?
Dy0E O01X C05B C07G 138.0(11) . . . . ?
Dy0I O028 C05B O01X 174.2(6) . . . . ?
Dy0I O028 C05B C07G -4.2(16) . . . . ?
O035 C04W C05C C070 179.9(11) . . . . ?
O035 C04W C05C C051 -4.6(18) . . . . ?
O01J C051 C05C C070 178.9(10) . . . . ?
C054 C051 C05C C070 1.7(15) . . . . ?
O01J C051 C05C C04W 3.4(16) . . . . ?
C054 C051 C05C C04W -173.9(9) . . . . ?
O02I C050 C05D C06Q -178.2(10) . . . . ?
C05Y C050 C05D C06Q 0.8(15) . . . . ?
O02I C050 C05D C04V -4.9(15) . . . . ?
C05Y C050 C05D C04V 174.2(9) . . . . ?
O01S C04V C05D C06Q 178.5(10) . . . . ?
O01S C04V C05D C050 4.9(15) . . . . ?
C052 C04E C05E C069 -0.7(15) . . . . ?
Dy0I O03N C05F O00N 7.7(9) . . . . ?
Dy0I O03N C05F C06U -170.6(9) . . . . ?
Dy02 O00N C05F O03N -175.8(8) . . . . ?
Dy0I O00N C05F O03N -7.7(9) . . . . ?
Dy02 O00N C05F C06U 2(2) . . . . ?
Dy0I O00N C05F C06U 170.6(9) . . . . ?
Dy02 O00N C05F Dy0I -168.2(14) . . . . ?
Dy0A O02E C05J C06D 160.5(7) . . . . ?
Dy0L O02E C05J C06D -20.5(12) . . . . ?
Dy0A O02E C05J C064 -18.0(10) . . . . ?
Dy0L O02E C05J C064 161.0(6) . . . . ?
O01B C04J C05L C06C -177.2(9) . . . . ?
C04O C04J C05L C06C 2.7(14) . . . . ?
O01B C04J C05L O01F 2.1(12) . . . . ?
C04O C04J C05L O01F -177.9(8) . . . . ?
C05K O01F C05L C06C 3.8(13) . . . . ?
Dy02 O01F C05L C06C -163.6(8) . . . . ?
C05K O01F C05L C04J -175.6(7) . . . . ?
Dy02 O01F C05L C04J 17.0(9) . . . . ?
Dy0B O03O C05M O027 5.7(10) . . . . ?
Dy0B O03O C05M C079 -173.8(9) . . . . ?
Dy0D O027 C05M O03O -158.8(9) . . . . ?
Dy0B O027 C05M O03O -5.6(10) . . . . ?
Dy0D O027 C05M C079 21(2) . . . . ?
Dy0B O027 C05M C079 173.9(9) . . . . ?
Dy0D O027 C05M Dy0B -153.2(15) . . . . ?
C04S C04M C05O C067 -1.0(14) . . . . ?
C049 C04M C05O C067 176.0(9) . . . . ?
C06J O02J C05P C069 -6.2(13) . . . . ?
Dy05 O02J C05P C069 167.6(7) . . . . ?
C06J O02J C05P C04Z 171.1(7) . . . . ?
Dy05 O02J C05P C04Z -15.2(9) . . . . ?
O01O C04Z C05P C069 178.6(8) . . . . ?
C052 C04Z C05P C069 -4.2(12) . . . . ?
O01O C04Z C05P O02J 1.3(11) . . . . ?
C052 C04Z C05P O02J 178.5(7) . . . . ?
Dy0F O03I C05Q O021 -5.8(10) . . . . ?
Dy0F O03I C05Q C072 169.2(8) . . . . ?
Dy05 O021 C05Q O03I 176.4(9) . . . . ?
Dy0F O021 C05Q O03I 5.7(10) . . . . ?
Dy05 O021 C05Q C072 1(2) . . . . ?
Dy0F O021 C05Q C072 -169.3(8) . . . . ?
Dy05 O021 C05Q Dy0F 170.7(15) . . . . ?
C04J C04O C05S C07K -1.1(16) . . . . ?
C05V C04O C05S C07K -176.6(10) . . . . ?
Dy0K O03B C05T C06B 22.1(16) . . . . ?
Dy0L O03F C05U C06D 18.9(17) . . . . ?
Dy08 O02Y C05V C04O 22.8(15) . . . . ?
C04J C04O C05V O02Y 3.6(16) . . . . ?
C05S C04O C05V O02Y 179.0(10) . . . . ?
Dy0K O030 C05W O02Z 2.1(10) . . . . ?
Dy0K O030 C05W C059 179.3(9) . . . . ?
Dy05 O02Z C05W O030 156.8(11) . . . . ?
Dy0K O02Z C05W O030 -2.0(10) . . . . ?
Dy05 O02Z C05W C059 -20(2) . . . . ?
Dy0K O02Z C05W C059 -179.3(9) . . . . ?
Dy05 O02Z C05W Dy0K 158.8(16) . . . . ?
C07I O02U C05Y C06V 13.8(15) . . . . ?
Dy0D O02U C05Y C06V -159.0(9) . . . . ?
C07I O02U C05Y C050 -169.4(9) . . . . ?
Dy0D O02U C05Y C050 17.8(11) . . . . ?
O02I C050 C05Y C06V 179.1(10) . . . . ?
C05D C050 C05Y C06V -0.1(16) . . . . ?
O02I C050 C05Y O02U 2.2(13) . . . . ?
C05D C050 C05Y O02U -177.0(8) . . . . ?
Dy0H O03L C060 O029 4.8(9) 2_666 . . . ?
Dy0H O03L C060 C076 -172.8(9) 2_666 . . . ?
Dy0E O029 C060 O03L -169.3(8) . . . . ?
Dy0H O029 C060 O03L -4.8(9) 2_666 . . . ?
Dy0E O029 C060 C076 8(2) . . . . ?
Dy0H O029 C060 C076 172.7(10) 2_666 . . . ?
Dy0E O029 C060 Dy0H -164.4(14) . . . 2_666 ?
C07N O03K C062 C06O 6.3(16) . . . . ?
Dy0E O03K C062 C06O -169.4(9) . . . . ?
C07N O03K C062 C06E -171.9(9) . . . . ?
Dy0E O03K C062 C06E 12.3(11) . . . . ?
O02E C05J C064 C06W -176.7(9) . . . . ?
C06D C05J C064 C06W 4.7(14) . . . . ?
O02E C05J C064 O033 0.6(12) . . . . ?
C06D C05J C064 O033 -178.0(8) . . . . ?
C06Z O033 C064 C06W 4.7(14) . . . . ?
Dy0A O033 C064 C06W -166.8(8) . . . . ?
C06Z O033 C064 C05J -172.4(9) . . . . ?
Dy0A O033 C064 C05J 16.0(10) . . . . ?
Dy0I O03R C066 O023 0.5(12) . . . . ?
Dy0I O03R C066 C065 -178.1(9) . . . . ?
Dy0C O023 C066 O03R 95.4(12) . . . . ?
Dy0I O023 C066 O03R -0.5(11) . . . . ?
Dy0C O023 C066 C065 -86.0(11) . . . . ?
Dy0I O023 C066 C065 178.1(9) . . . . ?
Dy0C O023 C066 Dy0I 95.9(5) . . . . ?
C04M C05O C067 C06M -1.8(15) . . . . ?
Dy0K O03P C068 O03Q -4.3(12) . . . . ?
Dy0K O03P C068 C07W 176.2(12) . . . . ?
Dy0K O03Q C068 O03P 4.2(12) . . . . ?
Dy0K O03Q C068 C07W -176.2(11) . . . . ?
O02J C05P C069 C05E 179.2(8) . . . . ?
C04Z C05P C069 C05E 2.2(14) . . . . ?
C04E C05E C069 C05P 0.4(15) . . . . ?
C07A O03A C06A C06M -0.9(14) . . . . ?
Dy04 O03A C06A C06M 164.0(8) . . . . ?
C07A O03A C06A C04S 177.9(8) . . . . ?
Dy04 O03A C06A C04S -17.2(10) . . . . ?
O00V C04S C06A C06M 179.1(9) . . . . ?
C04M C04S C06A C06M -1.2(15) . . . . ?
O00V C04S C06A O03A 0.2(13) . . . . ?
C04M C04S C06A O03A 180.0(7) . . . . ?
O03B C05T C06B C06E 5.4(18) . . . . ?
O03B C05T C06B C06P -177.6(10) . . . . ?
C04J C05L C06C C07K -0.8(17) . . . . ?
O01F C05L C06C C07K 179.9(10) . . . . ?
O02E C05J C06D C05U -6.3(15) . . . . ?
C064 C05J C06D C05U 172.2(9) . . . . ?
O02E C05J C06D C07L 179.0(9) . . . . ?
C064 C05J C06D C07L -2.5(14) . . . . ?
O03F C05U C06D C05J 7.5(18) . . . . ?
O03F C05U C06D C07L -177.9(11) . . . . ?
Dy0E O036 C06E C06B 162.3(8) . . . . ?
Dy0K O036 C06E C06B -20.6(14) . . . . ?
Dy0E O036 C06E C062 -16.0(12) . . . . ?
Dy0K O036 C06E C062 161.1(7) . . . . ?
C05T C06B C06E O036 -5.3(17) . . . . ?
C06P C06B C06E O036 177.8(9) . . . . ?
C05T C06B C06E C062 173.1(10) . . . . ?
C06P C06B C06E C062 -3.8(15) . . . . ?
C06O C062 C06E O036 -176.7(10) . . . . ?
O03K C062 C06E O036 1.5(14) . . . . ?
C06O C062 C06E C06B 4.8(16) . . . . ?
O03K C062 C06E C06B -177.0(8) . . . . ?
Dy0F O03T C06F O02M -4.0(11) . . . . ?
Dy0F O03T C06F C07P 177.9(10) . . . . ?
Dy0K O02M C06F O03T -92.0(12) . . . . ?
Dy0F O02M C06F O03T 3.9(11) . . . . ?
Dy0K O02M C06F C07P 86.3(11) . . . . ?
Dy0F O02M C06F C07P -177.8(9) . . . . ?
Dy0K O02M C06F Dy0F -95.9(7) . . . . ?
Dy0G O039 C06L O03W 10.6(11) . . . . ?
Dy0G O039 C06L C07R -167.4(11) . . . . ?
Dy0G O03W C06L O039 -10.5(11) . . . . ?
Dy0G O03W C06L C07R 167.6(10) . . . . ?
O03A C06A C06M C067 177.3(9) . . . . ?
C04S C06A C06M C067 -1.4(17) . . . . ?
C05O C067 C06M C06A 2.9(16) . . . . ?
C06E C062 C06O C077 -1.6(18) . . . . ?
O03K C062 C06O C077 -179.7(11) . . . . ?
C05T C06B C06P C077 -177.5(12) . . . . ?
C06E C06B C06P C077 -0.4(18) . . . . ?
C050 C05D C06Q C07D -1.4(18) . . . . ?
C04V C05D C06Q C07D -175.0(11) . . . . ?
Dy0L O03H C06R O03G -2.0(11) 2_666 . . . ?
Dy0L O03H C06R C07H -178.5(10) 2_666 . . . ?
Dy0E O03G C06R O03H -153.3(12) . . . . ?
Dy0L O03G C06R O03H 1.9(11) 2_666 . . . ?
Dy0E O03G C06R C07H 23(2) . . . . ?
Dy0L O03G C06R C07H 178.6(9) 2_666 . . . ?
Dy0E O03G C06R Dy0L -155.2(17) . . . 2_666 ?
Dy0J O03S C06T O03X -6.5(11) . . . . ?
Dy0J O03S C06T C07U 171.0(10) . . . . ?
Dy0J O03X C06T O03S 6.4(11) . . . . ?
Dy0J O03X C06T C07U -171.1(9) . . . . ?
O02U C05Y C06V C07D 176.4(11) . . . . ?
C050 C05Y C06V C07D -0.2(18) . . . . ?
C05J C064 C06W C07E -4.9(18) . . . . ?
O033 C064 C06W C07E 178.2(11) . . . . ?
Dy0L O03M C06X O03U -5.7(12) . . . . ?
Dy0L O03M C06X C07X 169.8(12) . . . . ?
Dy0L O03U C06X O03M 5.7(12) . . . . ?
Dy0L O03U C06X C07X -170.3(10) . . . . ?
C04W C05C C070 C07Q 176.7(13) . . . . ?
C051 C05C C070 C07Q 1.1(19) . . . . ?
O02W C054 C073 C07Q -178.3(10) . . . . ?
C051 C054 C073 C07Q 0.7(17) . . . . ?
C06B C06P C077 C06O 4(2) . . . . ?
C062 C06O C077 C06P -3(2) . . . . ?
C05D C06Q C07D C06V 1(2) . . . . ?
C05Y C06V C07D C06Q 0(2) . . . . ?
C064 C06W C07E C07L 3(2) . . . . ?
C04O C05S C07K C06C 3.1(19) . . . . ?
C05L C06C C07K C05S -2.2(18) . . . . ?
C06W C07E C07L C06D 0(2) . . . . ?
C05J C06D C07L C07E 0.4(19) . . . . ?
C05U C06D C07L C07E -174.6(13) . . . . ?
C05C C070 C07Q C073 -3(2) . . . . ?
C054 C073 C07Q C070 2(2) . . . . ?
